data_7713955
loop_
_publ_author_name
'Siddique, Rashid G.'
'Whittaker, Jacob J.'
'AL-Fayaad, Hydar'
'McMurtrie, John C.'
'Clegg, Jack Kay'

_publ_section_title
;
 Remote stereocentres do not disrupt the stereochemical coupling in
 homochiral [M2L3] helicates and [M4L6] tetrahedra
;
_journal_name_full 'Dalton Transactions'
_journal_paper_doi 10.1039/D3DT02486E
_journal_year 2023
_chemical_absolute_configuration ad
_chemical_formula_moiety 'C114 H96 Fe2 N30 O12, 3(B F4)'
_chemical_formula_sum 'C116 H99 B4 F16 Fe2 N31 O12'
_chemical_formula_weight 2578.20
_space_group_crystal_system monoclinic
_space_group_IT_number 4
_space_group_name_Hall 'P 2yb'
_space_group_name_H-M_alt 'P 1 21 1'
_atom_sites_solution_hydrogens geom
_atom_sites_solution_primary iterative
_audit_creation_date 2023-07-11
_audit_creation_method
;
Olex2 1.5
(compiled 2023.03.06 svn.rbb2c1857 for OlexSys, GUI svn.r6748)
;
_audit_update_record
;
2023-07-11 deposited with the CCDC.	2023-09-14 downloaded from the CCDC.
;
_cell_angle_alpha 90
_cell_angle_beta 91.093(2)
_cell_angle_gamma 90
_cell_formula_units_Z 4
_cell_length_a 26.3794(6)
_cell_length_b 14.7997(2)
_cell_length_c 30.8356(5)
_cell_measurement_reflns_used 33382
_cell_measurement_temperature 100(2)
_cell_measurement_theta_max 27.3890
_cell_measurement_theta_min 2.0210
_cell_volume 12036.3(4)
_computing_cell_refinement 'CrysAlisPro 1.171.40.15 (Rigaku OD, 2018)'
_computing_data_collection 'CrysAlisPro 1.171.40.15 (Rigaku OD, 2018)'
_computing_data_reduction 'CrysAlisPro 1.171.40.15 (Rigaku OD, 2018)'
_computing_molecular_graphics 'Olex2 1.5 (Dolomanov et al., 2009)'
_computing_publication_material 'Olex2 1.5 (Dolomanov et al., 2009)'
_computing_structure_refinement 'SHELXL 2018/3 (Sheldrick, 2015)'
_computing_structure_solution 'olex2.solve 1.5 (Bourhis et al., 2015)'
_diffrn_ambient_temperature 100(2)
_diffrn_detector_type 'Pilatus 300K'
_diffrn_measured_fraction_theta_full 0.997
_diffrn_measured_fraction_theta_max 0.997
_diffrn_measurement_details
;
List of Runs (angles in degrees, time in seconds):

  # Type    Start    End  Width  t~exp~   \w     \q     \k     \f   Frames
#--------------------------------------------------------------------------
  1  \w    -24.00  76.00   2.00  400.00    --   -3.05  19.00   0.00   50
  2  \w    -24.00  76.00   2.00  400.00    --   -3.05  19.00-139.00   50
  3  \w    -52.00  -8.00   2.00  400.00    --   -3.05 119.00 -98.63   22
  4  \w    -49.00  -3.00   2.00  400.00    --   -3.05 113.00  70.08   23
  5  \w    -47.00  -3.00   2.00  400.00    --   -3.05 111.00 146.39   22
  6  \w    -82.00 -10.00   2.00  400.00    --   -3.05 -19.00  53.00   36
;
_diffrn_measurement_device 'four-circle diffractometer'
_diffrn_measurement_device_type 'XtaLAB Synergy, Dualflex, Pilatus 300K'
_diffrn_measurement_method '\w scans'
_diffrn_radiation_type MoK\a
_diffrn_radiation_wavelength 0.71073
_diffrn_reflns_av_R_equivalents 0.0904
_diffrn_reflns_av_unetI/netI 0.0872
_diffrn_reflns_Laue_measured_fraction_full 0.997
_diffrn_reflns_Laue_measured_fraction_max 0.997
_diffrn_reflns_limit_h_max 31
_diffrn_reflns_limit_h_min -31
_diffrn_reflns_limit_k_max 17
_diffrn_reflns_limit_k_min -17
_diffrn_reflns_limit_l_max 37
_diffrn_reflns_limit_l_min -37
_diffrn_reflns_number 149906
_diffrn_reflns_point_group_measured_fraction_full 0.990
_diffrn_reflns_point_group_measured_fraction_max 0.989
_diffrn_reflns_theta_full 25.000
_diffrn_reflns_theta_max 25.350
_diffrn_reflns_theta_min 2.067
_exptl_absorpt_coefficient_mu 0.340
_exptl_absorpt_correction_T_max 1.00000
_exptl_absorpt_correction_T_min 0.87767
_exptl_absorpt_correction_type multi-scan
_exptl_absorpt_process_details
;
CrysAlisPro 1.171.40.15 (Rigaku Oxford Diffraction, 2018)
Empirical absorption correction using spherical harmonics,
 implemented in SCALE3 ABSPACK scaling algorithm.
;
_exptl_crystal_colour red
_exptl_crystal_colour_primary red
_exptl_crystal_density_diffrn 1.423
_exptl_crystal_description block
_exptl_crystal_F_000 5296
_exptl_crystal_size_max 0.8
_exptl_crystal_size_mid 0.6
_exptl_crystal_size_min 0.3
_refine_diff_density_max 1.200
_refine_diff_density_min -0.824
_refine_diff_density_rms 0.089
_refine_ls_abs_structure_details
;
 Flack x determined using 11093 quotients [(I+)-(I-)]/[(I+)+(I-)]
 (Parsons, Flack and Wagner, Acta Cryst. B69 (2013) 249-259).
;
_refine_ls_abs_structure_Flack 0.038(8)
_refine_ls_extinction_method none
_refine_ls_goodness_of_fit_ref 1.041
_refine_ls_hydrogen_treatment constr
_refine_ls_matrix_type full
_refine_ls_number_parameters 2958
_refine_ls_number_reflns 43633
_refine_ls_number_restraints 136
_refine_ls_restrained_S_all 1.041
_refine_ls_R_factor_all 0.1090
_refine_ls_R_factor_gt 0.0796
_refine_ls_shift/su_max 0.002
_refine_ls_shift/su_mean 0.000
_refine_ls_structure_factor_coef Fsqd
_refine_ls_weighting_details 'w=1/[\s^2^(Fo^2^)+(0.1340P)^2^+4.4240P] where P=(Fo^2^+2Fc^2^)/3'
_refine_ls_weighting_scheme calc
_refine_ls_wR_factor_gt 0.2020
_refine_ls_wR_factor_ref 0.2213
_reflns_Friedel_coverage 0.904
_reflns_Friedel_fraction_full 0.982
_reflns_Friedel_fraction_max 0.981
_reflns_number_gt 31760
_reflns_number_total 43633
_reflns_threshold_expression 'I > 2\s(I)'
_cod_data_source_file d3dt02486e2.cif
_cod_data_source_block sjkc19rr32a
_cod_original_cell_volume 12036.2(4)
_cod_database_code 7713955
_shelx_shelxl_version_number 2018/3
_shelx_space_group_comment
;
The symmetry employed for this shelxl refinement is uniquely defined
by the following loop, which should always be used as a source of
symmetry information in preference to the above space-group names.
They are only intended as comments.
;
_olex2_refinement_description
;
1. Fixed Uiso
 At 1.2 times of:
  All C(H) groups
 At 1.5 times of:
  All C(H,H,H) groups
2. Shared sites
{C186, C1A}
{N54, N54A}
{C188, C1E}
{C163, C210}
3. Restrained distances
 B3-F11
 1.35 with sigma of 0.02
 F3-B1
 1.37 with sigma of 0.02
 F1-B1
 1.37 with sigma of 0.02
 B1-F2
 1.4 with sigma of 0.02
 B1-F3
 1.4 with sigma of 0.02
 B1-F4
 1.4 with sigma of 0.02
 B1-F1
 1.4 with sigma of 0.02
 C1B-C210
 1.45 with sigma of 0.02
 O18-O17
 2.2 with sigma of 0.02
 C185-C186 \\sim C185-C1A
 with sigma of 0.02
 C186-N52 \\sim C1A-N52A
 with sigma of 0.02
 C186-C187 \\sim C1A-C32A
 with sigma of 0.02
 N52-N53 \\sim N52A-N53A
 with sigma of 0.02
 N53-N54 \\sim N53A-N54A
 with sigma of 0.02
 N54-C187 \\sim N54A-C32A
 with sigma of 0.02
 C185-N52 \\sim C185-N52A
 with sigma of 0.04
 C185-C187 \\sim C185-C32A
 with sigma of 0.04
 C186-N53 \\sim C1A-N53A
 with sigma of 0.04
 C186-N54 \\sim C1A-N54A
 with sigma of 0.04
 N52-N54 \\sim N52A-N54A
 with sigma of 0.04
 N52-C187 \\sim N52A-C32A
 with sigma of 0.04
 N53-C187 \\sim N53A-C32A
 with sigma of 0.04
4. Uiso/Uaniso restraints and constraints
N57 \\sim C174 \\sim C173 \\sim C172 \\sim C171 \\sim C170: within 2A with
sigma of 0.04 and sigma for terminal atoms of 0.08 within 2A
C163 \\sim C210 \\sim C211 \\sim C1B \\sim C212 \\sim O16 \\sim O15 \\sim O13
\\sim O14 \\sim C1C \\sim C213: within 2A with sigma of 0.04 and sigma for
terminal atoms of 0.08 within 2A
Uiso(C188) = Uiso(C1E) = Uiso(C189) = Uiso(C1D) = Uiso(O17) = Uiso(O18) =
Uiso(C191) = Uiso(C190) = Uiso(O19) = Uiso(O20) = Uiso(C0AA)
Uanis(C186) = Uanis(C1A)
Uanis(N53A) = Uanis(N53)
Uanis(C186) = Uanis(N52A) = Uanis(N53) = Uanis(N54A) = Uanis(C32A)
Uanis(C186) = Uanis(C187) = Uanis(N54) = Uanis(N53) = Uanis(N52)
Uanis(N54) = Uanis(N54A)
Uanis(C176) = Uanis(C32A) = Uanis(C186) = Uanis(N52) = Uanis(N53) = Uanis(N54)
Uanis(C4) = Uanis(C3) = Uanis(C2) = Uanis(C1) = Uanis(N1) = Uanis(C5)
Uanis(C34) = Uanis(N25) = Uanis(C38) = Uanis(C37) = Uanis(C36) = Uanis(C35)
Uanis(C69) = Uanis(C70) = Uanis(N29) = Uanis(C66) = Uanis(C67) = Uanis(C68)
Uiso(C188) = Uiso(C1E)
Uiso(C1E) = Uiso(C188)
Uanis(C81) = Uanis(N3) = Uanis(C77) = Uanis(C78) = Uanis(C79) = Uanis(C80)
Uanis(N6) = Uanis(C44) = Uanis(C45) = Uanis(C46) = Uanis(C48) = Uanis(C47)
Uanis(C210) = Uanis(C163)
Uanis(C163) = Uanis(C210)
Uanis(C174) = Uanis(N57) = Uanis(C170) = Uanis(C171) = Uanis(C172) = Uanis(C173)
5. Others
 Fixed Sof: C210(0.5) H210(0.5) O25(0.5) O16(0.5) C212(0.5) O15(0.5) O25A(0.5)
 C186(0.5) N52(0.5) N53(0.5) N54(0.5) C187(0.5) H187(0.5) C1A(0.5) C32A(0.5)
 H32A(0.5) N54A(0.5) N53A(0.5) N52A(0.5) F3(0.75) C213(0.5) H21G(0.5) H21H(0.5)
 H21I(0.5) C190(0.75) O20(0.75) C1B(0.5) O14(0.5) O13(0.5) C1C(0.5) H1CA(0.5)
 H1CB(0.5) H1CC(0.5) C188(0.75) H188(0.75) O18(0.25) O17(0.25) C191(0.25)
 H19A(0.25) H19B(0.25) H19C(0.25) C1D(0.25) C1E(0.25) H1E(0.25) F3A(0.25)
 C0AA(0.75) H0AA(0.75) H0AB(0.75) H0AC(0.75) O19(0.75) C163(0.5) H163(0.5)
6.a Ternary CH refined with riding coordinates:
 C216(H216), C25(H25), C166(H166), C19(H19), C95(H95), C101(H101), C57(H57),
 C204(H204), C73(H73), C159(H159), C210(H210), C188(H188), C1E(H1E), C163(H163)
6.b Me refined with riding coordinates:
 C213(H21G,H21H,H21I), C191(H19A,H19B,H19C), C211(H21J,H21K,H21L), C0AA(H0AA,
 H0AB,H0AC)
6.c Aromatic/amide H refined with riding coordinates:
 C85(H85), C149(H149), C84(H84), C223(H223), C222(H222), C196(H196),
 C152(H152), C221(H221), C220(H220), C108(H108), C111(H111), C123(H123),
 C30(H30), C106(H106), C129(H129), C132(H132), C165(H165), C100(H100),
 C148(H148), C176(H176), C140(H140), C89(H89), C227(H227), C8(H8), C171(H171),
 C18(H18), C83(H83), C03I(H03I), C178(H178), C147(H147), C141(H141), C72(H72),
 C199(H199), C53(H53), C144(H144), C134(H134), C94(H94), C194(H194), C228(H228),
  C13(H13), C9(H9), C170(H170), C177(H177), C138(H138), C32(H32), C50(H50),
 C193(H193), C198(H198), C181(H181), C107(H107), C31(H31), C45(H45), C133(H133),
  C92(H92), C172(H172), C112(H112), C1(H1), C47(H47), C173(H173), C7(H7),
 C56(H56), C201(H201), C4(H4), C15(H15), C24(H24), C3(H3), C46(H46), C63(H63),
 C155(H155), C2(H2), C142(H142), C184(H184), C42(H42), C121(H121), C122(H122),
 C64(H64), C126(H126), C143(H143), C158(H158), C62(H62), C139(H139), C137(H137),
  C200(H200), C41(H41), C38(H38), C114(H114), C40(H40), C70(H70), C39(H39),
 C77(H77), C37(H37), C203(H203), C215(H215), C80(H80), C209(H209), C67(H67),
 C113(H113), C36(H36), C118(H118), C35(H35), C119(H119), C68(H68), C117(H117),
 C69(H69), C116(H116), C78(H78), C79(H79), C187(H187), C32A(H32A)
6.d Fitted pentagon refined as free rotating group:
 C186(N52,N53,N54,C187)
6.e Idealised Me refined as rotating group:
 C167(H16A,H16B,H16C), C26(H26A,H26B,H26C), C20(H20G,H20H,H20I), C169(H16D,
 H16E,H16F), C98(H98A,H98B,H98C), C102(H10A,H10B,H10C), C205(H20A,H20B,H20C),
 C96(H96A,H96B,H96C), C22(H22A,H22B,H22C), C28(H28A,H28B,H28C), C104(H10D,H10E,
 H10F), C76(H76A,H76B,H76C), C74(H74A,H74B,H74C), C60(H60A,H60B,H60C),
 C217(H21A,H21B,H21C), C207(H20D,H20E,H20F), C58(H58A,H58B,H58C), C160(H16G,
 H16H,H16I), C162(H16J,H16K,H16L), C219(H21D,H21E,H21F), C189(H18A,H18B,H18C),
 C1C(H1CA,H1CB,H1CC)
;
_olex2_submission_special_instructions 'No special instructions were received'
_oxdiff_exptl_absorpt_empirical_details
;
Empirical correction (ABSPACK) includes:
- Absorption correction using spherical harmonics
- Frame scaling
;

loop_
_space_group_symop_operation_xyz
'x, y, z'
'-x, y+1/2, -z'

loop_
_atom_site_label
_atom_site_type_symbol
_atom_site_fract_x
_atom_site_fract_y
_atom_site_fract_z
_atom_site_U_iso_or_equiv
_atom_site_adp_type
_atom_site_occupancy
_atom_site_site_symmetry_order
_atom_site_calc_flag
_atom_site_refinement_flags_posn
_atom_site_refinement_flags_adp
_atom_site_refinement_flags_occupancy
_atom_site_disorder_assembly
_atom_site_disorder_group
Fe3 Fe 0.32914(5) 0.77877(7) 0.74126(4) 0.0241(3) Uani 1 1 d . . . . .
Fe1 Fe 0.79814(5) 0.78788(8) 1.12579(4) 0.0259(3) Uani 1 1 d . . . . .
Fe4 Fe 0.20418(5) 0.72266(9) 0.37796(4) 0.0292(3) Uani 1 1 d . . . . .
Fe2 Fe 0.68158(6) 0.73918(8) 0.76123(4) 0.0322(3) Uani 1 1 d . . . . .
F19 F 0.6322(3) 1.3008(6) 1.1005(2) 0.082(2) Uani 1 1 d . . . . .
N35 N 0.2957(3) 0.8614(4) 0.7817(2) 0.0236(15) Uani 1 1 d . . . . .
N25 N 0.6846(4) 0.8425(6) 0.7209(2) 0.0467(11) Uani 1 1 d . . . . .
N56 N 0.1954(3) 0.8320(5) 0.4129(2) 0.0300(17) Uani 1 1 d . . . . .
N12 N 0.7283(3) 1.1535(5) 1.0183(2) 0.0329(18) Uani 1 1 d . . . . .
O8 O 0.5607(2) 0.4684(5) 0.9409(2) 0.0433(17) Uani 1 1 d . . . . .
N26 N 0.6565(3) 0.8342(5) 0.7995(2) 0.0265(16) Uani 1 1 d . . . . .
F17 F 0.6166(3) 1.1626(5) 1.0700(3) 0.078(2) Uani 1 1 d . . . . .
N6 N 0.8273(3) 0.8654(5) 1.0802(2) 0.0269(7) Uani 1 1 d . . . . .
O24 O 0.1862(3) 0.3298(4) 0.5421(2) 0.0405(16) Uani 1 1 d . . . A 1
N34 N 0.3553(3) 0.6829(4) 0.7029(2) 0.0236(15) Uani 1 1 d . . . . .
N2 N 0.7274(3) 0.8065(4) 1.10482(19) 0.0212(15) Uani 1 1 d . . . . .
N32 N 0.3412(3) 0.8748(5) 0.6988(2) 0.0293(17) Uani 1 1 d . . . . .
N59 N 0.2395(3) 0.7928(5) 0.3331(2) 0.0284(15) Uani 1 1 d . . . . .
N8 N 0.5356(3) 0.6626(6) 0.8714(3) 0.043(2) Uani 1 1 d . . . . .
C105 C 0.6837(3) 0.5523(5) 0.8673(3) 0.0244(18) Uani 1 1 d . . . . .
N9 N 0.5255(3) 0.6318(4) 0.9109(2) 0.0257(15) Uani 1 1 d . . . . .
N28 N 0.6680(3) 0.6416(5) 0.8034(2) 0.0284(17) Uani 1 1 d . . . . .
N10 N 0.7219(3) 1.0207(5) 1.0435(2) 0.0364(19) Uani 1 1 d . . . . .
N36 N 0.2586(3) 0.7611(4) 0.7220(2) 0.0246(16) Uani 1 1 d . . . . .
N33 N 0.3261(3) 0.6759(4) 0.78255(19) 0.0227(15) Uani 1 1 d . . . . .
O2 O 0.8136(3) 1.3269(5) 0.9838(2) 0.050(2) Uani 1 1 d . . . . .
N60 N 0.2739(3) 0.7039(5) 0.3992(2) 0.0275(16) Uani 1 1 d . . . . .
O7 O 0.4818(2) 0.4313(4) 0.9615(2) 0.0420(17) Uani 1 1 d . . . . .
F18 F 0.6244(3) 1.2857(5) 1.0291(2) 0.075(2) Uani 1 1 d . . . . .
N11 N 0.7413(4) 1.1007(5) 1.0511(2) 0.040(2) Uani 1 1 d . . . . .
O5 O 0.4718(3) 0.5443(5) 1.0660(3) 0.055(2) Uani 1 1 d . . . . .
O3 O 0.6680(3) 1.1582(5) 0.8894(3) 0.055(2) Uani 1 1 d . . . . .
O9 O 0.9433(3) 0.6173(6) 0.8459(3) 0.0530(19) Uani 1 1 d . . . . .
C85 C 0.7783(3) 0.6459(5) 1.0591(2) 0.0243(18) Uani 1 1 d . . . . .
H85 H 0.748140 0.678501 1.052489 0.029 Uiso 1 1 calc R U . . .
C86 C 0.7884(3) 0.5709(6) 1.0342(3) 0.0261(19) Uani 1 1 d . . . . .
N14 N 0.6320(3) 0.5896(6) 1.0854(3) 0.042(2) Uani 1 1 d . . . . .
N39 N 0.4016(3) 0.9646(6) 0.4346(3) 0.045(2) Uani 1 1 d . . . . .
N45 N 0.2710(3) 0.3558(5) 0.4934(2) 0.0318(17) Uani 1 1 d . . . . .
C91 C 0.7125(3) 0.5420(5) 0.9095(3) 0.0231(18) Uani 1 1 d . . . . .
N40 N 0.2208(3) 1.0037(5) 0.6667(3) 0.040(2) Uani 1 1 d . . . . .
O23 O 0.1838(3) 0.1814(4) 0.5265(3) 0.051(2) Uani 1 1 d . . . A 1
C149 C 0.2900(3) 0.6638(5) 0.4365(3) 0.0229(18) Uani 1 1 d . . . . .
H149 H 0.265069 0.636534 0.454122 0.028 Uiso 1 1 calc R U . . .
N4 N 0.8074(3) 0.6759(5) 1.0913(2) 0.0277(16) Uani 1 1 d . . . . .
N3 N 0.8657(4) 0.7537(7) 1.1476(3) 0.0594(13) Uani 1 1 d . . . . .
N31 N 0.3987(3) 0.8136(5) 0.7601(2) 0.0317(18) Uani 1 1 d . . . . .
N57 N 0.2024(3) 0.6091(6) 0.3440(2) 0.0396(9) Uani 1 1 d . U . . .
C84 C 0.8287(3) 0.5176(6) 1.0463(3) 0.0252(18) Uani 1 1 d . . . . .
H84 H 0.835852 0.463279 1.031229 0.030 Uiso 1 1 calc R U . . .
N15 N 0.6732(3) 0.6047(6) 1.0613(3) 0.044(2) Uani 1 1 d . . . . .
F20 F 0.5548(3) 1.2737(5) 1.0700(3) 0.080(2) Uani 1 1 d . . . . .
N1 N 0.7626(3) 0.7227(6) 1.1724(2) 0.0420(10) Uani 1 1 d . . . . .
C34 C 0.6628(5) 0.9196(7) 0.7350(3) 0.0467(11) Uani 1 1 d . . . . .
N55 N 0.1362(3) 0.7592(5) 0.3558(2) 0.0313(17) Uani 1 1 d . . . . .
N13 N 0.6065(3) 0.5242(5) 1.0655(3) 0.0341(18) Uani 1 1 d . . . . .
C29 C 0.6319(3) 0.8958(6) 0.8680(3) 0.0272(19) Uani 1 1 d . . . . .
N51 N 0.2513(3) 0.3872(5) 0.6643(2) 0.0334(18) Uani 1 1 d . . . . .
N50 N 0.2690(4) 0.4504(6) 0.6907(3) 0.055(3) Uani 1 1 d . . . . .
C223 C 0.3522(4) 0.5212(6) 0.7941(3) 0.032(2) Uani 1 1 d . . . . .
H223 H 0.367233 0.467584 0.783290 0.039 Uiso 1 1 calc R U . . .
O10 O 0.9989(3) 0.5031(5) 0.8357(3) 0.058(2) Uani 1 1 d . . . . .
N21 N 0.7615(4) 0.9882(5) 0.8287(3) 0.044(2) Uani 1 1 d . . . . .
N58 N 0.1771(3) 0.6413(5) 0.4225(2) 0.0287(16) Uani 1 1 d . . . . .
C222 C 0.3344(4) 0.5253(6) 0.8372(3) 0.036(2) Uani 1 1 d . . . . .
H222 H 0.337620 0.474185 0.855701 0.044 Uiso 1 1 calc R U . . .
N49 N 0.2519(4) 0.5282(6) 0.6763(3) 0.049(2) Uani 1 1 d . . . . .
C93 C 0.6698(3) 0.5505(6) 1.0263(3) 0.0273(19) Uani 1 1 d . . . . .
N19 N 0.7593(3) 1.1258(5) 0.8504(3) 0.0379(19) Uani 1 1 d . . . . .
C55 C 0.9039(3) 0.7318(6) 0.9655(3) 0.0267(17) Uani 1 1 d . . . . .
N7 N 0.5672(4) 0.7319(7) 0.8772(3) 0.050(2) Uani 1 1 d . . . . .
N30 N 0.7527(3) 0.7547(5) 0.7800(2) 0.0289(17) Uani 1 1 d . . . . .
N44 N 0.2702(3) 0.3962(5) 0.4547(3) 0.040(2) Uani 1 1 d . . . . .
C196 C 0.2421(3) 0.7157(6) 0.6872(3) 0.0264(18) Uani 1 1 d . . . . .
H196 H 0.266693 0.686240 0.670071 0.032 Uiso 1 1 calc R U . . .
C152 C 0.3852(3) 0.6981(5) 0.5182(3) 0.0248(18) Uani 1 1 d . . . . .
H152 H 0.399580 0.745620 0.501704 0.030 Uiso 1 1 calc R U . . .
N5 N 0.7975(3) 0.9039(5) 1.1571(2) 0.0324(17) Uani 1 1 d . . . . .
C221 C 0.3134(4) 0.6007(7) 0.8515(3) 0.038(2) Uani 1 1 d . . . . .
H221 H 0.300695 0.603985 0.880120 0.046 Uiso 1 1 calc R U . . .
C10 C 0.6635(3) 0.8459(5) 1.0524(3) 0.0239(18) Uani 1 1 d . . . . .
O22 O 0.3361(4) 0.3330(7) 0.6196(3) 0.070(3) Uani 1 1 d . . . . .
N48 N 0.5006(4) 0.8454(6) 0.5838(3) 0.053(2) Uani 1 1 d . . . . .
C220 C 0.3101(4) 0.6769(6) 0.8233(3) 0.038(2) Uani 1 1 d . . . . .
H220 H 0.295815 0.731138 0.834046 0.045 Uiso 1 1 calc R U . . .
C108 C 0.6969(3) 0.6176(5) 0.8376(3) 0.0241(18) Uani 1 1 d . . . . .
H108 H 0.728512 0.647362 0.841641 0.029 Uiso 1 1 calc R U . . .
C192 C 0.1913(3) 0.7081(6) 0.6739(3) 0.032(2) Uani 1 1 d . . . . .
N18 N 0.8633(3) 0.4953(6) 0.8369(3) 0.040(2) Uani 1 1 d . . . . .
O11 O 0.9489(3) 0.4777(6) 0.9347(3) 0.066(2) Uani 1 1 d . . . . .
C111 C 0.5413(4) 0.6100(7) 0.7542(3) 0.045(3) Uani 1 1 d . . . . .
H111 H 0.527687 0.561355 0.770412 0.054 Uiso 1 1 calc R U . . .
C226 C 0.3636(3) 0.6015(5) 0.7225(2) 0.0222(17) Uani 1 1 d . . . . .
C123 C 0.2264(3) 0.8595(6) 0.4454(3) 0.0249(18) Uani 1 1 d . . . . .
H123 H 0.255304 0.823891 0.452623 0.030 Uiso 1 1 calc R U . . .
C30 C 0.6491(3) 0.8270(5) 0.8423(3) 0.0232(18) Uani 1 1 d . . . . .
H30 H 0.656370 0.770500 0.855681 0.028 Uiso 1 1 calc R U . . .
N27 N 0.6110(3) 0.7070(5) 0.7419(2) 0.0368(19) Uani 1 1 d . . . . .
C21 C 0.5170(3) 0.4814(5) 0.9405(3) 0.0286(19) Uani 1 1 d . . . . .
C106 C 0.6393(4) 0.5027(6) 0.8586(3) 0.033(2) Uani 1 1 d . . . . .
H106 H 0.629813 0.454511 0.877086 0.040 Uiso 1 1 calc R U . . .
C164 C 0.3065(3) 0.4854(6) 0.5019(3) 0.0265(19) Uani 1 1 d . . . . .
C129 C 0.3231(4) 0.9633(6) 0.5543(3) 0.031(2) Uani 1 1 d . . . . .
H129 H 0.359027 0.964411 0.557155 0.037 Uiso 1 1 calc R U . . .
O21 O 0.3556(4) 0.2504(6) 0.6791(3) 0.084(3) Uani 1 1 d . . . . .
C90 C 0.7649(3) 0.5377(5) 0.9133(3) 0.0237(18) Uani 1 1 d . . . . .
C49 C 0.8508(3) 0.8728(6) 0.9610(3) 0.0273(19) Uani 1 1 d . . . . .
C132 C 0.3119(4) 0.8974(6) 0.6643(3) 0.028(2) Uani 1 1 d . . . . .
H132 H 0.280283 0.867303 0.660688 0.034 Uiso 1 1 calc R U . . .
C17 C 0.5788(3) 0.7421(6) 0.9189(3) 0.0235(17) Uani 1 1 d . . . . .
C44 C 0.8340(3) 0.9536(6) 1.0921(3) 0.0269(7) Uani 1 1 d . . . . .
C66 C 0.7625(6) 0.6568(8) 0.7202(3) 0.0573(13) Uani 1 1 d . . . . .
C182 C 0.1961(3) 0.5838(6) 0.6151(3) 0.0246(18) Uani 1 1 d . . . . .
C179 C 0.1579(4) 0.6003(6) 0.4968(3) 0.033(2) Uani 1 1 d . . . . .
N23 N 0.9301(4) 0.6364(8) 1.0158(3) 0.066(3) Uani 1 1 d . . . . .
C14 C 0.6330(3) 0.8859(6) 0.9157(3) 0.0272(19) Uani 1 1 d . . . . .
N22 N 0.8956(4) 0.6949(8) 1.0054(3) 0.064(3) Uani 1 1 d . . . . .
C165 C 0.2924(3) 0.4079(5) 0.5231(3) 0.0262(18) Uani 1 1 d . . . . .
H165 H 0.297121 0.394619 0.553012 0.031 Uiso 1 1 calc R U . . .
N17 N 0.8216(3) 0.4856(7) 0.8114(3) 0.047(2) Uani 1 1 d . . . . .
C100 C 0.8504(3) 0.5175(6) 0.8772(3) 0.032(2) Uani 1 1 d . . . . .
H100 H 0.872677 0.528074 0.901166 0.039 Uiso 1 1 calc R U . . .
C12 C 0.6704(3) 0.9432(5) 0.9843(3) 0.0246(18) Uani 1 1 d . . . . .
C71 C 0.7891(4) 0.9918(6) 0.8663(3) 0.030(2) Uani 1 1 d . . . . .
C125 C 0.2485(4) 0.9537(6) 0.5099(3) 0.033(2) Uani 1 1 d . . . . .
C148 C 0.3767(3) 0.6905(6) 0.4218(3) 0.0251(18) Uani 1 1 d . . . . .
H148 H 0.411724 0.684235 0.428960 0.030 Uiso 1 1 calc R U . . .
C176 C 0.1564(5) 0.4869(11) 0.4396(5) 0.0791(19) Uani 1 1 d . . . . .
H176 H 0.150645 0.426893 0.429718 0.095 Uiso 1 1 calc R U . . .
C140 C 0.4269(3) 0.7739(6) 0.7930(3) 0.032(2) Uani 1 1 d . . . . .
H140 H 0.413008 0.724226 0.808197 0.038 Uiso 1 1 calc R U . . .
C89 C 0.7882(3) 0.5449(5) 0.9551(3) 0.0260(19) Uani 1 1 d . . . . .
H89 H 0.824114 0.544359 0.957623 0.031 Uiso 1 1 calc R U . . .
C52 C 0.8335(3) 0.8361(6) 0.8719(3) 0.0262(18) Uani 1 1 d . . . . .
N41 N 0.1795(4) 1.0104(6) 0.6905(3) 0.049(2) Uani 1 1 d . . . . .
C227 C 0.3833(4) 0.5306(6) 0.6999(3) 0.031(2) Uani 1 1 d . . . . .
H227 H 0.392011 0.476299 0.714670 0.038 Uiso 1 1 calc R U . . .
C151 C 0.3535(3) 0.6368(5) 0.4966(2) 0.0217(17) Uani 1 1 d . . . . .
C8 C 0.6254(4) 0.8203(6) 1.0812(3) 0.031(2) Uani 1 1 d . . . . .
H8 H 0.590479 0.826211 1.073492 0.037 Uiso 1 1 calc R U . . .
C171 C 0.2062(4) 0.5192(7) 0.2799(3) 0.0396(9) Uani 1 1 d . U . . .
H171 H 0.215647 0.514083 0.250457 0.048 Uiso 1 1 calc R U . . .
C156 C 0.3746(3) 0.6261(5) 0.5862(3) 0.0229(18) Uani 1 1 d . . . . .
C18 C 0.5518(3) 0.6768(6) 0.9409(3) 0.0287(18) Uani 1 1 d . . . . .
H18 H 0.552085 0.666461 0.971258 0.034 Uiso 1 1 calc R U . . .
O12 O 1.0255(3) 0.4241(6) 0.9535(4) 0.079(3) Uani 1 1 d . . . . .
O26 O 0.5341(3) 0.9194(7) 0.4229(3) 0.069(3) Uani 1 1 d . . . . .
C153 C 0.3972(3) 0.6943(5) 0.5620(3) 0.0232(18) Uani 1 1 d . . . . .
C124 C 0.2177(3) 0.9385(6) 0.4689(3) 0.029(2) Uani 1 1 d . . . . .
N24 N 0.9604(3) 0.6322(5) 0.9830(3) 0.0376(18) Uani 1 1 d . . . . .
C83 C 0.8589(3) 0.5455(6) 1.0815(3) 0.030(2) Uani 1 1 d . . . . .
H83 H 0.885863 0.507830 1.091563 0.036 Uiso 1 1 calc R U . . .
C03I C 0.3625(3) 0.6896(5) 0.6602(2) 0.0231(18) Uani 1 1 d . . . . .
H03I H 0.357240 0.746579 0.646679 0.028 Uiso 1 1 calc R U . . .
C178 C 0.1690(3) 0.6625(7) 0.4656(3) 0.033(2) Uani 1 1 d . . . . .
H178 H 0.171247 0.724183 0.473951 0.039 Uiso 1 1 calc R U . . .
C33 C 0.6468(4) 0.9159(6) 0.7804(3) 0.033(2) Uani 1 1 d . . . . .
C54 C 0.8727(3) 0.7973(6) 0.9427(3) 0.0279(19) Uani 1 1 d . . . . .
C11 C 0.6518(3) 0.8675(6) 1.0060(3) 0.0221(17) Uani 1 1 d . . . . .
C147 C 0.3620(4) 0.7296(6) 0.3832(3) 0.033(2) Uani 1 1 d . . . . .
H147 H 0.386752 0.751903 0.363962 0.039 Uiso 1 1 calc R U . . .
N42 N 0.1390(4) 0.9998(7) 0.6642(3) 0.055(3) Uani 1 1 d . . . . .
N43 N 0.2920(4) 0.4749(6) 0.4599(3) 0.043(2) Uani 1 1 d . . . . .
C141 C 0.2186(4) 0.8411(7) 0.2997(3) 0.039(2) Uani 1 1 d . . . . .
H141 H 0.182679 0.842828 0.296527 0.047 Uiso 1 1 calc R U . . .
C174 C 0.1831(4) 0.5378(7) 0.3640(3) 0.0396(9) Uani 1 1 d . U . . .
C128 C 0.2943(3) 0.9677(6) 0.5923(3) 0.029(2) Uani 1 1 d . . . . .
O4 O 0.6912(3) 1.3011(5) 0.9027(3) 0.056(2) Uani 1 1 d . . . . .
O6 O 0.5313(4) 0.6210(9) 1.0336(4) 0.099(4) Uani 1 1 d . . . . .
N16 N 0.7833(3) 0.5044(7) 0.8352(3) 0.048(2) Uani 1 1 d . . . . .
C72 C 0.7867(4) 1.0802(6) 0.8794(3) 0.040(2) Uani 1 1 d . . . . .
H72 H 0.802118 1.104647 0.904926 0.048 Uiso 1 1 calc R U . . .
C199 C 0.2432(5) 0.9556(8) 0.8430(3) 0.057(3) Uani 1 1 d . . . . .
H199 H 0.224941 0.987756 0.864338 0.069 Uiso 1 1 calc R U . . .
C53 C 0.8629(3) 0.7797(6) 0.8983(3) 0.034(2) Uani 1 1 d . . . . .
H53 H 0.877043 0.726928 0.885845 0.040 Uiso 1 1 calc R U . . .
C144 C 0.3227(4) 0.8332(7) 0.3064(3) 0.039(2) Uani 1 1 d . . . . .
H144 H 0.358539 0.830484 0.309560 0.047 Uiso 1 1 calc R U . . .
C134 C 0.4024(4) 0.9859(6) 0.6747(3) 0.039(2) Uani 1 1 d . . . . .
H134 H 0.433927 1.016230 0.678542 0.047 Uiso 1 1 calc R U . . .
C5 C 0.7110(4) 0.7280(7) 1.1701(3) 0.0420(10) Uani 1 1 d . . . . .
C94 C 0.6278(3) 0.4977(6) 1.0292(3) 0.032(2) Uani 1 1 d . . . . .
H94 H 0.616453 0.452226 1.009610 0.039 Uiso 1 1 calc R U . . .
C194 C 0.1712(4) 0.7950(7) 0.7373(3) 0.039(2) Uani 1 1 d . . . . .
H194 H 0.146879 0.823803 0.754978 0.046 Uiso 1 1 calc R U . . .
C228 C 0.3906(3) 0.5370(6) 0.6553(3) 0.0286(19) Uani 1 1 d . . . . .
H228 H 0.404278 0.487743 0.639618 0.034 Uiso 1 1 calc R U . . .
N46 N 0.4374(4) 0.7970(7) 0.6189(3) 0.056(3) Uani 1 1 d . . . . .
C208 C 0.2055(4) 0.9835(6) 0.6260(3) 0.034(2) Uani 1 1 d . . . . .
O1 O 0.8097(4) 1.1752(5) 0.9701(3) 0.071(3) Uani 1 1 d . . . . .
C146 C 0.3111(3) 0.7364(6) 0.3726(3) 0.0263(18) Uani 1 1 d . . . . .
C13 C 0.6608(3) 0.9489(6) 0.9393(3) 0.0263(19) Uani 1 1 d . . . . .
H13 H 0.674232 0.999206 0.924167 0.032 Uiso 1 1 calc R U . . .
N29 N 0.7127(5) 0.6548(6) 0.7206(3) 0.0573(13) Uani 1 1 d . . . . .
C9 C 0.7133(3) 0.8379(5) 1.0667(2) 0.0194(16) Uani 1 1 d . . . . .
H9 H 0.739128 0.856515 1.047625 0.023 Uiso 1 1 calc R U . . .
C195 C 0.2229(4) 0.8014(5) 0.7466(3) 0.028(2) Uani 1 1 d . . . . .
C65 C 0.7876(4) 0.7111(7) 0.7551(3) 0.039(2) Uani 1 1 d . . . . .
C170 C 0.2144(4) 0.5994(7) 0.3019(3) 0.0396(9) Uani 1 1 d . U . . .
H170 H 0.228966 0.648947 0.287044 0.048 Uiso 1 1 calc R U . . .
C87 C 0.7589(3) 0.5529(5) 0.9932(2) 0.0212(17) Uani 1 1 d . . . . .
C177 C 0.1508(3) 0.5092(6) 0.4826(3) 0.032(2) Uani 1 1 d . . . . .
H177 H 0.142130 0.463785 0.502892 0.038 Uiso 1 1 calc R U . . .
C16 C 0.6119(3) 0.8124(5) 0.9385(3) 0.0255(19) Uani 1 1 d . . . . .
C138 C 0.4957(5) 0.8756(8) 0.7816(4) 0.055(3) Uani 1 1 d . . . . .
H138 H 0.528437 0.897456 0.789429 0.065 Uiso 1 1 calc R U . . .
C110 C 0.5900(4) 0.6385(6) 0.7625(3) 0.032(2) Uani 1 1 d . . . . .
C136 C 0.4200(4) 0.8827(6) 0.7371(3) 0.035(2) Uani 1 1 d . . . . .
C109 C 0.6240(4) 0.5986(6) 0.7969(3) 0.032(2) Uani 1 1 d . . . . .
C180 C 0.1592(4) 0.6212(6) 0.5430(3) 0.0292(19) Uani 1 1 d . . . . .
C32 C 0.6275(4) 0.9879(6) 0.8035(3) 0.036(2) Uani 1 1 d . . . . .
H32 H 0.619795 1.043463 0.789399 0.043 Uiso 1 1 calc R U . . .
C130 C 0.3013(3) 0.9572(5) 0.5127(3) 0.029(2) Uani 1 1 d . . . . .
C88 C 0.7060(3) 0.5517(5) 0.9887(3) 0.0227(18) Uani 1 1 d . . . . .
C23 C 0.6977(3) 1.0198(6) 1.0048(3) 0.0275(19) Uani 1 1 d . . . . .
C120 C 0.1541(3) 0.8856(7) 0.4033(3) 0.032(2) Uani 1 1 d . . . . .
C145 C 0.2904(4) 0.7880(6) 0.3354(3) 0.0313(19) Uani 1 1 d . . . . .
C50 C 0.8248(3) 0.9325(6) 0.9340(3) 0.0259(18) Uani 1 1 d . . . . .
H50 H 0.812184 0.986823 0.946197 0.031 Uiso 1 1 calc R U . . .
C115 C 0.1201(3) 0.8416(7) 0.3694(3) 0.035(2) Uani 1 1 d . . . . .
C99 C 0.7995(4) 0.5220(6) 0.8770(3) 0.028(2) Uani 1 1 d . . . . .
C202 C 0.2231(4) 0.5154(6) 0.6403(3) 0.032(2) Uani 1 1 d . . . . .
C51 C 0.8162(3) 0.9168(6) 0.8898(3) 0.0262(18) Uani 1 1 d . . . . .
F6 F 0.4969(3) 0.4394(6) 0.6981(3) 0.097(3) Uani 1 1 d . . . B 1
C127 C 0.2416(4) 0.9699(6) 0.5887(3) 0.034(2) Uani 1 1 d . . . . .
N20 N 0.7427(4) 1.0685(5) 0.8192(3) 0.047(2) Uani 1 1 d . . . . .
C193 C 0.1566(3) 0.7451(6) 0.7013(3) 0.032(2) Uani 1 1 d . . . . .
H193 H 0.121458 0.736117 0.695305 0.039 Uiso 1 1 calc R U . . .
C150 C 0.3395(3) 0.6594(5) 0.4509(3) 0.0225(18) Uani 1 1 d . . . . .
C103 C 0.9518(4) 0.5421(8) 0.8356(3) 0.042(2) Uani 1 1 d . . . . .
C198 C 0.2157(4) 0.9044(7) 0.8119(3) 0.047(3) Uani 1 1 d . . . . .
H198 H 0.179663 0.901898 0.811514 0.056 Uiso 1 1 calc R U . . .
C48 C 0.8522(3) 0.9009(6) 1.0082(3) 0.0269(7) Uani 1 1 d . . . . .
C43 C 0.8181(3) 0.9748(6) 1.1350(3) 0.0268(18) Uani 1 1 d . . . . .
F9 F 0.9265(3) 1.2477(8) 0.7998(3) 0.107(3) Uani 1 1 d . . . . .
C181 C 0.1869(4) 0.5646(6) 0.5709(3) 0.031(2) Uani 1 1 d . . . . .
H181 H 0.200214 0.510120 0.559436 0.037 Uiso 1 1 calc R U . . .
C107 C 0.6104(4) 0.5242(6) 0.8236(3) 0.034(2) Uani 1 1 d . . . . .
H107 H 0.580873 0.489768 0.816819 0.041 Uiso 1 1 calc R U . . .
C6 C 0.6909(3) 0.7744(6) 1.1321(3) 0.0238(17) Uani 1 1 d . . . . .
C31 C 0.6194(3) 0.9779(6) 0.8479(3) 0.032(2) Uani 1 1 d . . . . .
H31 H 0.605631 1.026093 0.864299 0.038 Uiso 1 1 calc R U . . .
C45 C 0.8518(3) 1.0166(6) 1.0619(3) 0.0269(7) Uani 1 1 d . . . . .
H45 H 0.857510 1.077641 1.070251 0.032 Uiso 1 1 calc R U . . .
C135 C 0.3877(4) 0.9184(6) 0.7032(3) 0.035(2) Uani 1 1 d . . . . .
C216 C 0.4520(4) 0.9697(8) 0.4151(4) 0.049(3) Uani 1 1 d . . . . .
H216 H 0.450126 0.942075 0.385536 0.058 Uiso 1 1 calc R U . . .
C157 C 0.4356(3) 0.7592(6) 0.5788(3) 0.029(2) Uani 1 1 d . . . . .
C133 C 0.3690(4) 1.0081(7) 0.6400(3) 0.041(2) Uani 1 1 d . . . . .
H133 H 0.377495 1.055943 0.620955 0.049 Uiso 1 1 calc R U . . .
C92 C 0.6844(3) 0.5467(5) 0.9470(3) 0.0235(18) Uani 1 1 d . . . . .
H92 H 0.648424 0.546417 0.944272 0.028 Uiso 1 1 calc R U . . .
C172 C 0.1847(4) 0.4479(7) 0.3001(3) 0.0396(9) Uani 1 1 d . U . . .
H172 H 0.178356 0.393128 0.284903 0.048 Uiso 1 1 calc R U . . .
C112 C 0.5118(5) 0.6520(7) 0.7222(3) 0.050(3) Uani 1 1 d . . . . .
H112 H 0.477868 0.634141 0.715921 0.060 Uiso 1 1 calc R U . . .
F7 F 0.5514(3) 0.3382(6) 0.6748(3) 0.099(3) Uani 1 1 d . . . C 1
C225 C 0.3471(3) 0.5976(5) 0.7678(2) 0.0215(16) Uani 1 1 d . . . . .
C1 C 0.7827(5) 0.6752(7) 1.2048(3) 0.0420(10) Uani 1 1 d . . . . .
H1 H 0.818604 0.669589 1.206302 0.050 Uiso 1 1 calc R U . . .
N47 N 0.4769(4) 0.8517(6) 0.6212(3) 0.059(3) Uani 1 1 d . . . . .
C47 C 0.8357(3) 0.8417(6) 1.0395(3) 0.0269(7) Uani 1 1 d . . . . .
H47 H 0.830130 0.780493 1.031472 0.032 Uiso 1 1 calc R U . . .
N38 N 0.3624(4) 0.9473(9) 0.4106(3) 0.070(3) Uani 1 1 d . . . . .
F10 F 0.8576(4) 1.2747(8) 0.8441(4) 0.117(4) Uani 1 1 d . . . . .
C25 C 0.7467(4) 1.2461(6) 1.0154(3) 0.041(2) Uani 1 1 d . . . . .
H25 H 0.720195 1.282366 0.999637 0.049 Uiso 1 1 calc R U . . .
C173 C 0.1721(4) 0.4566(7) 0.3439(3) 0.0396(9) Uani 1 1 d . U . . .
H173 H 0.156539 0.408530 0.359182 0.048 Uiso 1 1 calc R U . . .
C7 C 0.6405(4) 0.7862(7) 1.1210(3) 0.034(2) Uani 1 1 d . . . . .
H7 H 0.615466 0.770372 1.141371 0.040 Uiso 1 1 calc R U . . .
C56 C 0.9477(4) 0.6880(8) 0.9521(3) 0.047(3) Uani 1 1 d . . . . .
H56 H 0.964800 0.697157 0.925601 0.056 Uiso 1 1 calc R U . . .
C201 C 0.3194(4) 0.9167(6) 0.8124(3) 0.040(2) Uani 1 1 d . . . . .
H201 H 0.355112 0.924093 0.811553 0.048 Uiso 1 1 calc R U . . .
C4 C 0.6812(5) 0.6881(7) 1.2012(3) 0.0420(10) Uani 1 1 d . . . . .
H4 H 0.645388 0.694051 1.199435 0.050 Uiso 1 1 calc R U . . .
C154 C 0.3340(3) 0.5624(6) 0.5203(3) 0.0239(18) Uani 1 1 d . . . . .
B5 B 0.6085(5) 1.2558(8) 1.0672(5) 0.052(3) Uani 1 1 d . . . . .
C166 C 0.2518(4) 0.2635(5) 0.4987(3) 0.035(2) Uani 1 1 d . . . A 1
H166 H 0.243228 0.238922 0.469234 0.042 Uiso 1 1 calc R U . A 1
C183 C 0.1778(4) 0.6680(6) 0.6304(3) 0.033(2) Uani 1 1 d . . . . .
C19 C 0.4892(3) 0.5582(5) 0.9174(3) 0.0302(19) Uani 1 1 d . . . . .
H19 H 0.461827 0.580638 0.936620 0.036 Uiso 1 1 calc R U . . .
C95 C 0.5558(4) 0.5010(7) 1.0823(4) 0.049(3) Uani 1 1 d . . . . .
H95 H 0.548368 0.436995 1.073972 0.059 Uiso 1 1 calc R U . . .
C206 C 0.3254(5) 0.2960(6) 0.6528(4) 0.057(3) Uani 1 1 d . . . . .
C15 C 0.6229(3) 0.8036(6) 0.9832(3) 0.0260(19) Uani 1 1 d . . . . .
H15 H 0.610185 0.752672 0.998246 0.031 Uiso 1 1 calc R U . . .
C24 C 0.7003(4) 1.1092(6) 0.9897(3) 0.039(2) Uani 1 1 d . . . . .
H24 H 0.684830 1.132912 0.964073 0.047 Uiso 1 1 calc R U . . .
C3 C 0.7034(4) 0.6396(7) 1.2348(3) 0.0420(10) Uani 1 1 d . . . . .
H3 H 0.683334 0.611267 1.256135 0.050 Uiso 1 1 calc R U . . .
C46 C 0.8609(3) 0.9891(6) 1.0205(3) 0.0269(7) Uani 1 1 d . . . . .
H46 H 0.873221 1.031207 0.999958 0.032 Uiso 1 1 calc R U . . .
C185 C 0.1389(3) 0.7026(6) 0.5608(3) 0.031(2) Uani 1 1 d D . . . .
C167 C 0.2915(4) 0.2045(6) 0.5188(4) 0.049(3) Uani 1 1 d . . . A 1
H16A H 0.323186 0.211247 0.503119 0.074 Uiso 1 1 calc R U . A 1
H16B H 0.280332 0.141378 0.517436 0.074 Uiso 1 1 calc R U . A 1
H16C H 0.296956 0.222057 0.549201 0.074 Uiso 1 1 calc R U . A 1
C63 C 0.8555(4) 0.7594(6) 0.8022(3) 0.035(2) Uani 1 1 d . . . . .
H63 H 0.890545 0.758892 0.809991 0.043 Uiso 1 1 calc R U . . .
C155 C 0.3446(3) 0.5623(6) 0.5658(3) 0.0245(18) Uani 1 1 d . . . . .
H155 H 0.330252 0.515788 0.582870 0.029 Uiso 1 1 calc R U . . .
C2 C 0.7551(4) 0.6334(7) 1.2365(3) 0.0420(10) Uani 1 1 d . . . . .
H2 H 0.771696 0.600800 1.259170 0.050 Uiso 1 1 calc R U . . .
C142 C 0.2474(4) 0.8872(7) 0.2707(3) 0.046(3) Uani 1 1 d . . . . .
H142 H 0.231165 0.922980 0.248887 0.056 Uiso 1 1 calc R U . . .
C184 C 0.1489(3) 0.7224(6) 0.6034(3) 0.0282(19) Uani 1 1 d . . . . .
H184 H 0.135272 0.776519 0.614925 0.034 Uiso 1 1 calc R U . . .
N37 N 0.3213(4) 0.9435(10) 0.4341(3) 0.080(4) Uani 1 1 d . . . . .
C42 C 0.8221(4) 1.0619(7) 1.1535(3) 0.042(2) Uani 1 1 d . . . . .
H42 H 0.835313 1.110612 1.137126 0.050 Uiso 1 1 calc R U . . .
C175 C 0.1708(4) 0.5549(7) 0.4109(3) 0.035(2) Uani 1 1 d . . . . .
C121 C 0.1447(4) 0.9624(7) 0.4237(3) 0.040(2) Uani 1 1 d . . . . .
H121 H 0.115784 0.997482 0.415824 0.048 Uiso 1 1 calc R U . . .
C214 C 0.3356(4) 0.9578(6) 0.4766(3) 0.033(2) Uani 1 1 d . . . . .
F8 F 0.5802(4) 0.4779(7) 0.6869(3) 0.102(3) Uani 1 1 d . . . D 1
C122 C 0.1775(4) 0.9916(7) 0.4570(4) 0.043(2) Uani 1 1 d . . . . .
H122 H 0.171837 1.047624 0.471131 0.051 Uiso 1 1 calc R U . . .
C64 C 0.8372(4) 0.7162(7) 0.7642(3) 0.045(3) Uani 1 1 d . . . . .
H64 H 0.860559 0.690271 0.744746 0.054 Uiso 1 1 calc R U . . .
C126 C 0.2198(4) 0.9641(6) 0.5471(3) 0.031(2) Uani 1 1 d . . . . .
H126 H 0.183968 0.967340 0.544059 0.037 Uiso 1 1 calc R U . . .
C143 C 0.2990(5) 0.8826(8) 0.2726(3) 0.052(3) Uani 1 1 d . . . . .
H143 H 0.318699 0.912205 0.251385 0.062 Uiso 1 1 calc R U . . .
C158 C 0.4773(4) 0.7893(7) 0.5570(3) 0.045(2) Uani 1 1 d . . . . .
H158 H 0.487165 0.772936 0.528641 0.054 Uiso 1 1 calc R U . . .
C62 C 0.7695(3) 0.7987(5) 0.8149(2) 0.0229(18) Uani 1 1 d . . . . .
H62 H 0.745427 0.829290 0.832103 0.028 Uiso 1 1 calc R U . . .
C139 C 0.4734(4) 0.8033(7) 0.8042(3) 0.049(3) Uani 1 1 d . . . . .
H139 H 0.491454 0.775336 0.827520 0.059 Uiso 1 1 calc R U . . .
F5 F 0.5613(5) 0.3889(8) 0.7415(3) 0.124(4) Uani 1 1 d . . . E 1
C168 C 0.2041(4) 0.2640(6) 0.5249(3) 0.035(2) Uani 1 1 d . . . A 1
C229 C 0.3775(3) 0.6170(6) 0.6345(3) 0.0222(17) Uani 1 1 d . . . . .
C137 C 0.4676(4) 0.9144(8) 0.7468(4) 0.047(3) Uani 1 1 d . . . . .
H137 H 0.481624 0.962179 0.730298 0.057 Uiso 1 1 calc R U . . .
C197 C 0.2444(4) 0.8577(6) 0.7816(3) 0.033(2) Uani 1 1 d . . . . .
C61 C 0.8202(4) 0.8028(5) 0.8278(3) 0.028(2) Uani 1 1 d . . . . .
C81 C 0.8829(5) 0.6723(9) 1.1333(4) 0.0594(13) Uani 1 1 d . . . . .
C26 C 0.7561(4) 1.2902(7) 1.0600(3) 0.053(3) Uani 1 1 d . . . . .
H26A H 0.730903 1.267977 1.080380 0.079 Uiso 1 1 calc R U . . .
H26B H 0.753062 1.355922 1.057233 0.079 Uiso 1 1 calc R U . . .
H26C H 0.790169 1.274665 1.070691 0.079 Uiso 1 1 calc R U . . .
C200 C 0.2932(5) 0.9608(7) 0.8438(4) 0.054(3) Uani 1 1 d . . . . .
H200 H 0.310557 0.994392 0.865698 0.064 Uiso 1 1 calc R U . . .
C41 C 0.8066(4) 1.0757(8) 1.1955(4) 0.055(3) Uani 1 1 d . . . . .
H41 H 0.810073 1.133435 1.208623 0.066 Uiso 1 1 calc R U . . .
C38 C 0.7023(5) 0.8415(8) 0.6795(3) 0.0467(11) Uani 1 1 d . . . . .
H38 H 0.718613 0.788476 0.669472 0.056 Uiso 1 1 calc R U . . .
C20 C 0.4650(5) 0.5272(8) 0.8749(4) 0.059(3) Uani 1 1 d . . . . .
H20G H 0.445291 0.576982 0.862016 0.088 Uiso 1 1 calc R U . . .
H20H H 0.442471 0.475939 0.880295 0.088 Uiso 1 1 calc R U . . .
H20I H 0.491481 0.508815 0.854880 0.088 Uiso 1 1 calc R U . . .
O28 O 0.5978(5) 0.7740(8) 0.5980(3) 0.092(3) Uani 1 1 d . . . . .
C97 C 0.5182(4) 0.5610(7) 1.0576(3) 0.042(2) Uani 1 1 d . . . . .
C82 C 0.8501(3) 0.6278(6) 1.1021(3) 0.032(2) Uani 1 1 d . . . . .
C114 C 0.5355(5) 0.7225(8) 0.6999(3) 0.053(3) Uani 1 1 d . . . . .
H114 H 0.517951 0.753087 0.677043 0.064 Uiso 1 1 calc R U . . .
C101 C 0.9147(4) 0.4715(8) 0.8225(4) 0.048(3) Uani 1 1 d . . . . .
H101 H 0.925052 0.412739 0.835949 0.057 Uiso 1 1 calc R U . . .
C40 C 0.7862(4) 1.0048(8) 1.2181(4) 0.052(3) Uani 1 1 d . . . . .
H40 H 0.775231 1.013104 1.246944 0.062 Uiso 1 1 calc R U . . .
C169 C 0.1375(5) 0.1731(8) 0.5489(5) 0.065(4) Uani 1 1 d . . . A 1
H16D H 0.114482 0.221990 0.540031 0.097 Uiso 1 1 calc R U . A 1
H16E H 0.144197 0.176786 0.580225 0.097 Uiso 1 1 calc R U . A 1
H16F H 0.121755 0.114702 0.541949 0.097 Uiso 1 1 calc R U . A 1
C70 C 0.6892(6) 0.6042(8) 0.6913(3) 0.0573(13) Uani 1 1 d . . . . .
H70 H 0.653258 0.601176 0.691832 0.069 Uiso 1 1 calc R U . . .
C39 C 0.7818(4) 0.9202(7) 1.1980(3) 0.038(2) Uani 1 1 d . . . . .
H39 H 0.767098 0.872040 1.213780 0.046 Uiso 1 1 calc R U . . .
C98 C 0.4341(4) 0.6046(9) 1.0444(5) 0.059(3) Uani 1 1 d . . . . .
H98A H 0.404334 0.610776 1.062806 0.089 Uiso 1 1 calc R U . . .
H98B H 0.423691 0.578726 1.016402 0.089 Uiso 1 1 calc R U . . .
H98C H 0.449247 0.664224 1.039880 0.089 Uiso 1 1 calc R U . . .
C131 C 0.3247(4) 0.9623(6) 0.6334(3) 0.034(2) Uani 1 1 d . . . . .
C59 C 0.9881(4) 0.4867(8) 0.9549(4) 0.057(3) Uani 1 1 d . . . . .
C102 C 0.9140(4) 0.4612(10) 0.7718(4) 0.061(3) Uani 1 1 d . . . . .
H10A H 0.892381 0.409998 0.763425 0.092 Uiso 1 1 calc R U . . .
H10B H 0.948530 0.450658 0.761856 0.092 Uiso 1 1 calc R U . . .
H10C H 0.900547 0.516624 0.758481 0.092 Uiso 1 1 calc R U . . .
C77 C 0.8959(4) 0.8023(9) 1.1753(4) 0.0594(13) Uani 1 1 d . . . . .
H77 H 0.884853 0.860189 1.184477 0.071 Uiso 1 1 calc R U . . .
C75 C 0.6964(5) 1.2195(6) 0.8837(3) 0.049(3) Uani 1 1 d . . . . .
C205 C 0.2391(5) 0.2234(6) 0.6470(4) 0.061(3) Uani 1 1 d . . . . .
H20A H 0.202917 0.232790 0.652262 0.092 Uiso 1 1 calc R U . . .
H20B H 0.249102 0.163239 0.657333 0.092 Uiso 1 1 calc R U . . .
H20C H 0.245306 0.228141 0.615887 0.092 Uiso 1 1 calc R U . . .
C57 C 1.0034(4) 0.5622(8) 0.9830(4) 0.054(3) Uani 1 1 d . . . . .
H57 H 1.034168 0.591116 0.970521 0.064 Uiso 1 1 calc R U . . .
C37 C 0.6976(5) 0.9113(7) 0.6525(3) 0.0467(11) Uani 1 1 d . . . . .
H37 H 0.710253 0.907987 0.623945 0.056 Uiso 1 1 calc R U . . .
C203 C 0.2234(5) 0.4218(7) 0.6324(4) 0.046(3) Uani 1 1 d . . . . .
H203 H 0.207022 0.390299 0.609170 0.056 Uiso 1 1 calc R U . . .
C215 C 0.3871(5) 0.9690(9) 0.4758(4) 0.064(3) Uani 1 1 d . . . . .
H215 H 0.408814 0.978291 0.500323 0.077 Uiso 1 1 calc R U . . .
C80 C 0.9302(5) 0.6368(9) 1.1463(4) 0.0594(13) Uani 1 1 d . . . . .
H80 H 0.941224 0.579422 1.136286 0.071 Uiso 1 1 calc R U . . .
C209 C 0.1540(4) 0.9803(7) 0.6236(3) 0.045(3) Uani 1 1 d . . . . .
H209 H 0.133212 0.967355 0.598872 0.054 Uiso 1 1 calc R U . . .
C204 C 0.2701(5) 0.2954(7) 0.6715(4) 0.055(3) Uani 1 1 d . . . . .
H204 H 0.271370 0.281478 0.703202 0.066 Uiso 1 1 calc R U . . .
C67 C 0.7903(6) 0.6094(8) 0.6885(3) 0.0573(13) Uani 1 1 d . . . . .
H67 H 0.826317 0.611789 0.688846 0.069 Uiso 1 1 calc R U . . .
C113 C 0.5838(5) 0.7469(8) 0.7110(3) 0.051(3) Uani 1 1 d . . . . .
H113 H 0.598843 0.795413 0.695661 0.061 Uiso 1 1 calc R U . . .
C36 C 0.6736(4) 0.9906(8) 0.6673(3) 0.0467(11) Uani 1 1 d . . . . .
H36 H 0.669306 1.040908 0.648423 0.056 Uiso 1 1 calc R U . . .
C118 C 0.0619(4) 0.7526(11) 0.3121(4) 0.063(4) Uani 1 1 d . . . . .
H118 H 0.040912 0.718127 0.292930 0.076 Uiso 1 1 calc R U . . .
C35 C 0.6570(5) 0.9942(8) 0.7077(3) 0.0467(11) Uani 1 1 d . . . . .
H35 H 0.641110 1.047539 0.717911 0.056 Uiso 1 1 calc R U . . .
F12 F 0.8480(4) 1.2243(13) 0.7744(4) 0.163(6) Uani 1 1 d . . . . .
C119 C 0.1058(4) 0.7161(8) 0.3271(3) 0.045(2) Uani 1 1 d . . . . .
H119 H 0.115524 0.658084 0.317092 0.054 Uiso 1 1 calc R U . . .
C73 C 0.7425(5) 1.2189(7) 0.8536(4) 0.052(3) Uani 1 1 d . . . . .
H73 H 0.770309 1.256584 0.866634 0.063 Uiso 1 1 calc R U . . .
C218 C 0.4886(5) 0.9193(10) 0.4416(5) 0.074(4) Uani 1 1 d . . . . .
C68 C 0.7650(5) 0.5603(8) 0.6575(3) 0.0573(13) Uani 1 1 d . . . . .
H68 H 0.782591 0.530461 0.635063 0.069 Uiso 1 1 calc R U . . .
C96 C 0.5519(5) 0.5075(12) 1.1294(4) 0.085(5) Uani 1 1 d . . . . .
H96A H 0.570235 0.457037 1.143057 0.128 Uiso 1 1 calc R U . . .
H96B H 0.516187 0.505179 1.137435 0.128 Uiso 1 1 calc R U . . .
H96C H 0.566816 0.564733 1.139370 0.128 Uiso 1 1 calc R U . . .
C27 C 0.7935(5) 1.2440(7) 0.9875(3) 0.045(3) Uani 1 1 d . . . . .
C117 C 0.0465(5) 0.8381(12) 0.3236(4) 0.071(4) Uani 1 1 d . . . . .
H117 H 0.017680 0.866590 0.310737 0.085 Uiso 1 1 calc R U . . .
C159 C 0.5474(5) 0.8966(9) 0.5757(5) 0.076(5) Uani 1 1 d . . . . .
H159 H 0.541619 0.928893 0.547510 0.091 Uiso 1 1 calc R U . . .
F14 F 0.9525(5) 1.2445(13) 1.0928(6) 0.227(10) Uani 1 1 d . . . . .
C69 C 0.7139(5) 0.5555(8) 0.6600(3) 0.0573(13) Uani 1 1 d . . . . .
H69 H 0.695089 0.518774 0.640206 0.069 Uiso 1 1 calc R U . . .
F13 F 0.9025(7) 1.2096(6) 1.0421(5) 0.169(6) Uani 1 1 d . . . . .
C22 C 0.5021(4) 0.3540(7) 0.9856(5) 0.070(4) Uani 1 1 d . . . . .
H22A H 0.504644 0.301782 0.966228 0.105 Uiso 1 1 calc R U . . .
H22B H 0.479539 0.339323 1.009496 0.105 Uiso 1 1 calc R U . . .
H22C H 0.535877 0.368948 0.997407 0.105 Uiso 1 1 calc R U . . .
C28 C 0.8589(6) 1.3318(9) 0.9559(4) 0.074(4) Uani 1 1 d . . . . .
H28A H 0.853363 1.294215 0.930125 0.111 Uiso 1 1 calc R U . . .
H28B H 0.888706 1.309829 0.972217 0.111 Uiso 1 1 calc R U . . .
H28C H 0.864484 1.394574 0.947126 0.111 Uiso 1 1 calc R U . . .
F16 F 0.8759(5) 1.2438(11) 1.1076(7) 0.213(9) Uani 1 1 d . . . . .
C104 C 1.0388(5) 0.5637(11) 0.8474(5) 0.080(4) Uani 1 1 d . . . . .
H10D H 1.049420 0.597126 0.821676 0.120 Uiso 1 1 calc R U . . .
H10E H 1.067658 0.529393 0.859300 0.120 Uiso 1 1 calc R U . . .
H10F H 1.026839 0.606264 0.869278 0.120 Uiso 1 1 calc R U . . .
C116 C 0.0761(4) 0.8792(11) 0.3552(4) 0.065(3) Uani 1 1 d . . . . .
H116 H 0.065370 0.935067 0.367134 0.078 Uiso 1 1 calc R U . . .
C78 C 0.9433(4) 0.7695(9) 1.1910(4) 0.0594(13) Uani 1 1 d . . . . .
H78 H 0.962486 0.802081 1.212189 0.071 Uiso 1 1 calc R U . . .
C79 C 0.9607(5) 0.6890(8) 1.1745(4) 0.0594(13) Uani 1 1 d . . . . .
H79 H 0.993787 0.668419 1.182401 0.071 Uiso 1 1 calc R U . . .
C76 C 0.6458(5) 1.3125(7) 0.9280(4) 0.062(3) Uani 1 1 d . . . . .
H76A H 0.615943 1.296016 0.910249 0.093 Uiso 1 1 calc R U . . .
H76B H 0.642954 1.375660 0.937119 0.093 Uiso 1 1 calc R U . . .
H76C H 0.647754 1.273437 0.953614 0.093 Uiso 1 1 calc R U . . .
C74 C 0.7277(7) 1.2556(9) 0.8098(4) 0.094(6) Uani 1 1 d . . . . .
H74A H 0.754492 1.242072 0.789170 0.141 Uiso 1 1 calc R U . . .
H74B H 0.723173 1.321159 0.811791 0.141 Uiso 1 1 calc R U . . .
H74C H 0.695940 1.227518 0.799901 0.141 Uiso 1 1 calc R U . . .
F24 F 0.4535(5) 0.6881(8) 1.1522(5) 0.147(5) Uani 1 1 d . . . F 1
C210 C 0.0884(5) 1.0178(12) 0.6819(5) 0.078(4) Uani 0.5 1 d . U P G 1
H210 H 0.074050 1.079421 0.676441 0.094 Uiso 0.5 1 calc R U P G 1
C60 C 1.0125(7) 0.3409(10) 0.9289(6) 0.105(6) Uani 1 1 d . . . . .
H60A H 1.007563 0.355818 0.898154 0.158 Uiso 1 1 calc R U . . .
H60B H 0.981242 0.314847 0.940151 0.158 Uiso 1 1 calc R U . . .
H60C H 1.040168 0.297044 0.932153 0.158 Uiso 1 1 calc R U . . .
C161 C 0.5914(5) 0.8356(12) 0.5692(4) 0.081(5) Uani 1 1 d . . . . .
F22 F 0.5308(4) 0.7545(13) 1.1693(4) 0.171(7) Uani 1 1 d . . . H 1
O25 O 0.4713(7) 0.8379(14) 0.4545(7) 0.078(6) Uani 0.5 1 d . . P I 2
B2 B 0.5447(7) 0.4091(12) 0.7001(5) 0.074(5) Uani 1 1 d . . . . .
C217 C 0.4696(6) 1.0691(9) 0.4110(6) 0.096(6) Uani 1 1 d . . . . .
H21A H 0.442695 1.104742 0.396826 0.144 Uiso 1 1 calc R U . . .
H21B H 0.500248 1.071610 0.393605 0.144 Uiso 1 1 calc R U . . .
H21C H 0.476890 1.093744 0.439930 0.144 Uiso 1 1 calc R U . . .
B4 B 0.9099(7) 1.2668(12) 1.0744(8) 0.087(6) Uani 1 1 d . . . . .
F23 F 0.4600(7) 0.8356(10) 1.1543(6) 0.206(8) Uani 1 1 d . . . J 1
C207 C 0.4088(6) 0.2423(12) 0.6644(8) 0.133(9) Uani 1 1 d . . . . .
H20D H 0.428836 0.208854 0.686084 0.200 Uiso 1 1 calc R U . . .
H20E H 0.423227 0.302767 0.660717 0.200 Uiso 1 1 calc R U . . .
H20F H 0.409231 0.210009 0.636652 0.200 Uiso 1 1 calc R U . . .
C58 C 1.0164(5) 0.5300(12) 1.0275(4) 0.083(5) Uani 1 1 d . . . . .
H58A H 1.035685 0.576859 1.043042 0.125 Uiso 1 1 calc R U . . .
H58B H 1.036983 0.474989 1.025691 0.125 Uiso 1 1 calc R U . . .
H58C H 0.985220 0.516843 1.043005 0.125 Uiso 1 1 calc R U . . .
O27 O 0.6206(5) 0.8362(14) 0.5378(5) 0.163(7) Uani 1 1 d . . . . .
F21 F 0.5000(10) 0.7588(17) 1.1027(5) 0.270(12) Uani 1 1 d . . . K 1
C160 C 0.5590(8) 0.9651(11) 0.6074(6) 0.121(8) Uani 1 1 d . . . . .
H16G H 0.528989 1.002845 0.611732 0.181 Uiso 1 1 calc R U . . .
H16H H 0.586883 1.002705 0.597139 0.181 Uiso 1 1 calc R U . . .
H16I H 0.568984 0.936376 0.634868 0.181 Uiso 1 1 calc R U . . .
C162 C 0.6406(9) 0.7087(11) 0.5918(7) 0.119(7) Uani 1 1 d . . . . .
H16J H 0.635755 0.676835 0.564204 0.178 Uiso 1 1 calc R U . . .
H16K H 0.641263 0.664941 0.615662 0.178 Uiso 1 1 calc R U . . .
H16L H 0.672770 0.741855 0.591590 0.178 Uiso 1 1 calc R U . . .
B6 B 0.4870(10) 0.7612(14) 1.1440(7) 0.101(7) Uani 1 1 d . . . . .
C219 C 0.5740(7) 0.8735(19) 0.4456(7) 0.163(13) Uani 1 1 d . . . . .
H21D H 0.571862 0.886197 0.476698 0.244 Uiso 1 1 calc R U . . .
H21E H 0.606755 0.894472 0.434995 0.244 Uiso 1 1 calc R U . . .
H21F H 0.570832 0.808315 0.440688 0.244 Uiso 1 1 calc R U . . .
O16 O 0.0601(6) 0.8561(11) 0.6504(5) 0.051(4) Uani 0.5 1 d . U P G 1
C212 C 0.0518(9) 0.926(3) 0.6625(9) 0.075(8) Uani 0.5 1 d . U P G 1
O15 O 0.0052(7) 0.9531(19) 0.6732(9) 0.111(8) Uani 0.5 1 d . U P G 1
O25A O 0.4838(6) 0.8975(12) 0.4805(5) 0.051(4) Uani 0.5 1 d . . P I 1
F11 F 0.8808(9) 1.1446(12) 0.8258(9) 0.315(18) Uani 1 1 d D . . . .
F15 F 0.9074(5) 1.3492(5) 1.0616(4) 0.153(6) Uani 1 1 d . . . . .
C186 C 0.1061(4) 0.7623(8) 0.5370(4) 0.0791(19) Uani 0.5 1 d DG . P L 1
N52 N 0.1091(5) 0.8570(8) 0.5440(5) 0.0791(19) Uani 0.5 1 d DG . P L 1
N53 N 0.0662(5) 0.8977(6) 0.5235(5) 0.0791(19) Uani 0.5 1 d DG . P L 1
N54 N 0.0366(3) 0.8282(8) 0.5038(3) 0.0791(19) Uani 0.5 1 d DG . P L 1
C187 C 0.0613(4) 0.7445(6) 0.5121(4) 0.0791(19) Uani 0.5 1 d DG . P L 1
H187 H 0.049840 0.686749 0.502738 0.095 Uiso 0.5 1 calc R U P L 1
B3 B 0.8773(8) 1.2234(17) 0.8074(10) 0.112(8) Uani 1 1 d D . . . .
C1A C 0.1061(4) 0.7623(8) 0.5370(4) 0.0791(19) Uani 0.5 1 d D . P L 2
C32A C 0.0545(8) 0.786(2) 0.5426(8) 0.0791(19) Uani 0.5 1 d D . P L 2
H32A H 0.035253 0.775056 0.567865 0.095 Uiso 0.5 1 calc R U P L 2
N54A N 0.0366(3) 0.8282(8) 0.5038(3) 0.0791(19) Uani 0.5 1 d D . P L 2
N53A N 0.0824(7) 0.8793(15) 0.4938(8) 0.0791(19) Uani 0.5 1 d D . P L 2
N52A N 0.1235(7) 0.8242(16) 0.5065(7) 0.0791(19) Uani 0.5 1 d D . P L 2
F2 F 0.4430(6) 0.1660(11) 0.5077(5) 0.176(6) Uani 1 1 d D . . M 1
F3 F 0.5099(7) 0.0928(19) 0.5235(7) 0.214(13) Uani 0.75 1 d D . P M 1
F1 F 0.4538(11) 0.037(2) 0.5544(6) 0.266(14) Uani 1 1 d D . . N 1
F4 F 0.4850(10) 0.173(2) 0.5776(10) 0.37(2) Uani 1 1 d D . . O 1
B1 B 0.4681(9) 0.1239(16) 0.5444(7) 0.170(19) Uani 1 1 d D . . . .
C213 C -0.0336(17) 0.891(3) 0.6609(17) 0.147(18) Uani 0.5 1 d . U P G 1
H21G H -0.066549 0.914786 0.669593 0.221 Uiso 0.5 1 calc R U P G 1
H21H H -0.033606 0.882492 0.629396 0.221 Uiso 0.5 1 calc R U P G 1
H21I H -0.027382 0.832878 0.675303 0.221 Uiso 0.5 1 calc R U P G 1
C189 C -0.0460(11) 0.850(2) 0.5222(9) 0.173(4) Uiso 1 1 d . . . . .
H18A H -0.048478 0.797737 0.502961 0.260 Uiso 1 1 calc R U . P 1
H18B H -0.077369 0.885700 0.519824 0.260 Uiso 1 1 calc R U . P 1
H18C H -0.041051 0.829911 0.552222 0.260 Uiso 1 1 calc R U . P 1
C190 C -0.0123(18) 0.889(3) 0.4510(14) 0.173(4) Uiso 0.75 1 d . . P L 1
O20 O -0.0583(11) 0.9182(18) 0.4365(9) 0.173(4) Uiso 0.75 1 d . . P L 1
C1B C 0.0816(9) 1.1234(15) 0.6812(9) 0.064(7) Uani 0.5 1 d . U P G 2
O14 O 0.1115(11) 1.1764(18) 0.6624(10) 0.127(9) Uani 0.5 1 d . U P G 2
O13 O 0.0544(12) 1.1654(18) 0.7094(9) 0.134(11) Uani 0.5 1 d . U P G 2
C1C C 0.1160(9) 1.2927(15) 0.6674(8) 0.059(6) Uani 0.5 1 d . U P G 2
H1CA H 0.086127 1.320922 0.653708 0.089 Uiso 0.5 1 calc R U P G 2
H1CB H 0.146652 1.313912 0.653222 0.089 Uiso 0.5 1 calc R U P G 2
H1CC H 0.117569 1.308939 0.698234 0.089 Uiso 0.5 1 calc R U P G 2
C188 C 0.0026(12) 0.914(2) 0.5080(10) 0.173(4) Uiso 0.75 1 d . . P L 1
H188 H 0.012689 0.973645 0.520597 0.208 Uiso 0.75 1 calc R U P L 1
O18 O -0.036(3) 1.067(6) 0.561(3) 0.173(4) Uiso 0.25 1 d D . P L 2
O17 O 0.039(3) 1.016(5) 0.582(3) 0.173(4) Uiso 0.25 1 d D . P L 2
C191 C -0.031(5) 1.130(9) 0.576(4) 0.173(4) Uiso 0.25 1 d . . P L 2
H19A H -0.062990 1.162825 0.575128 0.260 Uiso 0.25 1 calc R U P L 2
H19B H -0.018635 1.122716 0.605577 0.260 Uiso 0.25 1 calc R U P L 2
H19C H -0.005547 1.165140 0.559384 0.260 Uiso 0.25 1 calc R U P L 2
C1D C 0.007(5) 0.995(9) 0.555(4) 0.173(4) Uiso 0.25 1 d . . P L 2
C1E C 0.0026(12) 0.914(2) 0.5080(10) 0.173(4) Uiso 0.25 1 d . . P L 2
H1E H -0.003361 0.945175 0.479665 0.208 Uiso 0.25 1 calc R U P L 2
C211 C 0.0881(11) 0.985(3) 0.7284(9) 0.196(11) Uani 1 1 d . U . . .
H21J H 0.054741 0.996148 0.740722 0.294 Uiso 1 1 calc R U . G 1
H21K H 0.095255 0.919843 0.729077 0.294 Uiso 1 1 calc R U . G 1
H21L H 0.114116 1.017078 0.745362 0.294 Uiso 1 1 calc R U . G 1
F3A F 0.4184(17) 0.143(3) 0.5616(13) 0.112(14) Uani 0.25 1 d . . P M 2
C0AA C -0.0641(15) 0.893(3) 0.3992(13) 0.173(4) Uiso 0.75 1 d . . P L 1
H0AA H -0.097129 0.913313 0.387992 0.260 Uiso 0.75 1 calc R U P L 1
H0AB H -0.037156 0.917934 0.381410 0.260 Uiso 0.75 1 calc R U P L 1
H0AC H -0.062659 0.826655 0.398267 0.260 Uiso 0.75 1 calc R U P L 1
O19 O 0.0124(10) 0.8114(18) 0.4331(8) 0.173(4) Uiso 0.75 1 d . . P . .
C163 C 0.0884(5) 1.0178(12) 0.6819(5) 0.078(4) Uani 0.5 1 d . U P G 2
H163 H 0.061259 0.987433 0.664067 0.094 Uiso 0.5 1 calc R U P G 2

loop_
_atom_site_aniso_label
_atom_site_aniso_U_11
_atom_site_aniso_U_22
_atom_site_aniso_U_33
_atom_site_aniso_U_23
_atom_site_aniso_U_13
_atom_site_aniso_U_12
Fe3 0.0341(7) 0.0223(6) 0.0159(6) -0.0010(5) -0.0032(5) 0.0036(5)
Fe1 0.0273(7) 0.0326(6) 0.0175(6) -0.0034(5) -0.0039(5) 0.0007(5)
Fe4 0.0307(7) 0.0395(7) 0.0171(6) 0.0042(5) -0.0063(5) -0.0008(6)
Fe2 0.0535(9) 0.0318(7) 0.0113(6) -0.0001(5) -0.0031(5) -0.0120(6)
F19 0.064(5) 0.120(7) 0.063(5) 0.004(5) -0.014(4) -0.012(5)
N35 0.033(4) 0.018(3) 0.020(3) 0.000(3) -0.006(3) 0.008(3)
N25 0.072(3) 0.053(2) 0.0153(18) 0.0076(16) -0.0122(18) -0.022(2)
N56 0.024(4) 0.040(4) 0.025(4) 0.007(3) -0.004(3) -0.001(3)
N12 0.046(5) 0.021(4) 0.031(4) -0.010(3) -0.004(3) -0.008(3)
O8 0.019(4) 0.047(4) 0.064(5) 0.019(3) 0.008(3) -0.004(3)
N26 0.044(5) 0.028(4) 0.007(3) 0.005(3) -0.004(3) -0.013(3)
F17 0.056(5) 0.061(4) 0.115(7) 0.026(4) -0.017(4) -0.004(3)
N6 0.0214(18) 0.0349(18) 0.0245(17) -0.0041(14) -0.0017(13) -0.0062(14)
O24 0.049(4) 0.032(3) 0.041(4) -0.002(3) 0.006(3) -0.003(3)
N34 0.031(4) 0.018(3) 0.021(4) 0.001(3) -0.010(3) 0.001(3)
N2 0.033(4) 0.026(4) 0.005(3) -0.007(2) 0.004(3) -0.006(3)
N32 0.041(5) 0.018(3) 0.029(4) -0.002(3) -0.006(3) 0.001(3)
N59 0.030(4) 0.031(4) 0.024(4) 0.010(3) -0.005(3) 0.009(3)
N8 0.046(5) 0.051(5) 0.032(4) 0.006(4) -0.017(4) -0.029(4)
C105 0.034(5) 0.022(4) 0.017(4) -0.006(3) -0.004(3) -0.005(3)
N9 0.025(4) 0.027(3) 0.025(4) 0.003(3) -0.004(3) 0.003(3)
N28 0.042(5) 0.031(4) 0.012(3) -0.009(3) -0.001(3) -0.006(3)
N10 0.056(5) 0.029(4) 0.024(4) -0.004(3) -0.011(4) -0.003(3)
N36 0.034(4) 0.023(4) 0.016(3) 0.003(3) 0.005(3) 0.009(3)
N33 0.037(4) 0.026(3) 0.005(3) -0.002(2) -0.002(3) 0.001(3)
O2 0.072(5) 0.037(4) 0.042(4) 0.006(3) 0.022(4) -0.014(3)
N60 0.029(4) 0.031(4) 0.022(4) 0.003(3) -0.003(3) -0.005(3)
O7 0.023(3) 0.040(4) 0.063(5) 0.017(3) -0.006(3) -0.006(3)
F18 0.104(6) 0.060(4) 0.060(4) 0.011(3) 0.010(4) 0.012(4)
N11 0.064(6) 0.030(4) 0.024(4) -0.003(3) -0.005(4) -0.006(4)
O5 0.022(4) 0.062(5) 0.080(6) 0.012(4) -0.003(3) 0.000(3)
O3 0.070(5) 0.028(4) 0.066(5) -0.007(3) 0.011(4) -0.008(3)
O9 0.043(5) 0.057(5) 0.059(5) -0.002(4) 0.002(4) -0.001(4)
C85 0.031(5) 0.028(4) 0.013(4) 0.000(3) -0.004(3) 0.005(3)
C86 0.032(5) 0.025(4) 0.021(4) 0.007(3) -0.006(4) 0.001(3)
N14 0.043(5) 0.051(5) 0.033(5) -0.005(4) 0.014(4) -0.019(4)
N39 0.048(5) 0.060(5) 0.028(4) 0.010(4) 0.002(4) 0.000(4)
N45 0.031(4) 0.034(4) 0.030(4) -0.003(3) -0.001(3) -0.004(3)
C91 0.034(5) 0.009(4) 0.026(4) -0.002(3) -0.005(4) -0.004(3)
N40 0.054(6) 0.034(4) 0.032(5) -0.002(3) 0.002(4) 0.009(4)
O23 0.054(5) 0.021(3) 0.080(6) -0.004(3) 0.011(4) -0.006(3)
C149 0.025(5) 0.022(4) 0.021(4) 0.004(3) -0.004(3) -0.007(3)
N4 0.032(4) 0.037(4) 0.014(3) -0.001(3) 0.001(3) 0.001(3)
N3 0.047(3) 0.064(3) 0.067(3) -0.017(2) -0.033(2) 0.011(2)
N31 0.040(5) 0.034(4) 0.021(4) -0.002(3) -0.014(3) 0.010(3)
N57 0.048(3) 0.050(2) 0.0204(18) -0.0044(16) -0.0033(17) 0.0020(19)
C84 0.034(5) 0.027(4) 0.015(4) -0.005(3) -0.004(3) 0.011(3)
N15 0.054(6) 0.055(5) 0.024(4) -0.010(4) 0.011(4) -0.021(4)
F20 0.047(4) 0.068(5) 0.124(7) 0.028(4) 0.003(4) 0.001(3)
N1 0.064(3) 0.046(2) 0.0158(17) -0.0024(15) -0.0019(17) -0.007(2)
C34 0.072(3) 0.053(2) 0.0153(18) 0.0076(16) -0.0122(18) -0.022(2)
N55 0.029(4) 0.051(5) 0.015(3) 0.011(3) 0.000(3) -0.001(3)
N13 0.018(4) 0.039(4) 0.046(5) 0.014(4) 0.001(3) -0.006(3)
C29 0.029(5) 0.022(4) 0.030(5) 0.004(3) -0.004(4) -0.006(3)
N51 0.046(5) 0.024(4) 0.030(4) 0.003(3) 0.000(3) 0.003(3)
N50 0.082(7) 0.033(5) 0.051(6) 0.001(4) -0.024(5) 0.008(4)
C223 0.046(6) 0.024(4) 0.027(5) 0.007(3) -0.002(4) 0.007(4)
O10 0.032(4) 0.066(5) 0.077(6) -0.024(4) 0.005(4) 0.001(3)
N21 0.081(7) 0.024(4) 0.026(4) -0.004(3) -0.009(4) 0.012(4)
N58 0.028(4) 0.038(4) 0.020(4) 0.001(3) -0.010(3) -0.003(3)
C222 0.046(6) 0.036(5) 0.026(5) 0.015(4) -0.005(4) 0.002(4)
N49 0.068(6) 0.039(5) 0.039(5) 0.008(4) -0.025(4) 0.002(4)
C93 0.029(5) 0.030(5) 0.023(5) 0.006(4) 0.000(4) 0.007(4)
N19 0.046(5) 0.026(4) 0.042(5) 0.004(3) -0.001(4) -0.008(3)
C55 0.023(4) 0.035(4) 0.022(4) -0.001(3) 0.004(3) -0.012(3)
N7 0.060(6) 0.062(6) 0.027(4) 0.011(4) -0.021(4) -0.030(5)
N30 0.042(4) 0.025(4) 0.019(4) 0.005(3) 0.005(3) -0.004(3)
N44 0.058(6) 0.033(4) 0.029(4) -0.003(3) -0.001(4) -0.021(4)
C196 0.027(5) 0.028(4) 0.024(4) -0.001(3) 0.000(3) 0.002(3)
C152 0.030(5) 0.024(4) 0.020(4) 0.009(3) -0.003(3) 0.002(3)
N5 0.033(4) 0.046(4) 0.018(4) -0.007(3) 0.000(3) 0.003(3)
C221 0.035(6) 0.057(6) 0.022(5) 0.000(4) 0.000(4) 0.000(4)
C10 0.025(5) 0.024(4) 0.024(4) -0.006(3) -0.002(3) -0.001(3)
O22 0.079(7) 0.074(6) 0.057(5) 0.009(5) 0.004(5) 0.018(5)
N48 0.057(6) 0.041(5) 0.058(6) 0.016(4) -0.018(5) -0.025(4)
C220 0.054(6) 0.024(4) 0.034(5) -0.004(4) -0.007(4) 0.010(4)
C108 0.031(5) 0.022(4) 0.019(4) -0.003(3) -0.001(4) -0.002(3)
C192 0.027(5) 0.040(5) 0.028(5) -0.005(4) 0.002(4) 0.001(4)
N18 0.035(5) 0.055(5) 0.032(4) -0.017(4) 0.001(4) -0.001(4)
O11 0.042(5) 0.071(5) 0.085(6) 0.018(5) -0.008(4) 0.016(4)
C111 0.057(7) 0.036(5) 0.043(6) 0.013(4) -0.007(5) -0.013(5)
C226 0.034(5) 0.027(4) 0.006(4) -0.002(3) -0.008(3) 0.005(3)
C123 0.022(4) 0.030(4) 0.023(4) 0.010(3) -0.008(3) 0.005(3)
C30 0.033(5) 0.020(4) 0.016(4) 0.001(3) -0.009(3) -0.007(3)
N27 0.054(5) 0.038(4) 0.018(4) -0.007(3) -0.003(3) -0.018(4)
C21 0.032(5) 0.026(4) 0.028(5) -0.004(3) 0.002(4) -0.011(3)
C106 0.050(6) 0.021(4) 0.029(5) 0.001(4) 0.001(4) -0.011(4)
C164 0.030(5) 0.035(5) 0.015(4) 0.006(3) 0.007(3) 0.009(4)
C129 0.037(5) 0.024(4) 0.031(5) 0.005(4) -0.004(4) 0.001(4)
O21 0.101(8) 0.045(5) 0.105(7) 0.025(5) -0.035(6) 0.022(5)
C90 0.038(5) 0.014(4) 0.019(4) -0.001(3) 0.002(4) 0.001(3)
C49 0.021(4) 0.037(5) 0.024(4) -0.002(4) 0.004(3) -0.002(3)
C132 0.037(5) 0.027(4) 0.022(4) -0.001(3) -0.003(4) -0.003(4)
C17 0.016(4) 0.027(4) 0.027(4) 0.007(3) -0.003(3) 0.001(3)
C44 0.0214(18) 0.0349(18) 0.0245(17) -0.0041(14) -0.0017(13) -0.0062(14)
C66 0.096(4) 0.049(3) 0.027(2) -0.0149(18) 0.010(2) -0.020(3)
C182 0.015(4) 0.034(5) 0.025(4) 0.003(3) -0.003(3) 0.000(3)
C179 0.038(5) 0.041(5) 0.021(4) 0.007(4) -0.010(4) -0.001(4)
N23 0.056(6) 0.104(8) 0.040(5) 0.023(5) 0.018(5) 0.043(6)
C14 0.026(5) 0.033(5) 0.023(4) 0.003(4) 0.000(4) -0.008(4)
N22 0.050(6) 0.093(7) 0.050(6) 0.029(5) 0.020(5) 0.041(5)
C165 0.036(5) 0.026(4) 0.017(4) -0.009(3) 0.000(3) 0.000(3)
N17 0.031(5) 0.077(6) 0.034(5) -0.014(4) 0.000(4) 0.006(4)
C100 0.029(5) 0.036(5) 0.033(5) -0.010(4) 0.004(4) 0.002(4)
C12 0.026(5) 0.022(4) 0.026(5) 0.000(3) 0.002(4) 0.006(3)
C71 0.040(5) 0.031(5) 0.019(4) 0.000(3) 0.005(4) -0.001(4)
C125 0.044(6) 0.017(4) 0.038(5) 0.004(4) -0.007(4) 0.007(4)
C148 0.023(5) 0.035(5) 0.018(4) 0.008(3) 0.007(3) 0.005(3)
C176 0.065(4) 0.099(5) 0.073(4) 0.039(4) 0.012(3) 0.033(3)
C140 0.039(5) 0.032(5) 0.025(4) 0.003(4) -0.012(4) 0.001(4)
C89 0.025(5) 0.019(4) 0.033(5) -0.007(3) 0.001(4) 0.002(3)
C52 0.021(4) 0.037(5) 0.021(4) 0.001(4) 0.007(3) 0.000(3)
N41 0.064(6) 0.042(5) 0.040(5) -0.013(4) 0.003(5) 0.005(4)
C227 0.042(6) 0.023(4) 0.029(5) 0.003(4) -0.004(4) 0.002(4)
C151 0.033(5) 0.023(4) 0.010(4) 0.001(3) 0.003(3) 0.004(3)
C8 0.031(5) 0.037(5) 0.023(5) -0.012(4) -0.001(4) 0.002(4)
C171 0.048(3) 0.050(2) 0.0204(18) -0.0044(16) -0.0033(17) 0.0020(19)
C156 0.035(5) 0.016(4) 0.017(4) -0.003(3) -0.006(3) -0.002(3)
C18 0.029(5) 0.033(4) 0.025(4) -0.008(3) 0.000(3) -0.002(4)
O12 0.034(5) 0.068(6) 0.134(9) 0.010(6) -0.023(5) 0.015(4)
O26 0.053(5) 0.095(6) 0.061(5) 0.030(5) 0.022(4) -0.001(5)
C153 0.022(4) 0.019(4) 0.029(5) 0.002(3) -0.001(3) -0.002(3)
C124 0.025(5) 0.031(5) 0.031(5) 0.006(4) -0.001(4) 0.005(4)
N24 0.032(4) 0.047(4) 0.034(4) -0.002(3) 0.003(3) -0.005(3)
C83 0.028(5) 0.036(5) 0.025(5) -0.004(4) -0.006(4) 0.013(4)
C03I 0.033(5) 0.022(4) 0.013(4) 0.007(3) -0.007(3) 0.000(3)
C178 0.032(5) 0.050(5) 0.016(4) 0.001(4) -0.007(3) 0.007(4)
C33 0.039(6) 0.031(5) 0.028(5) 0.008(4) -0.013(4) -0.006(4)
C54 0.023(4) 0.033(5) 0.027(5) 0.004(4) -0.003(3) -0.001(3)
C11 0.015(4) 0.031(4) 0.021(4) -0.002(3) -0.002(3) 0.007(3)
C147 0.036(5) 0.033(5) 0.030(5) 0.005(4) 0.008(4) 0.001(4)
N42 0.051(6) 0.063(6) 0.053(6) 0.006(5) 0.005(5) 0.016(5)
N43 0.065(6) 0.037(5) 0.026(4) -0.002(3) -0.004(4) -0.014(4)
C141 0.040(6) 0.050(6) 0.027(5) 0.012(4) -0.008(4) 0.007(4)
C174 0.048(3) 0.050(2) 0.0204(18) -0.0044(16) -0.0033(17) 0.0020(19)
C128 0.035(5) 0.022(4) 0.030(5) 0.007(4) -0.007(4) 0.003(4)
O4 0.068(5) 0.041(4) 0.060(5) -0.009(3) 0.008(4) 0.005(3)
O6 0.066(7) 0.139(10) 0.094(8) 0.077(8) 0.030(6) 0.029(6)
N16 0.028(5) 0.086(7) 0.030(5) -0.015(5) -0.002(4) 0.006(4)
C72 0.059(7) 0.029(5) 0.031(5) 0.000(4) -0.002(5) 0.004(4)
C199 0.089(10) 0.057(7) 0.026(5) -0.017(5) -0.001(6) 0.039(6)
C53 0.021(4) 0.032(5) 0.049(6) -0.006(4) 0.010(4) -0.004(4)
C144 0.050(6) 0.052(6) 0.015(4) 0.012(4) -0.002(4) -0.012(5)
C134 0.046(6) 0.034(5) 0.036(5) 0.009(4) -0.015(4) -0.009(4)
C5 0.064(3) 0.046(2) 0.0158(17) -0.0024(15) -0.0019(17) -0.007(2)
C94 0.035(5) 0.029(4) 0.034(5) -0.011(4) 0.007(4) -0.005(4)
C194 0.043(6) 0.041(5) 0.032(5) 0.011(4) 0.012(4) -0.001(4)
C228 0.028(5) 0.031(5) 0.026(5) 0.001(4) -0.008(4) 0.012(4)
N46 0.084(7) 0.060(6) 0.024(4) -0.007(4) -0.010(4) -0.040(5)
C208 0.037(6) 0.034(5) 0.031(5) 0.002(4) -0.002(4) 0.011(4)
O1 0.104(7) 0.046(5) 0.064(5) -0.034(4) 0.039(5) -0.027(4)
C146 0.029(5) 0.032(5) 0.017(4) 0.008(4) -0.003(3) -0.001(4)
C13 0.026(5) 0.023(4) 0.029(5) -0.003(3) -0.005(4) 0.002(3)
N29 0.096(4) 0.049(3) 0.027(2) -0.0149(18) 0.010(2) -0.020(3)
C9 0.016(4) 0.025(4) 0.017(4) -0.002(3) 0.002(3) 0.001(3)
C195 0.047(6) 0.018(4) 0.019(4) 0.009(3) 0.004(4) 0.005(3)
C65 0.056(7) 0.045(6) 0.016(4) -0.009(4) 0.012(4) -0.001(5)
C170 0.048(3) 0.050(2) 0.0204(18) -0.0044(16) -0.0033(17) 0.0020(19)
C87 0.033(5) 0.017(4) 0.013(4) -0.001(3) -0.006(3) 0.004(3)
C177 0.028(5) 0.044(5) 0.024(4) 0.016(4) -0.010(4) 0.007(4)
C16 0.030(5) 0.024(4) 0.022(4) 0.000(3) -0.009(4) 0.003(3)
C138 0.050(7) 0.062(7) 0.051(7) 0.001(6) -0.022(6) 0.002(6)
C110 0.046(6) 0.027(4) 0.022(5) -0.002(4) -0.006(4) -0.011(4)
C136 0.033(5) 0.036(5) 0.035(5) 0.001(4) -0.002(4) 0.000(4)
C109 0.055(6) 0.021(4) 0.020(4) -0.006(3) -0.002(4) -0.004(4)
C180 0.034(5) 0.031(4) 0.022(4) 0.005(3) -0.003(4) -0.006(4)
C32 0.054(6) 0.029(5) 0.024(5) 0.002(4) -0.006(4) -0.010(4)
C130 0.027(5) 0.013(4) 0.047(6) 0.004(4) -0.003(4) 0.002(3)
C88 0.031(5) 0.015(4) 0.022(4) 0.006(3) 0.004(4) 0.003(3)
C23 0.033(5) 0.024(4) 0.026(5) -0.007(3) -0.003(4) -0.004(3)
C120 0.021(5) 0.057(6) 0.018(4) 0.014(4) -0.002(3) 0.005(4)
C145 0.049(6) 0.027(4) 0.018(4) 0.006(3) -0.003(4) -0.001(4)
C50 0.025(5) 0.026(4) 0.027(5) -0.006(3) 0.002(3) 0.003(3)
C115 0.028(5) 0.057(6) 0.018(4) 0.018(4) 0.001(4) 0.008(4)
C99 0.035(5) 0.032(5) 0.019(4) -0.008(4) -0.005(4) -0.004(4)
C202 0.039(5) 0.029(5) 0.028(5) 0.005(4) 0.004(4) -0.003(4)
C51 0.031(5) 0.033(4) 0.015(4) 0.000(3) 0.007(3) -0.003(4)
F6 0.069(6) 0.093(6) 0.128(8) -0.025(5) -0.003(5) 0.016(5)
C127 0.035(5) 0.028(5) 0.038(5) 0.005(4) -0.004(4) 0.000(4)
N20 0.080(7) 0.028(4) 0.034(5) 0.007(3) -0.001(4) 0.000(4)
C193 0.027(5) 0.044(5) 0.026(5) 0.011(4) -0.003(4) 0.008(4)
C150 0.025(5) 0.020(4) 0.022(4) 0.004(3) 0.000(3) 0.001(3)
C103 0.029(5) 0.071(7) 0.026(5) -0.004(5) 0.007(4) 0.010(5)
C198 0.052(7) 0.052(6) 0.036(5) -0.003(5) 0.006(5) 0.033(5)
C48 0.0214(18) 0.0349(18) 0.0245(17) -0.0041(14) -0.0017(13) -0.0062(14)
C43 0.019(4) 0.041(5) 0.021(4) -0.003(3) -0.006(3) 0.003(3)
F9 0.060(5) 0.163(9) 0.099(6) 0.037(6) 0.006(5) -0.013(5)
C181 0.038(5) 0.031(5) 0.024(5) 0.003(4) -0.003(4) -0.006(4)
C107 0.032(5) 0.026(5) 0.043(6) -0.001(4) -0.003(4) -0.016(4)
C6 0.027(4) 0.026(4) 0.019(4) -0.005(3) 0.006(3) -0.006(3)
C31 0.033(5) 0.031(5) 0.031(5) -0.007(4) -0.006(4) 0.002(4)
C45 0.0214(18) 0.0349(18) 0.0245(17) -0.0041(14) -0.0017(13) -0.0062(14)
C135 0.037(6) 0.028(5) 0.038(6) -0.001(4) -0.012(4) -0.002(4)
C216 0.039(6) 0.062(7) 0.045(6) 0.020(5) 0.011(5) -0.007(5)
C157 0.032(5) 0.029(5) 0.025(4) 0.008(3) -0.008(4) 0.002(3)
C133 0.055(7) 0.038(5) 0.028(5) 0.006(4) -0.017(5) -0.005(5)
C92 0.027(5) 0.018(4) 0.026(5) 0.001(3) -0.001(4) 0.000(3)
C172 0.048(3) 0.050(2) 0.0204(18) -0.0044(16) -0.0033(17) 0.0020(19)
C112 0.058(7) 0.049(6) 0.041(6) 0.000(5) -0.023(5) -0.006(5)
F7 0.090(6) 0.089(6) 0.120(7) -0.039(5) 0.033(5) 0.005(5)
C225 0.026(4) 0.023(4) 0.016(4) 0.001(3) -0.005(3) 0.006(3)
C1 0.064(3) 0.046(2) 0.0158(17) -0.0024(15) -0.0019(17) -0.007(2)
N47 0.083(8) 0.042(5) 0.050(6) 0.006(4) -0.019(5) -0.028(5)
C47 0.0214(18) 0.0349(18) 0.0245(17) -0.0041(14) -0.0017(13) -0.0062(14)
N38 0.044(6) 0.133(11) 0.035(5) 0.004(6) 0.007(5) -0.005(6)
F10 0.093(7) 0.131(8) 0.129(8) -0.047(7) 0.047(6) -0.039(6)
C25 0.053(6) 0.026(5) 0.044(6) -0.008(4) 0.011(5) -0.010(4)
C173 0.048(3) 0.050(2) 0.0204(18) -0.0044(16) -0.0033(17) 0.0020(19)
C7 0.043(6) 0.036(5) 0.022(4) -0.004(4) 0.010(4) 0.000(4)
C56 0.036(6) 0.069(7) 0.034(5) 0.018(5) 0.006(4) 0.007(5)
C201 0.053(6) 0.028(5) 0.037(5) -0.003(4) -0.021(5) 0.009(4)
C4 0.064(3) 0.046(2) 0.0158(17) -0.0024(15) -0.0019(17) -0.007(2)
C154 0.030(5) 0.025(4) 0.016(4) -0.004(3) -0.001(3) 0.005(3)
B5 0.044(7) 0.047(7) 0.064(9) 0.023(6) -0.006(6) -0.007(5)
C166 0.048(6) 0.018(4) 0.040(5) -0.001(3) 0.005(4) -0.001(4)
C183 0.045(6) 0.035(5) 0.020(4) 0.007(4) 0.007(4) -0.001(4)
C19 0.022(4) 0.023(4) 0.045(5) 0.009(4) -0.008(4) -0.011(3)
C95 0.046(6) 0.038(5) 0.065(7) 0.018(5) 0.023(5) 0.007(5)
C206 0.072(8) 0.022(5) 0.074(8) -0.014(5) -0.029(7) 0.013(5)
C15 0.025(4) 0.034(5) 0.019(4) -0.003(3) 0.001(3) 0.000(3)
C24 0.042(6) 0.032(5) 0.044(6) 0.003(4) -0.018(5) -0.007(4)
C3 0.064(3) 0.046(2) 0.0158(17) -0.0024(15) -0.0019(17) -0.007(2)
C46 0.0214(18) 0.0349(18) 0.0245(17) -0.0041(14) -0.0017(13) -0.0062(14)
C185 0.020(4) 0.050(5) 0.024(5) 0.009(4) 0.006(3) -0.001(4)
C167 0.056(7) 0.029(5) 0.063(7) 0.001(4) 0.001(5) 0.007(4)
C63 0.030(5) 0.046(6) 0.030(5) 0.000(4) 0.002(4) 0.001(4)
C155 0.030(5) 0.027(4) 0.016(4) 0.006(3) 0.002(3) -0.003(3)
C2 0.064(3) 0.046(2) 0.0158(17) -0.0024(15) -0.0019(17) -0.007(2)
C142 0.056(7) 0.042(5) 0.041(6) 0.020(5) -0.005(5) 0.005(5)
C184 0.028(5) 0.033(5) 0.024(4) 0.000(4) 0.003(3) 0.007(4)
N37 0.050(7) 0.148(12) 0.041(6) -0.001(7) -0.004(5) -0.028(7)
C42 0.035(6) 0.048(6) 0.042(6) -0.013(4) -0.011(4) -0.002(4)
C175 0.031(5) 0.043(5) 0.031(5) 0.006(4) -0.011(4) -0.004(4)
C121 0.027(5) 0.050(6) 0.044(6) 0.011(5) 0.001(4) 0.019(4)
C214 0.042(6) 0.026(4) 0.030(5) 0.017(4) -0.002(4) -0.006(4)
F8 0.105(7) 0.109(7) 0.093(6) -0.017(5) 0.027(5) -0.019(6)
C122 0.044(6) 0.036(5) 0.049(6) 0.008(5) -0.004(5) 0.011(4)
C64 0.067(8) 0.046(6) 0.021(5) -0.015(4) 0.015(5) 0.004(5)
C126 0.032(5) 0.037(5) 0.024(5) 0.004(4) -0.004(4) 0.006(4)
C143 0.063(8) 0.051(6) 0.041(6) 0.019(5) 0.016(5) 0.002(5)
C158 0.039(6) 0.045(5) 0.052(6) -0.007(5) -0.004(5) -0.015(5)
C62 0.043(5) 0.016(4) 0.011(4) 0.000(3) 0.007(3) -0.004(3)
C139 0.064(7) 0.048(6) 0.034(5) -0.007(5) -0.025(5) 0.013(5)
F5 0.162(11) 0.121(8) 0.087(7) -0.001(6) -0.035(7) 0.023(7)
C168 0.055(6) 0.023(5) 0.029(5) 0.000(3) 0.005(4) -0.009(4)
C229 0.020(4) 0.027(4) 0.019(4) -0.004(3) -0.003(3) 0.001(3)
C137 0.038(6) 0.055(7) 0.048(6) 0.000(5) -0.014(5) -0.009(5)
C197 0.066(7) 0.025(4) 0.010(4) 0.007(3) 0.002(4) 0.018(4)
C61 0.050(6) 0.018(4) 0.018(4) 0.005(3) 0.011(4) 0.000(3)
C81 0.047(3) 0.064(3) 0.067(3) -0.017(2) -0.033(2) 0.011(2)
C26 0.054(7) 0.049(6) 0.055(6) -0.026(5) 0.018(5) -0.033(5)
C200 0.081(9) 0.041(6) 0.038(6) -0.019(5) -0.015(6) 0.030(6)
C41 0.050(7) 0.064(7) 0.051(7) -0.037(6) 0.001(5) -0.005(5)
C38 0.072(3) 0.053(2) 0.0153(18) 0.0076(16) -0.0122(18) -0.022(2)
C20 0.069(8) 0.058(7) 0.049(7) 0.014(5) -0.012(6) -0.031(6)
O28 0.119(9) 0.095(7) 0.061(6) 0.017(5) 0.006(6) 0.009(7)
C97 0.053(7) 0.051(6) 0.022(5) -0.002(4) 0.004(4) 0.001(5)
C82 0.027(5) 0.029(5) 0.040(5) -0.001(4) -0.008(4) 0.001(4)
C114 0.068(8) 0.053(7) 0.037(6) 0.016(5) -0.030(5) -0.020(6)
C101 0.031(6) 0.057(6) 0.055(7) -0.011(5) 0.008(5) -0.009(5)
C40 0.051(7) 0.071(8) 0.032(5) -0.024(5) 0.002(5) 0.000(6)
C169 0.050(7) 0.041(6) 0.103(11) 0.027(7) 0.016(7) -0.007(5)
C70 0.096(4) 0.049(3) 0.027(2) -0.0149(18) 0.010(2) -0.020(3)
C39 0.045(6) 0.046(5) 0.023(5) 0.000(4) 0.005(4) 0.002(4)
C98 0.028(6) 0.071(8) 0.079(9) 0.016(7) 0.001(6) 0.002(5)
C131 0.046(6) 0.024(4) 0.031(5) 0.001(4) 0.000(4) 0.000(4)
C59 0.027(6) 0.062(7) 0.081(9) 0.021(6) -0.005(6) 0.003(5)
C102 0.039(6) 0.100(10) 0.044(6) -0.015(6) 0.009(5) 0.005(6)
C77 0.047(3) 0.064(3) 0.067(3) -0.017(2) -0.033(2) 0.011(2)
C75 0.079(8) 0.021(5) 0.047(6) 0.006(4) -0.003(5) -0.010(5)
C205 0.108(10) 0.013(4) 0.063(7) 0.012(4) -0.016(7) -0.016(5)
C57 0.013(5) 0.075(8) 0.072(8) 0.015(6) 0.004(5) 0.011(5)
C37 0.072(3) 0.053(2) 0.0153(18) 0.0076(16) -0.0122(18) -0.022(2)
C203 0.069(8) 0.026(5) 0.044(6) 0.002(4) -0.008(5) -0.007(5)
C215 0.068(9) 0.086(9) 0.038(6) -0.010(6) -0.006(6) -0.018(7)
C80 0.047(3) 0.064(3) 0.067(3) -0.017(2) -0.033(2) 0.011(2)
C209 0.056(7) 0.047(6) 0.032(6) 0.002(4) -0.003(5) 0.011(5)
C204 0.089(9) 0.025(5) 0.050(7) 0.002(4) -0.016(6) 0.005(5)
C67 0.096(4) 0.049(3) 0.027(2) -0.0149(18) 0.010(2) -0.020(3)
C113 0.066(8) 0.048(6) 0.037(6) 0.011(5) -0.023(5) -0.015(5)
C36 0.072(3) 0.053(2) 0.0153(18) 0.0076(16) -0.0122(18) -0.022(2)
C118 0.039(7) 0.117(11) 0.032(6) 0.014(6) -0.018(5) -0.006(7)
C35 0.072(3) 0.053(2) 0.0153(18) 0.0076(16) -0.0122(18) -0.022(2)
F12 0.071(7) 0.31(2) 0.113(8) -0.074(11) -0.003(6) -0.019(9)
C119 0.048(6) 0.063(7) 0.023(5) 0.008(4) -0.017(4) -0.009(5)
C73 0.059(7) 0.032(5) 0.066(7) 0.004(5) 0.020(6) 0.002(5)
C218 0.042(7) 0.087(10) 0.094(11) 0.055(8) 0.018(7) -0.003(6)
C68 0.096(4) 0.049(3) 0.027(2) -0.0149(18) 0.010(2) -0.020(3)
C96 0.058(8) 0.152(14) 0.047(7) 0.056(9) 0.013(6) 0.015(9)
C27 0.074(8) 0.040(5) 0.020(5) -0.001(4) 0.001(5) -0.021(5)
C117 0.029(6) 0.118(12) 0.066(8) 0.019(8) -0.005(6) 0.008(7)
C159 0.070(10) 0.065(8) 0.092(10) 0.042(7) -0.039(8) -0.041(7)
F14 0.089(8) 0.32(2) 0.277(18) 0.200(17) 0.073(10) 0.113(11)
C69 0.096(4) 0.049(3) 0.027(2) -0.0149(18) 0.010(2) -0.020(3)
F13 0.291(19) 0.045(5) 0.172(12) -0.028(6) -0.024(12) 0.031(7)
C22 0.037(6) 0.038(6) 0.135(12) 0.047(7) -0.006(7) -0.003(5)
C28 0.091(10) 0.065(8) 0.067(8) -0.038(7) 0.040(8) -0.039(7)
F16 0.098(9) 0.190(14) 0.35(2) -0.076(15) 0.080(13) -0.067(9)
C104 0.025(6) 0.110(11) 0.106(12) -0.004(9) -0.001(7) -0.005(7)
C116 0.037(7) 0.102(10) 0.056(7) 0.004(7) -0.010(6) 0.021(6)
C78 0.047(3) 0.064(3) 0.067(3) -0.017(2) -0.033(2) 0.011(2)
C79 0.047(3) 0.064(3) 0.067(3) -0.017(2) -0.033(2) 0.011(2)
C76 0.065(8) 0.040(6) 0.081(9) 0.002(5) 0.019(7) 0.003(5)
C74 0.168(17) 0.047(8) 0.068(9) 0.024(7) 0.030(10) 0.021(8)
F24 0.133(10) 0.113(9) 0.196(13) -0.012(9) 0.017(9) -0.016(7)
C210 0.045(7) 0.126(12) 0.064(8) 0.017(8) 0.015(6) 0.022(7)
C60 0.101(13) 0.059(9) 0.154(17) -0.006(10) -0.048(12) 0.039(8)
C161 0.041(7) 0.140(13) 0.061(8) 0.052(9) -0.018(6) -0.054(8)
F22 0.074(7) 0.301(19) 0.139(10) -0.065(11) 0.001(7) -0.059(10)
O25 0.052(11) 0.085(13) 0.098(16) 0.050(13) 0.027(10) 0.003(10)
B2 0.086(12) 0.083(11) 0.055(9) 0.015(8) 0.031(8) 0.033(9)
C217 0.101(12) 0.051(8) 0.139(15) 0.017(8) 0.066(11) -0.011(7)
B4 0.050(10) 0.069(11) 0.142(18) 0.004(11) 0.002(10) 0.011(8)
F23 0.212(17) 0.138(11) 0.266(19) -0.086(13) -0.067(14) 0.056(11)
C207 0.062(11) 0.075(11) 0.26(3) 0.048(14) -0.036(13) 0.013(8)
C58 0.054(8) 0.133(13) 0.064(9) 0.038(9) 0.013(7) 0.031(8)
O27 0.092(10) 0.240(19) 0.158(13) 0.116(14) 0.022(9) 0.007(10)
F21 0.40(3) 0.31(3) 0.102(10) 0.022(13) 0.074(15) -0.10(2)
C160 0.168(19) 0.075(10) 0.115(14) 0.034(10) -0.077(13) -0.070(12)
C162 0.18(2) 0.052(9) 0.120(15) 0.022(9) 0.015(14) 0.019(11)
B6 0.14(2) 0.085(13) 0.078(13) -0.024(10) 0.028(13) -0.030(13)
C219 0.066(11) 0.26(3) 0.162(19) 0.17(2) 0.041(12) 0.049(14)
O16 0.048(9) 0.052(9) 0.053(9) -0.003(7) 0.011(7) 0.014(7)
C212 0.030(12) 0.14(2) 0.055(14) -0.002(16) 0.006(11) -0.030(14)
O15 0.029(10) 0.15(2) 0.15(2) -0.030(17) 0.021(11) -0.013(12)
O25A 0.061(10) 0.061(10) 0.031(8) 0.018(7) 0.021(7) 0.016(8)
F11 0.31(3) 0.144(14) 0.50(4) 0.085(19) 0.31(3) 0.032(15)
F15 0.190(12) 0.036(5) 0.228(13) -0.024(6) -0.105(10) 0.033(6)
C186 0.065(4) 0.099(5) 0.073(4) 0.039(4) 0.012(3) 0.033(3)
N52 0.065(4) 0.099(5) 0.073(4) 0.039(4) 0.012(3) 0.033(3)
N53 0.065(4) 0.099(5) 0.073(4) 0.039(4) 0.012(3) 0.033(3)
N54 0.065(4) 0.099(5) 0.073(4) 0.039(4) 0.012(3) 0.033(3)
C187 0.065(4) 0.099(5) 0.073(4) 0.039(4) 0.012(3) 0.033(3)
B3 0.057(12) 0.118(18) 0.16(2) 0.044(18) 0.001(14) -0.004(12)
C1A 0.065(4) 0.099(5) 0.073(4) 0.039(4) 0.012(3) 0.033(3)
C32A 0.065(4) 0.099(5) 0.073(4) 0.039(4) 0.012(3) 0.033(3)
N54A 0.065(4) 0.099(5) 0.073(4) 0.039(4) 0.012(3) 0.033(3)
N53A 0.065(4) 0.099(5) 0.073(4) 0.039(4) 0.012(3) 0.033(3)
N52A 0.065(4) 0.099(5) 0.073(4) 0.039(4) 0.012(3) 0.033(3)
F2 0.144(12) 0.215(15) 0.168(13) -0.048(11) -0.022(10) 0.068(11)
F3 0.092(12) 0.36(3) 0.19(2) 0.17(2) 0.023(13) 0.018(16)
F1 0.31(3) 0.34(3) 0.146(15) 0.030(19) 0.007(16) -0.16(3)
F4 0.27(3) 0.38(4) 0.44(4) -0.22(3) -0.20(3) 0.19(3)
B1 0.15(3) 0.21(3) 0.14(2) -0.11(2) -0.11(2) 0.14(3)
C213 0.11(3) 0.16(4) 0.18(4) 0.01(3) 0.08(3) 0.02(3)
C1B 0.044(12) 0.046(11) 0.103(17) 0.039(12) 0.043(12) 0.023(9)
O14 0.12(2) 0.102(17) 0.16(2) 0.033(16) 0.041(17) 0.057(15)
O13 0.17(3) 0.116(19) 0.115(19) 0.039(16) 0.077(19) 0.029(18)
C1C 0.059(14) 0.053(13) 0.065(15) -0.026(12) -0.012(12) 0.031(11)
C211 0.13(2) 0.26(3) 0.19(2) 0.01(2) 0.013(19) 0.04(2)
F3A 0.12(3) 0.11(3) 0.11(3) 0.03(2) 0.04(3) -0.06(3)
C163 0.045(7) 0.126(12) 0.064(8) 0.017(8) 0.015(6) 0.022(7)

loop_
_atom_type_symbol
_atom_type_description
_atom_type_scat_dispersion_real
_atom_type_scat_dispersion_imag
_atom_type_scat_source
C C 0.0033 0.0016 'International Tables Vol C Tables 4.2.6.8 and 6.1.1.4'
H H 0.0000 0.0000 'International Tables Vol C Tables 4.2.6.8 and 6.1.1.4'
B B 0.0013 0.0007 'International Tables Vol C Tables 4.2.6.8 and 6.1.1.4'
F F 0.0171 0.0103 'International Tables Vol C Tables 4.2.6.8 and 6.1.1.4'
Fe Fe 0.3463 0.8444 'International Tables Vol C Tables 4.2.6.8 and 6.1.1.4'
N N 0.0061 0.0033 'International Tables Vol C Tables 4.2.6.8 and 6.1.1.4'
O O 0.0106 0.0060 'International Tables Vol C Tables 4.2.6.8 and 6.1.1.4'

loop_
_geom_angle_atom_site_label_1
_geom_angle_atom_site_label_2
_geom_angle_atom_site_label_3
_geom_angle
_geom_angle_site_symmetry_1
_geom_angle_site_symmetry_3
_geom_angle_publ_flag
N35 Fe3 N34 171.8(3) . . ?
N35 Fe3 N33 92.7(3) . . ?
N35 Fe3 N31 94.4(3) . . ?
N34 Fe3 N33 81.5(3) . . ?
N34 Fe3 N31 91.7(3) . . ?
N32 Fe3 N35 93.0(3) . . ?
N32 Fe3 N34 93.3(3) . . ?
N32 Fe3 N33 172.4(3) . . ?
N32 Fe3 N31 81.2(3) . . ?
N36 Fe3 N35 80.9(3) . . ?
N36 Fe3 N34 93.6(3) . . ?
N36 Fe3 N32 93.4(3) . . ?
N36 Fe3 N33 92.5(3) . . ?
N36 Fe3 N31 172.6(3) . . ?
N31 Fe3 N33 93.4(3) . . ?
N6 Fe1 N2 93.7(3) . . ?
N6 Fe1 N4 92.9(3) . . ?
N2 Fe1 N4 93.8(3) . . ?
N3 Fe1 N6 91.7(4) . . ?
N3 Fe1 N2 172.9(4) . . ?
N3 Fe1 N4 81.3(4) . . ?
N3 Fe1 N1 93.8(4) . . ?
N3 Fe1 N5 94.2(4) . . ?
N1 Fe1 N6 172.8(4) . . ?
N1 Fe1 N2 81.3(3) . . ?
N1 Fe1 N4 92.6(3) . . ?
N5 Fe1 N6 81.4(3) . . ?
N5 Fe1 N2 91.2(3) . . ?
N5 Fe1 N4 172.6(3) . . ?
N5 Fe1 N1 93.5(3) . . ?
N56 Fe4 N59 90.8(3) . . ?
N56 Fe4 N57 171.7(3) . . ?
N56 Fe4 N55 81.3(3) . . ?
N56 Fe4 N58 94.2(3) . . ?
N59 Fe4 N57 94.7(3) . . ?
N59 Fe4 N55 92.9(3) . . ?
N60 Fe4 N56 93.1(3) . . ?
N60 Fe4 N59 81.7(3) . . ?
N60 Fe4 N57 93.9(3) . . ?
N60 Fe4 N55 172.2(3) . . ?
N60 Fe4 N58 91.8(3) . . ?
N55 Fe4 N57 92.1(3) . . ?
N58 Fe4 N59 172.0(3) . . ?
N58 Fe4 N57 81.1(3) . . ?
N58 Fe4 N55 94.0(3) . . ?
N25 Fe2 N28 171.3(4) . . ?
N25 Fe2 N27 92.6(3) . . ?
N26 Fe2 N25 80.9(3) . . ?
N26 Fe2 N28 93.5(3) . . ?
N26 Fe2 N30 94.1(3) . . ?
N26 Fe2 N27 91.5(3) . . ?
N26 Fe2 N29 173.1(4) . . ?
N28 Fe2 N27 80.9(3) . . ?
N30 Fe2 N25 92.6(3) . . ?
N30 Fe2 N28 94.4(3) . . ?
N30 Fe2 N27 172.9(3) . . ?
N29 Fe2 N25 93.9(4) . . ?
N29 Fe2 N28 92.2(4) . . ?
N29 Fe2 N30 81.6(4) . . ?
N29 Fe2 N27 93.3(4) . . ?
C201 N35 Fe3 126.7(7) . . ?
C197 N35 Fe3 115.7(5) . . ?
C197 N35 C201 117.4(8) . . ?
C34 N25 Fe2 115.3(7) . . ?
C34 N25 C38 117.7(9) . . ?
C38 N25 Fe2 126.7(8) . . ?
C123 N56 Fe4 125.7(6) . . ?
C123 N56 C120 116.9(8) . . ?
C120 N56 Fe4 117.4(6) . . ?
N11 N12 C25 121.5(8) . . ?
C24 N12 N11 110.7(7) . . ?
C24 N12 C25 127.6(9) . . ?
C30 N26 Fe2 126.3(6) . . ?
C30 N26 C33 117.7(8) . . ?
C33 N26 Fe2 116.0(6) . . ?
C44 N6 Fe1 114.3(6) . . ?
C47 N6 Fe1 126.4(6) . . ?
C47 N6 C44 119.0(8) . . ?
C226 N34 Fe3 115.0(5) . . ?
C03I N34 Fe3 126.3(5) . . ?
C03I N34 C226 118.6(7) . . ?
C9 N2 Fe1 126.2(5) . . ?
C9 N2 C6 118.8(7) . . ?
C6 N2 Fe1 114.7(5) . . ?
C132 N32 Fe3 127.5(6) . . ?
C132 N32 C135 117.0(8) . . ?
C135 N32 Fe3 115.2(6) . . ?
C141 N59 Fe4 127.9(7) . . ?
C145 N59 Fe4 114.7(5) . . ?
C145 N59 C141 117.3(8) . . ?
N9 N8 N7 106.0(7) . . ?
C108 C105 C91 121.1(7) . . ?
C108 C105 C106 117.2(8) . . ?
C106 C105 C91 121.4(8) . . ?
N8 N9 C19 121.4(7) . . ?
C18 N9 N8 110.8(7) . . ?
C18 N9 C19 127.8(7) . . ?
C108 N28 Fe2 127.1(6) . . ?
C108 N28 C109 118.3(8) . . ?
C109 N28 Fe2 114.6(6) . . ?
N11 N10 C23 110.3(7) . . ?
C196 N36 Fe3 127.3(6) . . ?
C196 N36 C195 116.9(8) . . ?
C195 N36 Fe3 115.8(6) . . ?
C220 N33 Fe3 127.8(6) . . ?
C220 N33 C225 117.4(7) . . ?
C225 N33 Fe3 114.6(5) . . ?
C27 O2 C28 114.6(9) . . ?
C149 N60 Fe4 128.5(6) . . ?
C149 N60 C146 116.2(7) . . ?
C146 N60 Fe4 115.3(5) . . ?
C21 O7 C22 115.0(7) . . ?
N10 N11 N12 107.6(7) . . ?
C97 O5 C98 115.3(9) . . ?
C86 C85 H85 117.5 . . ?
N4 C85 H85 117.5 . . ?
N4 C85 C86 125.1(8) . . ?
C85 C86 C87 120.7(7) . . ?
C84 C86 C85 118.0(8) . . ?
C84 C86 C87 121.1(8) . . ?
N13 N14 N15 105.8(7) . . ?
N38 N39 C216 119.8(9) . . ?
N38 N39 C215 108.4(9) . . ?
C215 N39 C216 131.6(10) . . ?
N44 N45 C166 121.1(7) . . ?
C165 N45 N44 111.0(7) . . ?
C165 N45 C166 127.8(8) . . ?
C90 C91 C105 124.5(8) . . ?
C90 C91 C92 118.5(8) . . ?
C92 C91 C105 116.6(8) . . ?
N41 N40 C208 107.2(9) . . ?
C168 O23 C169 116.4(8) . . ?
N60 C149 H149 117.5 . . ?
N60 C149 C150 125.1(8) . . ?
C150 C149 H149 117.5 . . ?
C85 N4 Fe1 127.5(6) . . ?
C85 N4 C82 118.0(8) . . ?
C82 N4 Fe1 114.4(6) . . ?
C81 N3 Fe1 115.0(7) . . ?
C81 N3 C77 118.4(10) . . ?
C77 N3 Fe1 126.6(8) . . ?
C140 N31 Fe3 126.1(7) . . ?
C136 N31 Fe3 115.2(6) . . ?
C136 N31 C140 118.6(8) . . ?
C174 N57 Fe4 115.6(6) . . ?
C174 N57 C170 117.5(9) . . ?
C170 N57 Fe4 126.5(7) . . ?
C86 C84 H84 120.9 . . ?
C86 C84 C83 118.1(8) . . ?
C83 C84 H84 120.9 . . ?
C93 N15 N14 107.5(8) . . ?
C5 N1 Fe1 114.8(6) . . ?
C1 N1 Fe1 128.0(8) . . ?
C1 N1 C5 117.1(9) . . ?
N25 C34 C33 114.0(9) . . ?
N25 C34 C35 121.0(9) . . ?
C35 C34 C33 125.0(11) . . ?
C115 N55 Fe4 115.0(6) . . ?
C119 N55 Fe4 128.5(7) . . ?
C119 N55 C115 116.3(9) . . ?
N14 N13 C95 117.4(8) . . ?
C94 N13 N14 112.9(7) . . ?
C94 N13 C95 129.0(9) . . ?
C30 C29 C14 120.0(8) . . ?
C30 C29 C31 117.8(8) . . ?
C31 C29 C14 121.7(8) . . ?
N50 N51 C204 116.8(8) . . ?
C203 N51 N50 111.8(8) . . ?
C203 N51 C204 131.0(9) . . ?
N49 N50 N51 107.3(8) . . ?
C222 C223 H223 120.7 . . ?
C225 C223 H223 120.7 . . ?
C225 C223 C222 118.6(8) . . ?
C103 O10 C104 113.6(10) . . ?
N20 N21 C71 110.3(8) . . ?
C178 N58 Fe4 126.5(6) . . ?
C175 N58 Fe4 116.2(6) . . ?
C175 N58 C178 117.0(8) . . ?
C223 C222 H222 120.1 . . ?
C221 C222 C223 119.7(8) . . ?
C221 C222 H222 120.1 . . ?
N50 N49 C202 110.0(8) . . ?
N15 C93 C94 109.4(8) . . ?
N15 C93 C88 125.0(8) . . ?
C94 C93 C88 125.5(8) . . ?
C72 N19 N20 109.0(8) . . ?
C72 N19 C73 126.9(9) . . ?
N20 N19 C73 123.4(9) . . ?
N22 C55 C54 127.4(8) . . ?
N22 C55 C56 103.2(8) . . ?
C56 C55 C54 129.3(8) . . ?
C17 N7 N8 110.5(8) . . ?
C65 N30 Fe2 115.2(6) . . ?
C62 N30 Fe2 126.7(6) . . ?
C62 N30 C65 118.0(8) . . ?
N43 N44 N45 106.9(7) . . ?
N36 C196 H196 117.5 . . ?
N36 C196 C192 125.0(8) . . ?
C192 C196 H196 117.5 . . ?
C151 C152 H152 117.9 . . ?
C153 C152 H152 117.9 . . ?
C153 C152 C151 124.3(7) . . ?
C43 N5 Fe1 114.7(6) . . ?
C39 N5 Fe1 128.0(7) . . ?
C39 N5 C43 117.2(8) . . ?
C222 C221 H221 120.6 . . ?
C222 C221 C220 118.8(9) . . ?
C220 C221 H221 120.6 . . ?
C8 C10 C11 121.7(8) . . ?
C9 C10 C8 117.4(8) . . ?
C9 C10 C11 120.2(7) . . ?
N47 N48 C159 121.5(10) . . ?
C158 N48 N47 111.5(9) . . ?
C158 N48 C159 127.0(11) . . ?
N33 C220 C221 123.4(8) . . ?
N33 C220 H220 118.3 . . ?
C221 C220 H220 118.3 . . ?
C105 C108 H108 117.9 . . ?
N28 C108 C105 124.2(8) . . ?
N28 C108 H108 117.9 . . ?
C196 C192 C183 120.2(8) . . ?
C193 C192 C196 115.9(8) . . ?
C193 C192 C183 123.7(8) . . ?
N17 N18 C101 122.8(8) . . ?
C100 N18 N17 110.4(8) . . ?
C100 N18 C101 126.3(9) . . ?
C110 C111 H111 119.9 . . ?
C110 C111 C112 120.2(9) . . ?
C112 C111 H111 119.9 . . ?
N34 C226 C227 120.6(7) . . ?
N34 C226 C225 114.2(7) . . ?
C227 C226 C225 125.1(7) . . ?
N56 C123 H123 118.7 . . ?
N56 C123 C124 122.5(8) . . ?
C124 C123 H123 118.7 . . ?
N26 C30 C29 124.3(8) . . ?
N26 C30 H30 117.8 . . ?
C29 C30 H30 117.8 . . ?
C110 N27 Fe2 115.8(6) . . ?
C113 N27 Fe2 126.7(7) . . ?
C113 N27 C110 117.5(9) . . ?
O8 C21 O7 125.9(8) . . ?
O8 C21 C19 126.5(8) . . ?
O7 C21 C19 107.6(7) . . ?
C105 C106 H106 120.4 . . ?
C107 C106 C105 119.3(8) . . ?
C107 C106 H106 120.4 . . ?
C165 C164 C154 127.2(8) . . ?
N43 C164 C165 106.5(8) . . ?
N43 C164 C154 126.3(8) . . ?
C128 C129 H129 118.4 . . ?
C130 C129 H129 118.4 . . ?
C130 C129 C128 123.1(9) . . ?
C206 O21 C207 114.7(12) . . ?
C91 C90 C89 119.2(8) . . ?
C91 C90 C99 124.9(8) . . ?
C89 C90 C99 115.9(8) . . ?
C54 C49 C50 118.4(8) . . ?
C54 C49 C48 127.7(8) . . ?
C50 C49 C48 114.0(8) . . ?
N32 C132 H132 117.8 . . ?
N32 C132 C131 124.5(9) . . ?
C131 C132 H132 117.8 . . ?
N7 C17 C18 106.6(8) . . ?
N7 C17 C16 126.9(8) . . ?
C18 C17 C16 126.5(7) . . ?
N6 C44 C43 114.8(8) . . ?
N6 C44 C45 119.9(8) . . ?
C45 C44 C43 125.1(8) . . ?
N29 C66 C65 115.8(10) . . ?
N29 C66 C67 121.7(11) . . ?
C67 C66 C65 122.4(12) . . ?
C181 C182 C202 116.6(8) . . ?
C181 C182 C183 116.4(8) . . ?
C183 C182 C202 126.9(8) . . ?
C178 C179 C177 116.7(8) . . ?
C178 C179 C180 122.9(8) . . ?
C177 C179 C180 120.1(8) . . ?
N22 N23 N24 106.3(8) . . ?
C13 C14 C29 117.2(8) . . ?
C13 C14 C16 117.8(8) . . ?
C16 C14 C29 124.7(8) . . ?
N23 N22 C55 111.5(8) . . ?
N45 C165 C164 106.0(8) . . ?
N45 C165 H165 127.0 . . ?
C164 C165 H165 127.0 . . ?
N16 N17 N18 106.7(8) . . ?
N18 C100 H100 126.8 . . ?
N18 C100 C99 106.4(8) . . ?
C99 C100 H100 126.8 . . ?
C11 C12 C13 117.5(8) . . ?
C11 C12 C23 125.7(8) . . ?
C13 C12 C23 116.8(7) . . ?
N21 C71 C72 105.2(8) . . ?
N21 C71 C51 128.8(8) . . ?
C72 C71 C51 126.1(8) . . ?
C130 C125 C124 125.5(9) . . ?
C130 C125 C126 120.1(9) . . ?
C126 C125 C124 114.5(8) . . ?
C147 C148 H148 120.1 . . ?
C147 C148 C150 119.8(8) . . ?
C150 C148 H148 120.1 . . ?
C177 C176 H176 120.9 . . ?
C177 C176 C175 118.2(14) . . ?
C175 C176 H176 120.9 . . ?
N31 C140 H140 119.0 . . ?
C139 C140 N31 122.0(9) . . ?
C139 C140 H140 119.0 . . ?
C90 C89 H89 119.2 . . ?
C90 C89 C87 121.5(8) . . ?
C87 C89 H89 119.2 . . ?
C53 C52 C61 117.1(8) . . ?
C51 C52 C53 117.7(8) . . ?
C51 C52 C61 125.1(8) . . ?
N40 N41 N42 108.2(8) . . ?
C226 C227 H227 119.6 . . ?
C226 C227 C228 120.8(8) . . ?
C228 C227 H227 119.6 . . ?
C152 C151 C150 116.2(7) . . ?
C152 C151 C154 118.4(7) . . ?
C154 C151 C150 125.2(7) . . ?
C10 C8 H8 121.2 . . ?
C7 C8 C10 117.5(9) . . ?
C7 C8 H8 121.2 . . ?
C170 C171 H171 119.8 . . ?
C172 C171 H171 119.8 . . ?
C172 C171 C170 120.4(9) . . ?
C153 C156 C229 125.6(7) . . ?
C155 C156 C153 120.1(7) . . ?
C155 C156 C229 114.3(7) . . ?
N9 C18 C17 106.0(7) . . ?
N9 C18 H18 127.0 . . ?
C17 C18 H18 127.0 . . ?
C59 O12 C60 115.0(10) . . ?
C218 O26 C219 116.5(10) . . ?
C152 C153 C156 117.3(7) . . ?
C152 C153 C157 117.1(7) . . ?
C156 C153 C157 125.5(7) . . ?
C123 C124 C125 118.0(7) . . ?
C122 C124 C123 118.4(9) . . ?
C122 C124 C125 123.0(9) . . ?
N23 N24 C57 119.8(8) . . ?
C56 N24 N23 112.6(9) . . ?
C56 N24 C57 127.5(8) . . ?
C84 C83 H83 119.6 . . ?
C82 C83 C84 120.9(8) . . ?
C82 C83 H83 119.6 . . ?
N34 C03I H03I 118.4 . . ?
N34 C03I C229 123.2(7) . . ?
C229 C03I H03I 118.4 . . ?
N58 C178 H178 118.0 . . ?
C179 C178 N58 124.1(9) . . ?
C179 C178 H178 118.0 . . ?
N26 C33 C34 112.8(9) . . ?
N26 C33 C32 121.7(8) . . ?
C32 C33 C34 125.2(9) . . ?
C49 C54 C55 125.5(8) . . ?
C49 C54 C53 118.3(8) . . ?
C53 C54 C55 116.1(8) . . ?
C12 C11 C10 124.2(8) . . ?
C15 C11 C10 116.0(7) . . ?
C15 C11 C12 119.7(8) . . ?
C148 C147 H147 120.2 . . ?
C148 C147 C146 119.6(8) . . ?
C146 C147 H147 120.2 . . ?
N41 N42 C209 109.9(9) . . ?
N41 N42 C210 118.3(10) . . ?
N41 N42 C163 118.3(10) . . ?
C209 N42 C210 131.5(11) . . ?
C209 N42 C163 131.5(11) . . ?
N44 N43 C164 109.6(8) . . ?
N59 C141 H141 118.9 . . ?
N59 C141 C142 122.3(10) . . ?
C142 C141 H141 118.9 . . ?
N57 C174 C173 124.2(9) . . ?
N57 C174 C175 113.8(8) . . ?
C173 C174 C175 121.8(9) . . ?
C129 C128 C131 114.4(8) . . ?
C127 C128 C129 119.2(8) . . ?
C127 C128 C131 126.3(9) . . ?
C75 O4 C76 115.4(9) . . ?
N17 N16 C99 109.8(8) . . ?
N19 C72 C71 108.4(9) . . ?
N19 C72 H72 125.8 . . ?
C71 C72 H72 125.8 . . ?
C198 C199 H199 118.6 . . ?
C200 C199 H199 118.6 . . ?
C200 C199 C198 122.9(10) . . ?
C52 C53 C54 123.1(8) . . ?
C52 C53 H53 118.5 . . ?
C54 C53 H53 118.5 . . ?
C145 C144 H144 121.7 . . ?
C143 C144 H144 121.7 . . ?
C143 C144 C145 116.7(10) . . ?
C135 C134 H134 121.1 . . ?
C135 C134 C133 117.8(9) . . ?
C133 C134 H134 121.1 . . ?
N1 C5 C6 114.8(8) . . ?
N1 C5 C4 121.2(9) . . ?
C4 C5 C6 124.0(10) . . ?
N13 C94 C93 104.2(8) . . ?
N13 C94 H94 127.9 . . ?
C93 C94 H94 127.9 . . ?
C195 C194 H194 121.3 . . ?
C193 C194 H194 121.3 . . ?
C193 C194 C195 117.3(9) . . ?
C227 C228 H228 120.8 . . ?
C229 C228 C227 118.4(8) . . ?
C229 C228 H228 120.8 . . ?
N47 N46 C157 108.3(9) . . ?
N40 C208 C127 123.7(9) . . ?
N40 C208 C209 109.9(9) . . ?
C209 C208 C127 126.4(9) . . ?
N60 C146 C147 122.4(7) . . ?
N60 C146 C145 112.7(7) . . ?
C147 C146 C145 124.5(8) . . ?
C14 C13 C12 124.1(8) . . ?
C14 C13 H13 118.0 . . ?
C12 C13 H13 118.0 . . ?
C66 N29 Fe2 115.0(7) . . ?
C66 N29 C70 117.6(11) . . ?
C70 N29 Fe2 127.0(10) . . ?
N2 C9 C10 124.7(8) . . ?
N2 C9 H9 117.7 . . ?
C10 C9 H9 117.7 . . ?
N36 C195 C194 122.7(8) . . ?
N36 C195 C197 113.5(8) . . ?
C194 C195 C197 123.6(9) . . ?
N30 C65 C66 111.5(10) . . ?
C64 C65 N30 121.3(8) . . ?
C64 C65 C66 127.1(10) . . ?
N57 C170 C171 121.7(10) . . ?
N57 C170 H170 119.1 . . ?
C171 C170 H170 119.1 . . ?
C89 C87 C86 115.5(8) . . ?
C88 C87 C86 126.1(8) . . ?
C88 C87 C89 118.2(7) . . ?
C179 C177 H177 119.8 . . ?
C176 C177 C179 120.4(10) . . ?
C176 C177 H177 119.8 . . ?
C14 C16 C17 124.9(7) . . ?
C15 C16 C17 116.4(7) . . ?
C15 C16 C14 118.8(8) . . ?
C139 C138 H138 121.1 . . ?
C139 C138 C137 117.8(11) . . ?
C137 C138 H138 121.1 . . ?
C111 C110 C109 123.8(8) . . ?
N27 C110 C111 123.1(9) . . ?
N27 C110 C109 113.0(8) . . ?
N31 C136 C135 114.2(8) . . ?
C137 C136 N31 121.6(9) . . ?
C137 C136 C135 124.2(9) . . ?
N28 C109 C110 115.2(8) . . ?
N28 C109 C107 120.5(8) . . ?
C107 C109 C110 124.1(9) . . ?
C181 C180 C179 118.4(8) . . ?
C181 C180 C185 117.6(8) . . ?
C185 C180 C179 123.5(8) . . ?
C33 C32 H32 120.4 . . ?
C33 C32 C31 119.1(9) . . ?
C31 C32 H32 120.4 . . ?
C129 C130 C214 117.1(8) . . ?
C125 C130 C129 116.9(9) . . ?
C125 C130 C214 126.0(9) . . ?
C87 C88 C93 124.3(7) . . ?
C92 C88 C93 116.8(8) . . ?
C92 C88 C87 118.8(7) . . ?
N10 C23 C12 127.4(8) . . ?
N10 C23 C24 105.0(7) . . ?
C24 C23 C12 127.4(8) . . ?
N56 C120 C115 110.8(8) . . ?
C121 C120 N56 123.2(9) . . ?
C121 C120 C115 125.8(9) . . ?
N59 C145 C144 123.6(8) . . ?
N59 C145 C146 115.0(8) . . ?
C144 C145 C146 121.3(8) . . ?
C49 C50 H50 118.3 . . ?
C49 C50 C51 123.3(8) . . ?
C51 C50 H50 118.3 . . ?
N55 C115 C120 114.6(8) . . ?
C116 C115 N55 122.6(11) . . ?
C116 C115 C120 122.7(11) . . ?
C100 C99 C90 129.6(8) . . ?
C100 C99 N16 106.7(8) . . ?
N16 C99 C90 123.6(8) . . ?
N49 C202 C182 127.2(8) . . ?
N49 C202 C203 106.1(9) . . ?
C203 C202 C182 126.7(9) . . ?
C52 C51 C71 126.8(7) . . ?
C52 C51 C50 118.7(8) . . ?
C50 C51 C71 114.5(7) . . ?
C128 C127 C208 125.4(8) . . ?
C128 C127 C126 117.7(9) . . ?
C126 C127 C208 116.8(8) . . ?
N21 N20 N19 107.1(8) . . ?
C192 C193 C194 121.8(9) . . ?
C192 C193 H193 119.1 . . ?
C194 C193 H193 119.1 . . ?
C149 C150 C148 116.6(7) . . ?
C149 C150 C151 122.2(8) . . ?
C148 C150 C151 120.6(8) . . ?
O9 C103 O10 124.9(10) . . ?
O9 C103 C101 127.7(10) . . ?
O10 C103 C101 107.3(9) . . ?
C199 C198 H198 121.9 . . ?
C197 C198 C199 116.2(11) . . ?
C197 C198 H198 121.9 . . ?
C47 C48 C49 119.8(8) . . ?
C46 C48 C49 121.7(8) . . ?
C46 C48 C47 117.5(8) . . ?
N5 C43 C44 114.7(8) . . ?
N5 C43 C42 121.8(8) . . ?
C42 C43 C44 123.5(9) . . ?
C182 C181 H181 118.2 . . ?
C180 C181 C182 123.5(9) . . ?
C180 C181 H181 118.2 . . ?
C106 C107 C109 120.0(8) . . ?
C106 C107 H107 120.0 . . ?
C109 C107 H107 120.0 . . ?
N2 C6 C5 114.1(8) . . ?
C7 C6 N2 119.1(8) . . ?
C7 C6 C5 126.7(8) . . ?
C29 C31 C32 119.1(8) . . ?
C29 C31 H31 120.4 . . ?
C32 C31 H31 120.4 . . ?
C44 C45 H45 120.4 . . ?
C46 C45 C44 119.2(8) . . ?
C46 C45 H45 120.4 . . ?
N32 C135 C136 114.2(8) . . ?
C134 C135 N32 122.0(8) . . ?
C134 C135 C136 123.7(9) . . ?
N39 C216 H216 108.8 . . ?
N39 C216 C217 110.9(10) . . ?
C218 C216 N39 109.8(9) . . ?
C218 C216 H216 108.8 . . ?
C218 C216 C217 109.6(12) . . ?
C217 C216 H216 108.8 . . ?
N46 C157 C153 126.6(8) . . ?
N46 C157 C158 107.3(8) . . ?
C158 C157 C153 126.1(8) . . ?
C134 C133 H133 119.4 . . ?
C131 C133 C134 121.3(9) . . ?
C131 C133 H133 119.4 . . ?
C91 C92 C88 123.6(8) . . ?
C91 C92 H92 118.2 . . ?
C88 C92 H92 118.2 . . ?
C171 C172 H172 120.7 . . ?
C171 C172 C173 118.7(10) . . ?
C173 C172 H172 120.7 . . ?
C111 C112 H112 122.2 . . ?
C111 C112 C114 115.6(10) . . ?
C114 C112 H112 122.2 . . ?
N33 C225 C223 122.0(7) . . ?
N33 C225 C226 114.3(7) . . ?
C223 C225 C226 123.8(7) . . ?
N1 C1 H1 117.9 . . ?
N1 C1 C2 124.2(11) . . ?
C2 C1 H1 117.9 . . ?
N46 N47 N48 107.2(8) . . ?
N6 C47 C48 123.7(8) . . ?
N6 C47 H47 118.1 . . ?
C48 C47 H47 118.1 . . ?
N39 N38 N37 110.7(9) . . ?
N12 C25 H25 107.8 . . ?
N12 C25 C26 113.0(8) . . ?
N12 C25 C27 106.9(8) . . ?
C26 C25 H25 107.8 . . ?
C27 C25 H25 107.8 . . ?
C27 C25 C26 113.3(8) . . ?
C174 C173 C172 117.3(10) . . ?
C174 C173 H173 121.3 . . ?
C172 C173 H173 121.3 . . ?
C8 C7 H7 119.0 . . ?
C6 C7 C8 122.0(9) . . ?
C6 C7 H7 119.0 . . ?
C55 C56 H56 126.8 . . ?
N24 C56 C55 106.3(8) . . ?
N24 C56 H56 126.8 . . ?
N35 C201 H201 118.7 . . ?
C200 C201 N35 122.5(11) . . ?
C200 C201 H201 118.7 . . ?
C5 C4 H4 119.9 . . ?
C3 C4 C5 120.2(11) . . ?
C3 C4 H4 119.9 . . ?
C151 C154 C164 125.8(7) . . ?
C151 C154 C155 116.2(7) . . ?
C155 C154 C164 117.9(7) . . ?
F19 B5 F17 111.5(10) . . ?
F19 B5 F20 107.5(11) . . ?
F17 B5 F20 108.9(9) . . ?
F18 B5 F19 110.8(10) . . ?
F18 B5 F17 109.5(12) . . ?
F18 B5 F20 108.6(10) . . ?
N45 C166 H166 108.1 . . ?
N45 C166 C167 110.6(8) . . ?
N45 C166 C168 110.3(7) . . ?
C167 C166 H166 108.1 . . ?
C167 C166 C168 111.4(8) . . ?
C168 C166 H166 108.1 . . ?
C182 C183 C192 124.5(8) . . ?
C184 C183 C192 115.4(8) . . ?
C184 C183 C182 119.9(8) . . ?
N9 C19 C21 107.9(7) . . ?
N9 C19 H19 108.4 . . ?
N9 C19 C20 111.8(7) . . ?
C21 C19 H19 108.4 . . ?
C20 C19 C21 111.7(8) . . ?
C20 C19 H19 108.4 . . ?
N13 C95 H95 107.6 . . ?
N13 C95 C97 105.8(8) . . ?
C97 C95 H95 107.6 . . ?
C96 C95 N13 114.3(11) . . ?
C96 C95 H95 107.6 . . ?
C96 C95 C97 113.7(9) . . ?
O22 C206 O21 127.8(13) . . ?
O22 C206 C204 123.1(10) . . ?
O21 C206 C204 109.0(12) . . ?
C11 C15 C16 122.0(8) . . ?
C11 C15 H15 119.0 . . ?
C16 C15 H15 119.0 . . ?
N12 C24 C23 106.2(8) . . ?
N12 C24 H24 126.9 . . ?
C23 C24 H24 126.9 . . ?
C4 C3 H3 120.9 . . ?
C2 C3 C4 118.1(10) . . ?
C2 C3 H3 120.9 . . ?
C48 C46 H46 119.7 . . ?
C45 C46 C48 120.5(8) . . ?
C45 C46 H46 119.7 . . ?
C184 C185 C180 118.8(8) . . ?
C184 C185 C186 117.7(9) . . ?
C184 C185 C1A 117.7(9) . . ?
C186 C185 C180 123.4(9) . . ?
C1A C185 C180 123.4(9) . . ?
C166 C167 H16A 109.5 . . ?
C166 C167 H16B 109.5 . . ?
C166 C167 H16C 109.5 . . ?
H16A C167 H16B 109.5 . . ?
H16A C167 H16C 109.5 . . ?
H16B C167 H16C 109.5 . . ?
C64 C63 H63 121.4 . . ?
C61 C63 H63 121.4 . . ?
C61 C63 C64 117.2(9) . . ?
C156 C155 C154 123.3(8) . . ?
C156 C155 H155 118.3 . . ?
C154 C155 H155 118.3 . . ?
C1 C2 H2 120.5 . . ?
C3 C2 C1 119.0(10) . . ?
C3 C2 H2 120.5 . . ?
C141 C142 H142 119.6 . . ?
C143 C142 C141 120.9(9) . . ?
C143 C142 H142 119.6 . . ?
C183 C184 H184 118.3 . . ?
C185 C184 C183 123.4(8) . . ?
C185 C184 H184 118.3 . . ?
N38 N37 C214 107.7(10) . . ?
C43 C42 H42 120.3 . . ?
C41 C42 C43 119.4(10) . . ?
C41 C42 H42 120.3 . . ?
N58 C175 C176 123.5(11) . . ?
N58 C175 C174 112.9(8) . . ?
C176 C175 C174 123.5(11) . . ?
C120 C121 H121 120.2 . . ?
C120 C121 C122 119.6(9) . . ?
C122 C121 H121 120.2 . . ?
N37 C214 C130 124.7(9) . . ?
C215 C214 C130 130.4(9) . . ?
C215 C214 N37 104.9(9) . . ?
C124 C122 C121 119.2(10) . . ?
C124 C122 H122 120.4 . . ?
C121 C122 H122 120.4 . . ?
C65 C64 C63 121.3(9) . . ?
C65 C64 H64 119.4 . . ?
C63 C64 H64 119.4 . . ?
C125 C126 C127 122.8(9) . . ?
C125 C126 H126 118.6 . . ?
C127 C126 H126 118.6 . . ?
C144 C143 H143 120.5 . . ?
C142 C143 C144 119.1(10) . . ?
C142 C143 H143 120.5 . . ?
N48 C158 C157 105.6(9) . . ?
N48 C158 H158 127.2 . . ?
C157 C158 H158 127.2 . . ?
N30 C62 H62 118.0 . . ?
N30 C62 C61 123.9(8) . . ?
C61 C62 H62 118.0 . . ?
C140 C139 C138 120.4(9) . . ?
C140 C139 H139 119.8 . . ?
C138 C139 H139 119.8 . . ?
O24 C168 O23 124.3(9) . . ?
O24 C168 C166 125.1(8) . . ?
O23 C168 C166 110.6(8) . . ?
C03I C229 C156 119.0(7) . . ?
C228 C229 C156 123.0(7) . . ?
C228 C229 C03I 117.7(7) . . ?
C138 C137 H137 120.3 . . ?
C136 C137 C138 119.5(11) . . ?
C136 C137 H137 120.3 . . ?
N35 C197 C195 113.3(8) . . ?
N35 C197 C198 122.3(9) . . ?
C198 C197 C195 124.4(10) . . ?
C63 C61 C52 121.7(9) . . ?
C63 C61 C62 118.0(8) . . ?
C62 C61 C52 119.2(7) . . ?
N3 C81 C82 114.9(9) . . ?
N3 C81 C80 122.5(10) . . ?
C80 C81 C82 122.5(11) . . ?
C25 C26 H26A 109.5 . . ?
C25 C26 H26B 109.5 . . ?
C25 C26 H26C 109.5 . . ?
H26A C26 H26B 109.5 . . ?
H26A C26 H26C 109.5 . . ?
H26B C26 H26C 109.5 . . ?
C199 C200 C201 118.6(10) . . ?
C199 C200 H200 120.7 . . ?
C201 C200 H200 120.7 . . ?
C42 C41 H41 120.4 . . ?
C40 C41 C42 119.2(10) . . ?
C40 C41 H41 120.4 . . ?
N25 C38 H38 118.5 . . ?
C37 C38 N25 123.0(12) . . ?
C37 C38 H38 118.5 . . ?
C19 C20 H20G 109.5 . . ?
C19 C20 H20H 109.5 . . ?
C19 C20 H20I 109.5 . . ?
H20G C20 H20H 109.5 . . ?
H20G C20 H20I 109.5 . . ?
H20H C20 H20I 109.5 . . ?
C161 O28 C162 117.4(13) . . ?
O5 C97 C95 113.7(9) . . ?
O6 C97 O5 123.4(11) . . ?
O6 C97 C95 122.9(11) . . ?
N4 C82 C83 119.2(8) . . ?
N4 C82 C81 113.8(9) . . ?
C83 C82 C81 126.9(9) . . ?
C112 C114 H114 120.1 . . ?
C113 C114 C112 119.8(10) . . ?
C113 C114 H114 120.1 . . ?
N18 C101 C103 110.8(9) . . ?
N18 C101 H101 109.1 . . ?
N18 C101 C102 109.2(9) . . ?
C103 C101 H101 109.1 . . ?
C103 C101 C102 109.6(9) . . ?
C102 C101 H101 109.1 . . ?
C41 C40 H40 120.4 . . ?
C41 C40 C39 119.3(10) . . ?
C39 C40 H40 120.4 . . ?
O23 C169 H16D 109.5 . . ?
O23 C169 H16E 109.5 . . ?
O23 C169 H16F 109.5 . . ?
H16D C169 H16E 109.5 . . ?
H16D C169 H16F 109.5 . . ?
H16E C169 H16F 109.5 . . ?
N29 C70 H70 118.2 . . ?
N29 C70 C69 123.7(13) . . ?
C69 C70 H70 118.2 . . ?
N5 C39 C40 123.0(10) . . ?
N5 C39 H39 118.5 . . ?
C40 C39 H39 118.5 . . ?
O5 C98 H98A 109.5 . . ?
O5 C98 H98B 109.5 . . ?
O5 C98 H98C 109.5 . . ?
H98A C98 H98B 109.5 . . ?
H98A C98 H98C 109.5 . . ?
H98B C98 H98C 109.5 . . ?
C132 C131 C128 118.9(8) . . ?
C133 C131 C132 117.2(9) . . ?
C133 C131 C128 123.2(9) . . ?
O11 C59 O12 121.8(12) . . ?
O11 C59 C57 127.9(11) . . ?
O12 C59 C57 110.3(10) . . ?
C101 C102 H10A 109.5 . . ?
C101 C102 H10B 109.5 . . ?
C101 C102 H10C 109.5 . . ?
H10A C102 H10B 109.5 . . ?
H10A C102 H10C 109.5 . . ?
H10B C102 H10C 109.5 . . ?
N3 C77 H77 118.8 . . ?
N3 C77 C78 122.3(11) . . ?
C78 C77 H77 118.8 . . ?
O3 C75 O4 123.2(11) . . ?
O3 C75 C73 126.0(9) . . ?
O4 C75 C73 110.7(9) . . ?
H20A C205 H20B 109.5 . . ?
H20A C205 H20C 109.5 . . ?
H20B C205 H20C 109.5 . . ?
C204 C205 H20A 109.5 . . ?
C204 C205 H20B 109.5 . . ?
C204 C205 H20C 109.5 . . ?
N24 C57 H57 108.4 . . ?
C59 C57 N24 108.6(8) . . ?
C59 C57 H57 108.4 . . ?
C59 C57 C58 110.9(12) . . ?
C58 C57 N24 112.0(10) . . ?
C58 C57 H57 108.4 . . ?
C38 C37 H37 120.6 . . ?
C38 C37 C36 118.8(10) . . ?
C36 C37 H37 120.6 . . ?
N51 C203 C202 104.9(9) . . ?
N51 C203 H203 127.6 . . ?
C202 C203 H203 127.6 . . ?
N39 C215 C214 108.2(10) . . ?
N39 C215 H215 125.9 . . ?
C214 C215 H215 125.9 . . ?
C81 C80 H80 121.1 . . ?
C81 C80 C79 117.7(11) . . ?
C79 C80 H80 121.1 . . ?
N42 C209 C208 104.6(10) . . ?
N42 C209 H209 127.7 . . ?
C208 C209 H209 127.7 . . ?
N51 C204 C206 104.6(9) . . ?
N51 C204 C205 113.2(9) . . ?
N51 C204 H204 110.2 . . ?
C206 C204 H204 110.2 . . ?
C205 C204 C206 108.3(9) . . ?
C205 C204 H204 110.2 . . ?
C66 C67 H67 120.3 . . ?
C68 C67 C66 119.5(14) . . ?
C68 C67 H67 120.3 . . ?
N27 C113 C114 123.7(10) . . ?
N27 C113 H113 118.1 . . ?
C114 C113 H113 118.1 . . ?
C37 C36 H36 120.2 . . ?
C35 C36 C37 119.5(10) . . ?
C35 C36 H36 120.2 . . ?
C119 C118 H118 118.9 . . ?
C119 C118 C117 122.2(12) . . ?
C117 C118 H118 118.9 . . ?
C34 C35 H35 120.0 . . ?
C36 C35 C34 120.0(12) . . ?
C36 C35 H35 120.0 . . ?
N55 C119 C118 122.2(12) . . ?
N55 C119 H119 118.9 . . ?
C118 C119 H119 118.9 . . ?
N19 C73 C75 107.0(8) . . ?
N19 C73 H73 109.6 . . ?
N19 C73 C74 110.9(10) . . ?
C75 C73 H73 109.6 . . ?
C74 C73 C75 110.2(11) . . ?
C74 C73 H73 109.6 . . ?
O26 C218 C216 110.2(10) . . ?
O26 C218 O25 116.0(14) . . ?
O25 C218 C216 113.4(14) . . ?
O25A C218 O26 121.4(14) . . ?
O25A C218 C216 126.3(13) . . ?
C67 C68 H68 121.2 . . ?
C69 C68 C67 117.6(11) . . ?
C69 C68 H68 121.2 . . ?
C95 C96 H96A 109.5 . . ?
C95 C96 H96B 109.5 . . ?
C95 C96 H96C 109.5 . . ?
H96A C96 H96B 109.5 . . ?
H96A C96 H96C 109.5 . . ?
H96B C96 H96C 109.5 . . ?
O2 C27 C25 110.8(9) . . ?
O1 C27 O2 125.4(10) . . ?
O1 C27 C25 123.7(9) . . ?
C118 C117 H117 122.5 . . ?
C118 C117 C116 115.0(12) . . ?
C116 C117 H117 122.5 . . ?
N48 C159 H159 106.3 . . ?
N48 C159 C161 111.7(10) . . ?
C161 C159 H159 106.3 . . ?
C160 C159 N48 114.5(15) . . ?
C160 C159 H159 106.3 . . ?
C160 C159 C161 111.2(13) . . ?
C70 C69 H69 120.1 . . ?
C68 C69 C70 119.8(11) . . ?
C68 C69 H69 120.1 . . ?
O7 C22 H22A 109.5 . . ?
O7 C22 H22B 109.5 . . ?
O7 C22 H22C 109.5 . . ?
H22A C22 H22B 109.5 . . ?
H22A C22 H22C 109.5 . . ?
H22B C22 H22C 109.5 . . ?
O2 C28 H28A 109.5 . . ?
O2 C28 H28B 109.5 . . ?
O2 C28 H28C 109.5 . . ?
H28A C28 H28B 109.5 . . ?
H28A C28 H28C 109.5 . . ?
H28B C28 H28C 109.5 . . ?
O10 C104 H10D 109.5 . . ?
O10 C104 H10E 109.5 . . ?
O10 C104 H10F 109.5 . . ?
H10D C104 H10E 109.5 . . ?
H10D C104 H10F 109.5 . . ?
H10E C104 H10F 109.5 . . ?
C115 C116 C117 121.2(14) . . ?
C115 C116 H116 119.4 . . ?
C117 C116 H116 119.4 . . ?
C77 C78 H78 121.0 . . ?
C79 C78 C77 118.0(10) . . ?
C79 C78 H78 121.0 . . ?
C80 C79 H79 119.6 . . ?
C78 C79 C80 120.8(11) . . ?
C78 C79 H79 119.6 . . ?
O4 C76 H76A 109.5 . . ?
O4 C76 H76B 109.5 . . ?
O4 C76 H76C 109.5 . . ?
H76A C76 H76B 109.5 . . ?
H76A C76 H76C 109.5 . . ?
H76B C76 H76C 109.5 . . ?
C73 C74 H74A 109.5 . . ?
C73 C74 H74B 109.5 . . ?
C73 C74 H74C 109.5 . . ?
H74A C74 H74B 109.5 . . ?
H74A C74 H74C 109.5 . . ?
H74B C74 H74C 109.5 . . ?
N42 C210 H210 116.4 . . ?
N42 C210 C212 103.2(15) . . ?
N42 C210 C211 108.1(15) . . ?
C212 C210 H210 116.4 . . ?
C211 C210 H210 116.4 . . ?
C211 C210 C212 93.4(19) . . ?
O12 C60 H60A 109.5 . . ?
O12 C60 H60B 109.5 . . ?
O12 C60 H60C 109.5 . . ?
H60A C60 H60B 109.5 . . ?
H60A C60 H60C 109.5 . . ?
H60B C60 H60C 109.5 . . ?
O28 C161 C159 115.6(12) . . ?
O27 C161 O28 117.9(17) . . ?
O27 C161 C159 126.4(14) . . ?
F6 B2 F8 111.4(12) . . ?
F6 B2 F5 113.4(12) . . ?
F7 B2 F6 112.0(16) . . ?
F7 B2 F8 107.5(11) . . ?
F7 B2 F5 109.3(13) . . ?
F5 B2 F8 102.6(16) . . ?
C216 C217 H21A 109.5 . . ?
C216 C217 H21B 109.5 . . ?
C216 C217 H21C 109.5 . . ?
H21A C217 H21B 109.5 . . ?
H21A C217 H21C 109.5 . . ?
H21B C217 H21C 109.5 . . ?
F14 B4 F13 106.5(17) . . ?
F14 B4 F16 100.4(18) . . ?
F13 B4 F16 107.7(16) . . ?
F15 B4 F14 114.6(17) . . ?
F15 B4 F13 111.7(18) . . ?
F15 B4 F16 114.9(17) . . ?
O21 C207 H20D 109.5 . . ?
O21 C207 H20E 109.5 . . ?
O21 C207 H20F 109.5 . . ?
H20D C207 H20E 109.5 . . ?
H20D C207 H20F 109.5 . . ?
H20E C207 H20F 109.5 . . ?
C57 C58 H58A 109.5 . . ?
C57 C58 H58B 109.5 . . ?
C57 C58 H58C 109.5 . . ?
H58A C58 H58B 109.5 . . ?
H58A C58 H58C 109.5 . . ?
H58B C58 H58C 109.5 . . ?
C159 C160 H16G 109.5 . . ?
C159 C160 H16H 109.5 . . ?
C159 C160 H16I 109.5 . . ?
H16G C160 H16H 109.5 . . ?
H16G C160 H16I 109.5 . . ?
H16H C160 H16I 109.5 . . ?
O28 C162 H16J 109.5 . . ?
O28 C162 H16K 109.5 . . ?
O28 C162 H16L 109.5 . . ?
H16J C162 H16K 109.5 . . ?
H16J C162 H16L 109.5 . . ?
H16K C162 H16L 109.5 . . ?
F22 B6 F24 111.1(19) . . ?
F23 B6 F24 104.2(19) . . ?
F23 B6 F22 111.3(17) . . ?
F21 B6 F24 108.8(18) . . ?
F21 B6 F22 108(2) . . ?
F21 B6 F23 113(2) . . ?
O26 C219 H21D 109.5 . . ?
O26 C219 H21E 109.5 . . ?
O26 C219 H21F 109.5 . . ?
H21D C219 H21E 109.5 . . ?
H21D C219 H21F 109.5 . . ?
H21E C219 H21F 109.5 . . ?
O16 C212 C210 135(2) . . ?
O16 C212 O15 123(3) . . ?
O15 C212 C210 100(3) . . ?
C212 O15 C213 113(3) . . ?
N52 C186 C185 120.0(10) . . ?
N52 C186 C187 108.0 . . ?
C187 C186 C185 130.6(10) . . ?
N53 N52 C186 108.0 . . ?
N52 N53 N54 108.0 . . ?
N53 N54 C188 71.8(14) . . ?
C187 N54 N53 108.0 . . ?
C187 N54 C188 162.9(13) . . ?
C186 C187 H187 126.0 . . ?
N54 C187 C186 108.0 . . ?
N54 C187 H187 126.0 . . ?
F9 B3 F10 110(2) . . ?
F12 B3 F9 115(2) . . ?
F12 B3 F10 113.3(17) . . ?
F12 B3 F11 113(3) . . ?
F11 B3 F9 104.5(18) . . ?
F11 B3 F10 99(2) . . ?
C32A C1A C185 131.4(12) . . ?
N52A C1A C185 123.2(11) . . ?
N52A C1A C32A 104.5(12) . . ?
C1A C32A H32A 126.1 . . ?
C1A C32A N54A 107.9(13) . . ?
N54A C32A H32A 126.1 . . ?
C32A N54A N53A 98.3(13) . . ?
C32A N54A C1E 118.0(17) . . ?
N53A N54A C1E 94.4(16) . . ?
N52A N53A N54A 106.0(15) . . ?
C1A N52A N53A 107.9(14) . . ?
F3 B1 F2 97.9(17) . . ?
F3 B1 F1 91.1(18) . . ?
F1 B1 F2 117(2) . . ?
F4 B1 F2 121(2) . . ?
F4 B1 F3 107(2) . . ?
F4 B1 F1 115(3) . . ?
O15 C213 H21G 109.5 . . ?
O15 C213 H21H 109.5 . . ?
O15 C213 H21I 109.5 . . ?
H21G C213 H21H 109.5 . . ?
H21G C213 H21I 109.5 . . ?
H21H C213 H21I 109.5 . . ?
H18A C189 H18B 109.5 . . ?
H18A C189 H18C 109.5 . . ?
H18B C189 H18C 109.5 . . ?
C188 C189 H18A 109.5 . . ?
C188 C189 H18B 109.5 . . ?
C188 C189 H18C 109.5 . . ?
O20 C190 C188 115(3) . . ?
O20 C190 O19 123(4) . . ?
O19 C190 C188 116(3) . . ?
C0AA O20 C190 108(4) . . ?
O14 C1B O13 112(3) . . ?
O14 C1B C163 123.5(19) . . ?
O13 C1B C163 122.1(19) . . ?
C1B O14 C1C 128(2) . . ?
O14 C1C H1CA 109.5 . . ?
O14 C1C H1CB 109.5 . . ?
O14 C1C H1CC 109.5 . . ?
H1CA C1C H1CB 109.5 . . ?
H1CA C1C H1CC 109.5 . . ?
H1CB C1C H1CC 109.5 . . ?
N54 C188 C189 91(2) . . ?
N54 C188 C190 82(2) . . ?
N54 C188 H188 127.0 . . ?
C189 C188 C190 89(2) . . ?
C189 C188 H188 127.0 . . ?
C190 C188 H188 127.0 . . ?
C191 O18 C1D 125(10) . . ?
O18 C191 H19A 109.5 . . ?
O18 C191 H19B 109.5 . . ?
O18 C191 H19C 109.5 . . ?
H19A C191 H19B 109.5 . . ?
H19A C191 H19C 109.5 . . ?
H19B C191 H19C 109.5 . . ?
O18 C1D C1E 120(9) . . ?
O17 C1D O18 104(9) . . ?
O17 C1D C1E 135(10) . . ?
N54A C1E C189 91(2) . . ?
N54A C1E C1D 124(5) . . ?
N54A C1E H1E 112.6 . . ?
C189 C1E C1D 101(4) . . ?
C189 C1E H1E 112.6 . . ?
C1D C1E H1E 112.6 . . ?
C210 C211 H21J 109.5 . . ?
C210 C211 H21K 109.5 . . ?
C210 C211 H21L 109.5 . . ?
H21J C211 H21K 109.5 . . ?
H21J C211 H21L 109.5 . . ?
H21K C211 H21L 109.5 . . ?
O20 C0AA H0AA 109.5 . . ?
O20 C0AA H0AB 109.5 . . ?
O20 C0AA H0AC 109.5 . . ?
H0AA C0AA H0AB 109.5 . . ?
H0AA C0AA H0AC 109.5 . . ?
H0AB C0AA H0AC 109.5 . . ?
N42 C163 C1B 106.1(13) . . ?
N42 C163 C211 108.1(15) . . ?
N42 C163 H163 111.0 . . ?
C1B C163 H163 111.0 . . ?
C211 C163 C1B 109(2) . . ?
C211 C163 H163 111.0 . . ?

loop_
_geom_bond_atom_site_label_1
_geom_bond_atom_site_label_2
_geom_bond_distance
_geom_bond_site_symmetry_2
_geom_bond_publ_flag
Fe3 N35 1.967(7) . ?
Fe3 N34 1.980(7) . ?
Fe3 N32 1.964(7) . ?
Fe3 N36 1.960(7) . ?
Fe3 N33 1.988(7) . ?
Fe3 N31 1.983(8) . ?
Fe1 N6 1.982(7) . ?
Fe1 N2 1.982(7) . ?
Fe1 N4 1.986(7) . ?
Fe1 N3 1.960(9) . ?
Fe1 N1 1.982(8) . ?
Fe1 N5 1.971(8) . ?
Fe4 N56 1.960(8) . ?
Fe4 N59 1.978(7) . ?
Fe4 N60 1.959(7) . ?
Fe4 N57 1.981(8) . ?
Fe4 N55 1.982(7) . ?
Fe4 N58 1.971(8) . ?
Fe2 N25 1.975(8) . ?
Fe2 N26 1.959(7) . ?
Fe2 N28 1.981(7) . ?
Fe2 N30 1.967(8) . ?
Fe2 N27 2.001(8) . ?
Fe2 N29 1.961(10) . ?
F19 B5 1.366(16) . ?
N35 C201 1.391(11) . ?
N35 C197 1.356(13) . ?
N25 C34 1.353(15) . ?
N25 C38 1.368(13) . ?
N56 C123 1.345(11) . ?
N56 C120 1.375(12) . ?
N12 N11 1.318(11) . ?
N12 C25 1.457(12) . ?
N12 C24 1.316(12) . ?
O8 C21 1.169(11) . ?
N26 C30 1.342(10) . ?
N26 C33 1.367(11) . ?
F17 B5 1.398(14) . ?
N6 C44 1.368(11) . ?
N6 C47 1.324(11) . ?
O24 C168 1.208(11) . ?
N34 C226 1.363(10) . ?
N34 C03I 1.338(10) . ?
N2 C9 1.310(10) . ?
N2 C6 1.375(10) . ?
N32 C132 1.346(11) . ?
N32 C135 1.389(12) . ?
N59 C141 1.361(11) . ?
N59 C145 1.344(12) . ?
N8 N9 1.332(10) . ?
N8 N7 1.332(11) . ?
C105 C91 1.499(11) . ?
C105 C108 1.382(12) . ?
C105 C106 1.403(12) . ?
N9 C18 1.324(11) . ?
N9 C19 1.467(10) . ?
N28 C108 1.336(11) . ?
N28 C109 1.335(12) . ?
N10 N11 1.310(11) . ?
N10 C23 1.344(11) . ?
N36 C196 1.332(11) . ?
N36 C195 1.360(11) . ?
N33 C220 1.333(11) . ?
N33 C225 1.365(10) . ?
O2 C27 1.342(12) . ?
O2 C28 1.487(14) . ?
N60 C149 1.358(10) . ?
N60 C146 1.376(11) . ?
O7 C21 1.361(10) . ?
O7 C22 1.462(11) . ?
F18 B5 1.331(15) . ?
O5 C97 1.281(13) . ?
O5 C98 1.485(14) . ?
O3 C75 1.192(12) . ?
O9 C103 1.180(13) . ?
C85 H85 0.9500 . ?
C85 C86 1.378(12) . ?
C85 N4 1.322(11) . ?
C86 C84 1.369(12) . ?
C86 C87 1.496(11) . ?
N14 N15 1.349(11) . ?
N14 N13 1.324(11) . ?
N39 C216 1.471(13) . ?
N39 N38 1.287(13) . ?
N39 C215 1.334(14) . ?
N45 N44 1.334(11) . ?
N45 C165 1.315(11) . ?
N45 C166 1.466(11) . ?
C91 C90 1.387(12) . ?
C91 C92 1.390(12) . ?
N40 N41 1.329(12) . ?
N40 C208 1.346(12) . ?
O23 C168 1.336(11) . ?
O23 C169 1.422(13) . ?
C149 H149 0.9500 . ?
C149 C150 1.371(12) . ?
N4 C82 1.369(12) . ?
N3 C81 1.363(15) . ?
N3 C77 1.363(14) . ?
N31 C140 1.377(11) . ?
N31 C136 1.372(12) . ?
N57 C174 1.328(13) . ?
N57 C170 1.348(12) . ?
C84 H84 0.9500 . ?
C84 C83 1.397(12) . ?
N15 C93 1.345(12) . ?
F20 B5 1.447(15) . ?
N1 C5 1.362(14) . ?
N1 C1 1.326(13) . ?
C34 C33 1.470(14) . ?
C34 C35 1.396(14) . ?
N55 C115 1.360(13) . ?
N55 C119 1.341(12) . ?
N13 C94 1.321(12) . ?
N13 C95 1.484(12) . ?
C29 C30 1.374(12) . ?
C29 C14 1.478(12) . ?
C29 C31 1.399(12) . ?
N51 N50 1.320(12) . ?
N51 C203 1.322(13) . ?
N51 C204 1.462(12) . ?
N50 N49 1.311(12) . ?
C223 H223 0.9500 . ?
C223 C222 1.420(13) . ?
C223 C225 1.395(11) . ?
O10 C103 1.372(12) . ?
O10 C104 1.424(15) . ?
N21 C71 1.360(12) . ?
N21 N20 1.317(11) . ?
N58 C178 1.384(11) . ?
N58 C175 1.338(12) . ?
C222 H222 0.9500 . ?
C222 C221 1.327(14) . ?
N49 C202 1.347(12) . ?
C93 C94 1.360(13) . ?
C93 C88 1.517(12) . ?
N19 C72 1.325(13) . ?
N19 N20 1.349(12) . ?
N19 C73 1.450(13) . ?
C55 N22 1.367(12) . ?
C55 C54 1.446(12) . ?
C55 C56 1.395(13) . ?
N7 C17 1.324(11) . ?
N30 C65 1.370(12) . ?
N30 C62 1.327(10) . ?
N44 N43 1.308(11) . ?
C196 H196 0.9500 . ?
C196 C192 1.397(12) . ?
C152 H152 0.9500 . ?
C152 C151 1.397(12) . ?
C152 C153 1.384(12) . ?
N5 C43 1.368(12) . ?
N5 C39 1.357(12) . ?
C221 H221 0.9500 . ?
C221 C220 1.426(13) . ?
C10 C8 1.406(13) . ?
C10 C11 1.493(11) . ?
C10 C9 1.384(11) . ?
O22 C206 1.201(15) . ?
N48 N47 1.326(14) . ?
N48 C158 1.316(13) . ?
N48 C159 1.472(15) . ?
C220 H220 0.9500 . ?
C108 H108 0.9500 . ?
C192 C193 1.372(13) . ?
C192 C183 1.503(13) . ?
N18 N17 1.347(11) . ?
N18 C100 1.334(12) . ?
N18 C101 1.477(13) . ?
O11 C59 1.204(14) . ?
C111 H111 0.9500 . ?
C111 C110 1.371(14) . ?
C111 C112 1.392(14) . ?
C226 C227 1.370(12) . ?
C226 C225 1.471(11) . ?
C123 H123 0.9500 . ?
C123 C124 1.397(12) . ?
C30 H30 0.9500 . ?
N27 C110 1.323(12) . ?
N27 C113 1.322(13) . ?
C21 C19 1.523(12) . ?
C106 H106 0.9500 . ?
C106 C107 1.347(13) . ?
C164 C165 1.375(12) . ?
C164 N43 1.352(11) . ?
C164 C154 1.459(12) . ?
C129 H129 0.9500 . ?
C129 C128 1.410(13) . ?
C129 C130 1.399(13) . ?
O21 C206 1.310(13) . ?
O21 C207 1.49(2) . ?
C90 C89 1.419(12) . ?
C90 C99 1.478(12) . ?
C49 C54 1.384(12) . ?
C49 C50 1.386(12) . ?
C49 C48 1.513(12) . ?
C132 H132 0.9500 . ?
C132 C131 1.398(13) . ?
C17 C18 1.385(12) . ?
C17 C16 1.481(12) . ?
C44 C43 1.431(12) . ?
C44 C45 1.405(12) . ?
C66 N29 1.314(17) . ?
C66 C65 1.488(14) . ?
C66 C67 1.418(17) . ?
C182 C202 1.453(12) . ?
C182 C181 1.410(12) . ?
C182 C183 1.420(13) . ?
C179 C178 1.368(12) . ?
C179 C177 1.428(13) . ?
C179 C180 1.459(12) . ?
N23 N22 1.291(12) . ?
N23 N24 1.304(11) . ?
C14 C13 1.384(12) . ?
C14 C16 1.415(12) . ?
C165 H165 0.9500 . ?
N17 N16 1.290(12) . ?
C100 H100 0.9500 . ?
C100 C99 1.342(13) . ?
C12 C11 1.398(12) . ?
C12 C13 1.408(12) . ?
C12 C23 1.479(12) . ?
C71 C72 1.371(13) . ?
C71 C51 1.499(12) . ?
C125 C124 1.505(13) . ?
C125 C130 1.395(13) . ?
C125 C126 1.396(13) . ?
C148 H148 0.9500 . ?
C148 C147 1.370(12) . ?
C148 C150 1.420(12) . ?
C176 H176 0.9500 . ?
C176 C177 1.376(17) . ?
C176 C175 1.398(17) . ?
C140 H140 0.9500 . ?
C140 C139 1.339(14) . ?
C89 H89 0.9500 . ?
C89 C87 1.424(12) . ?
C52 C53 1.391(13) . ?
C52 C51 1.396(12) . ?
C52 C61 1.482(12) . ?
N41 N42 1.337(13) . ?
C227 H227 0.9500 . ?
C227 C228 1.393(13) . ?
C151 C150 1.488(11) . ?
C151 C154 1.424(12) . ?
C8 H8 0.9500 . ?
C8 C7 1.380(13) . ?
C171 H171 0.9500 . ?
C171 C170 1.382(14) . ?
C171 C172 1.354(15) . ?
C156 C153 1.394(11) . ?
C156 C155 1.377(11) . ?
C156 C229 1.499(11) . ?
C18 H18 0.9500 . ?
O12 C59 1.356(14) . ?
O12 C60 1.484(18) . ?
O26 C218 1.341(14) . ?
O26 C219 1.425(18) . ?
C153 C157 1.482(12) . ?
C124 C122 1.366(13) . ?
N24 C56 1.300(12) . ?
N24 C57 1.535(13) . ?
C83 H83 0.9500 . ?
C83 C82 1.395(13) . ?
C03I H03I 0.9500 . ?
C03I C229 1.396(11) . ?
C178 H178 0.9500 . ?
C33 C32 1.386(14) . ?
C54 C53 1.414(13) . ?
C11 C15 1.396(12) . ?
C147 H147 0.9500 . ?
C147 C146 1.381(13) . ?
N42 C209 1.353(14) . ?
N42 C210 1.476(16) . ?
N42 C163 1.476(16) . ?
C141 H141 0.9500 . ?
C141 C142 1.368(14) . ?
C174 C173 1.380(14) . ?
C174 C175 1.509(13) . ?
C128 C127 1.393(13) . ?
C128 C131 1.488(12) . ?
O4 C75 1.349(12) . ?
O4 C76 1.452(14) . ?
O6 C97 1.210(14) . ?
N16 C99 1.377(12) . ?
C72 H72 0.9500 . ?
C199 H199 0.9500 . ?
C199 C198 1.414(17) . ?
C199 C200 1.321(18) . ?
C53 H53 0.9500 . ?
C144 H144 0.9500 . ?
C144 C145 1.415(13) . ?
C144 C143 1.410(14) . ?
C134 H134 0.9500 . ?
C134 C135 1.389(13) . ?
C134 C133 1.413(13) . ?
C5 C6 1.448(13) . ?
C5 C4 1.384(14) . ?
C94 H94 0.9500 . ?
C194 H194 0.9500 . ?
C194 C195 1.394(14) . ?
C194 C193 1.383(14) . ?
C228 H228 0.9500 . ?
C228 C229 1.387(12) . ?
N46 C157 1.359(12) . ?
N46 N47 1.321(13) . ?
C208 C127 1.520(14) . ?
C208 C209 1.360(15) . ?
O1 C27 1.231(13) . ?
C146 C145 1.475(11) . ?
C13 H13 0.9500 . ?
N29 C70 1.318(14) . ?
C9 H9 0.9500 . ?
C195 C197 1.468(13) . ?
C65 C64 1.335(15) . ?
C170 H170 0.9500 . ?
C87 C88 1.400(12) . ?
C177 H177 0.9500 . ?
C16 C15 1.408(12) . ?
C138 H138 0.9500 . ?
C138 C139 1.412(17) . ?
C138 C137 1.414(15) . ?
C110 C109 1.496(13) . ?
C136 C135 1.437(13) . ?
C136 C137 1.368(14) . ?
C109 C107 1.427(13) . ?
C180 C181 1.397(12) . ?
C180 C185 1.431(13) . ?
C32 H32 0.9500 . ?
C32 C31 1.398(13) . ?
C130 C214 1.449(14) . ?
C88 C92 1.397(12) . ?
C23 C24 1.404(13) . ?
C120 C115 1.512(13) . ?
C120 C121 1.325(14) . ?
C50 H50 0.9500 . ?
C50 C51 1.397(11) . ?
C115 C116 1.355(14) . ?
C202 C203 1.407(13) . ?
F6 B2 1.340(18) . ?
C127 C126 1.396(13) . ?
C193 H193 0.9500 . ?
C103 C101 1.482(15) . ?
C198 H198 0.9500 . ?
C198 C197 1.396(13) . ?
C48 C47 1.380(12) . ?
C48 C46 1.378(12) . ?
C43 C42 1.412(13) . ?
F9 B3 1.37(2) . ?
C181 H181 0.9500 . ?
C107 H107 0.9500 . ?
C6 C7 1.378(13) . ?
C31 H31 0.9500 . ?
C45 H45 0.9500 . ?
C45 C46 1.367(12) . ?
C216 H216 1.0000 . ?
C216 C218 1.459(17) . ?
C216 C217 1.548(16) . ?
C157 C158 1.372(13) . ?
C133 H133 0.9500 . ?
C133 C131 1.362(14) . ?
C92 H92 0.9500 . ?
C172 H172 0.9500 . ?
C172 C173 1.405(13) . ?
C112 H112 0.9500 . ?
C112 C114 1.405(15) . ?
F7 B2 1.321(18) . ?
C1 H1 0.9500 . ?
C1 C2 1.376(14) . ?
C47 H47 0.9500 . ?
N38 N37 1.318(14) . ?
F10 B3 1.47(3) . ?
C25 H25 1.0000 . ?
C25 C26 1.537(13) . ?
C25 C27 1.519(15) . ?
C173 H173 0.9500 . ?
C7 H7 0.9500 . ?
C56 H56 0.9500 . ?
C201 H201 0.9500 . ?
C201 C200 1.365(15) . ?
C4 H4 0.9500 . ?
C4 C3 1.382(14) . ?
C154 C155 1.423(11) . ?
C166 H166 1.0000 . ?
C166 C167 1.489(14) . ?
C166 C168 1.511(14) . ?
C183 C184 1.379(12) . ?
C19 H19 1.0000 . ?
C19 C20 1.518(14) . ?
C95 H95 1.0000 . ?
C95 C97 1.524(15) . ?
C95 C96 1.461(17) . ?
C206 C204 1.578(18) . ?
C15 H15 0.9500 . ?
C24 H24 0.9500 . ?
C3 H3 0.9500 . ?
C3 C2 1.366(16) . ?
C46 H46 0.9500 . ?
C185 C184 1.366(12) . ?
C185 C186 1.431(11) . ?
C185 C1A 1.431(11) . ?
C167 H16A 0.9800 . ?
C167 H16B 0.9800 . ?
C167 H16C 0.9800 . ?
C63 H63 0.9500 . ?
C63 C64 1.414(13) . ?
C63 C61 1.390(13) . ?
C155 H155 0.9500 . ?
C2 H2 0.9500 . ?
C142 H142 0.9500 . ?
C142 C143 1.364(16) . ?
C184 H184 0.9500 . ?
N37 C214 1.373(13) . ?
C42 H42 0.9500 . ?
C42 C41 1.380(15) . ?
C121 H121 0.9500 . ?
C121 C122 1.397(15) . ?
C214 C215 1.371(16) . ?
F8 B2 1.45(2) . ?
C122 H122 0.9500 . ?
C64 H64 0.9500 . ?
C126 H126 0.9500 . ?
C143 H143 0.9500 . ?
C158 H158 0.9500 . ?
C62 H62 0.9500 . ?
C62 C61 1.389(13) . ?
C139 H139 0.9500 . ?
F5 B2 1.374(19) . ?
C137 H137 0.9500 . ?
C81 C82 1.442(14) . ?
C81 C80 1.406(16) . ?
C26 H26A 0.9800 . ?
C26 H26B 0.9800 . ?
C26 H26C 0.9800 . ?
C200 H200 0.9500 . ?
C41 H41 0.9500 . ?
C41 C40 1.375(17) . ?
C38 H38 0.9500 . ?
C38 C37 1.329(14) . ?
C20 H20G 0.9800 . ?
C20 H20H 0.9800 . ?
C20 H20I 0.9800 . ?
O28 C161 1.280(16) . ?
O28 C162 1.50(2) . ?
C114 H114 0.9500 . ?
C114 C113 1.362(15) . ?
C101 H101 1.0000 . ?
C101 C102 1.570(15) . ?
C40 H40 0.9500 . ?
C40 C39 1.399(15) . ?
C169 H16D 0.9800 . ?
C169 H16E 0.9800 . ?
C169 H16F 0.9800 . ?
C70 H70 0.9500 . ?
C70 C69 1.378(16) . ?
C39 H39 0.9500 . ?
C98 H98A 0.9800 . ?
C98 H98B 0.9800 . ?
C98 H98C 0.9800 . ?
C59 C57 1.466(18) . ?
C102 H10A 0.9800 . ?
C102 H10B 0.9800 . ?
C102 H10C 0.9800 . ?
C77 H77 0.9500 . ?
C77 C78 1.417(15) . ?
C75 C73 1.544(16) . ?
C205 H20A 0.9800 . ?
C205 H20B 0.9800 . ?
C205 H20C 0.9800 . ?
C205 C204 1.534(15) . ?
C57 H57 1.0000 . ?
C57 C58 1.487(16) . ?
C37 H37 0.9500 . ?
C37 C36 1.412(16) . ?
C203 H203 0.9500 . ?
C215 H215 0.9500 . ?
C80 H80 0.9500 . ?
C80 C79 1.406(15) . ?
C209 H209 0.9500 . ?
C204 H204 1.0000 . ?
C67 H67 0.9500 . ?
C67 C68 1.365(15) . ?
C113 H113 0.9500 . ?
C36 H36 0.9500 . ?
C36 C35 1.330(14) . ?
C118 H118 0.9500 . ?
C118 C119 1.353(16) . ?
C118 C117 1.38(2) . ?
C35 H35 0.9500 . ?
F12 B3 1.27(3) . ?
C119 H119 0.9500 . ?
C73 H73 1.0000 . ?
C73 C74 1.500(18) . ?
C218 O25 1.35(2) . ?
C218 O25A 1.248(19) . ?
C68 H68 0.9500 . ?
C68 C69 1.354(18) . ?
C96 H96A 0.9800 . ?
C96 H96B 0.9800 . ?
C96 H96C 0.9800 . ?
C117 H117 0.9500 . ?
C117 C116 1.377(19) . ?
C159 H159 1.0000 . ?
C159 C161 1.49(2) . ?
C159 C160 1.44(2) . ?
F14 B4 1.29(2) . ?
C69 H69 0.9500 . ?
F13 B4 1.32(2) . ?
C22 H22A 0.9800 . ?
C22 H22B 0.9800 . ?
C22 H22C 0.9800 . ?
C28 H28A 0.9800 . ?
C28 H28B 0.9800 . ?
C28 H28C 0.9800 . ?
F16 B4 1.41(2) . ?
C104 H10D 0.9800 . ?
C104 H10E 0.9800 . ?
C104 H10F 0.9800 . ?
C116 H116 0.9500 . ?
C78 H78 0.9500 . ?
C78 C79 1.378(17) . ?
C79 H79 0.9500 . ?
C76 H76A 0.9800 . ?
C76 H76B 0.9800 . ?
C76 H76C 0.9800 . ?
C74 H74A 0.9800 . ?
C74 H74B 0.9800 . ?
C74 H74C 0.9800 . ?
F24 B6 1.42(2) . ?
C210 H210 1.0000 . ?
C210 C212 1.77(4) . ?
C210 C211 1.51(3) . ?
C60 H60A 0.9800 . ?
C60 H60B 0.9800 . ?
C60 H60C 0.9800 . ?
C161 O27 1.249(19) . ?
F22 B6 1.38(3) . ?
C217 H21A 0.9800 . ?
C217 H21B 0.9800 . ?
C217 H21C 0.9800 . ?
B4 F15 1.28(2) . ?
F23 B6 1.35(3) . ?
C207 H20D 0.9800 . ?
C207 H20E 0.9800 . ?
C207 H20F 0.9800 . ?
C58 H58A 0.9800 . ?
C58 H58B 0.9800 . ?
C58 H58C 0.9800 . ?
F21 B6 1.33(2) . ?
C160 H16G 0.9800 . ?
C160 H16H 0.9800 . ?
C160 H16I 0.9800 . ?
C162 H16J 0.9800 . ?
C162 H16K 0.9800 . ?
C162 H16L 0.9800 . ?
C219 H21D 0.9800 . ?
C219 H21E 0.9800 . ?
C219 H21F 0.9800 . ?
O16 C212 1.12(4) . ?
C212 O15 1.34(3) . ?
O15 C213 1.42(5) . ?
F11 B3 1.30(2) . ?
C186 N52 1.4200 . ?
C186 C187 1.4200 . ?
N52 N53 1.4200 . ?
N53 N54 1.4200 . ?
N54 C187 1.4200 . ?
N54 C188 1.56(3) . ?
C187 H187 0.9500 . ?
C1A C32A 1.418(19) . ?
C1A N52A 1.397(18) . ?
C32A H32A 0.9500 . ?
C32A N54A 1.425(19) . ?
N54A N53A 1.46(2) . ?
N54A C1E 1.56(3) . ?
N53A N52A 1.40(2) . ?
F2 B1 1.442(19) . ?
F3 B1 1.368(17) . ?
F1 B1 1.377(18) . ?
F4 B1 1.33(2) . ?
B1 F3A 1.45(5) . ?
C213 H21G 0.9800 . ?
C213 H21H 0.9800 . ?
C213 H21I 0.9800 . ?
C189 H18A 0.9800 . ?
C189 H18B 0.9800 . ?
C189 H18C 0.9800 . ?
C189 C188 1.66(4) . ?
C189 C1E 1.66(4) . ?
C190 O20 1.36(4) . ?
C190 C188 1.83(5) . ?
C190 O19 1.43(4) . ?
O20 C0AA 1.22(4) . ?
C1B O14 1.26(3) . ?
C1B O13 1.30(3) . ?
C1B C163 1.57(3) . ?
O14 C1C 1.73(3) . ?
C1C H1CA 0.9800 . ?
C1C H1CB 0.9800 . ?
C1C H1CC 0.9800 . ?
C188 H188 1.0000 . ?
O18 C191 1.05(12) . ?
O18 C1D 1.54(14) . ?
O17 C1D 1.20(13) . ?
C191 H19A 0.9800 . ?
C191 H19B 0.9800 . ?
C191 H19C 0.9800 . ?
C1D C1E 1.89(13) . ?
C1E H1E 1.0000 . ?
C211 H21J 0.9800 . ?
C211 H21K 0.9800 . ?
C211 H21L 0.9800 . ?
C211 C163 1.51(3) . ?
C0AA H0AA 0.9800 . ?
C0AA H0AB 0.9800 . ?
C0AA H0AC 0.9800 . ?
C163 H163 1.0000 . ?

loop_
_geom_torsion_atom_site_label_1
_geom_torsion_atom_site_label_2
_geom_torsion_atom_site_label_3
_geom_torsion_atom_site_label_4
_geom_torsion
_geom_torsion_site_symmetry_1
_geom_torsion_site_symmetry_2
_geom_torsion_site_symmetry_3
_geom_torsion_site_symmetry_4
_geom_torsion_publ_flag
Fe3 N35 C201 C200 -169.1(7) . . . . ?
Fe3 N35 C197 C195 -8.3(8) . . . . ?
Fe3 N35 C197 C198 172.5(7) . . . . ?
Fe3 N34 C226 C227 -177.8(7) . . . . ?
Fe3 N34 C226 C225 5.4(9) . . . . ?
Fe3 N34 C03I C229 -175.0(6) . . . . ?
Fe3 N32 C132 C131 -174.8(7) . . . . ?
Fe3 N32 C135 C134 178.0(8) . . . . ?
Fe3 N32 C135 C136 2.6(11) . . . . ?
Fe3 N36 C196 C192 -177.3(7) . . . . ?
Fe3 N36 C195 C194 -179.8(6) . . . . ?
Fe3 N36 C195 C197 4.7(8) . . . . ?
Fe3 N33 C220 C221 -174.6(7) . . . . ?
Fe3 N33 C225 C223 174.2(7) . . . . ?
Fe3 N33 C225 C226 -5.5(9) . . . . ?
Fe3 N31 C140 C139 -178.5(7) . . . . ?
Fe3 N31 C136 C135 0.3(11) . . . . ?
Fe3 N31 C136 C137 179.3(8) . . . . ?
Fe1 N6 C44 C43 -0.8(9) . . . . ?
Fe1 N6 C44 C45 -176.6(6) . . . . ?
Fe1 N6 C47 C48 174.3(6) . . . . ?
Fe1 N2 C9 C10 176.7(6) . . . . ?
Fe1 N2 C6 C5 -3.4(9) . . . . ?
Fe1 N2 C6 C7 178.3(6) . . . . ?
Fe1 N4 C82 C83 176.6(7) . . . . ?
Fe1 N4 C82 C81 -6.0(12) . . . . ?
Fe1 N3 C81 C82 4.2(16) . . . . ?
Fe1 N3 C81 C80 -179.0(11) . . . . ?
Fe1 N3 C77 C78 176.7(10) . . . . ?
Fe1 N1 C5 C6 4.7(11) . . . . ?
Fe1 N1 C5 C4 -178.0(8) . . . . ?
Fe1 N1 C1 C2 178.5(7) . . . . ?
Fe1 N5 C43 C44 3.4(9) . . . . ?
Fe1 N5 C43 C42 -177.9(7) . . . . ?
Fe1 N5 C39 C40 175.6(8) . . . . ?
Fe4 N56 C123 C124 179.9(6) . . . . ?
Fe4 N56 C120 C115 6.1(9) . . . . ?
Fe4 N56 C120 C121 -178.1(8) . . . . ?
Fe4 N59 C141 C142 179.8(8) . . . . ?
Fe4 N59 C145 C144 -179.9(7) . . . . ?
Fe4 N59 C145 C146 -3.8(10) . . . . ?
Fe4 N60 C149 C150 -174.5(6) . . . . ?
Fe4 N60 C146 C147 179.1(7) . . . . ?
Fe4 N60 C146 C145 6.3(10) . . . . ?
Fe4 N57 C174 C173 170.5(8) . . . . ?
Fe4 N57 C174 C175 -5.8(11) . . . . ?
Fe4 N57 C170 C171 -172.2(8) . . . . ?
Fe4 N55 C115 C120 -7.1(9) . . . . ?
Fe4 N55 C115 C116 175.7(9) . . . . ?
Fe4 N55 C119 C118 -174.4(8) . . . . ?
Fe4 N58 C178 C179 -169.1(7) . . . . ?
Fe4 N58 C175 C176 174.0(9) . . . . ?
Fe4 N58 C175 C174 -3.3(10) . . . . ?
Fe2 N25 C34 C33 7.6(12) . . . . ?
Fe2 N25 C34 C35 -172.2(8) . . . . ?
Fe2 N25 C38 C37 171.9(8) . . . . ?
Fe2 N26 C30 C29 179.3(7) . . . . ?
Fe2 N26 C33 C34 -6.6(10) . . . . ?
Fe2 N26 C33 C32 178.1(7) . . . . ?
Fe2 N28 C108 C105 175.9(6) . . . . ?
Fe2 N28 C109 C110 -7.2(10) . . . . ?
Fe2 N28 C109 C107 177.2(7) . . . . ?
Fe2 N30 C65 C66 -3.2(10) . . . . ?
Fe2 N30 C65 C64 179.9(8) . . . . ?
Fe2 N30 C62 C61 176.0(6) . . . . ?
Fe2 N27 C110 C111 177.7(8) . . . . ?
Fe2 N27 C110 C109 0.2(10) . . . . ?
Fe2 N27 C113 C114 -179.0(9) . . . . ?
Fe2 N29 C70 C69 171.0(9) . . . . ?
N35 C201 C200 C199 -4.8(16) . . . . ?
N25 C34 C33 N26 -0.7(13) . . . . ?
N25 C34 C33 C32 174.4(9) . . . . ?
N25 C34 C35 C36 -1.1(16) . . . . ?
N25 C38 C37 C36 0.3(16) . . . . ?
N56 C123 C124 C125 168.2(8) . . . . ?
N56 C123 C124 C122 -3.1(14) . . . . ?
N56 C120 C115 N55 0.8(11) . . . . ?
N56 C120 C115 C116 178.1(10) . . . . ?
N56 C120 C121 C122 -0.5(15) . . . . ?
N12 C25 C27 O2 -178.7(9) . . . . ?
N12 C25 C27 O1 2.7(15) . . . . ?
O8 C21 C19 N9 -22.7(12) . . . . ?
O8 C21 C19 C20 100.7(11) . . . . ?
N26 C33 C32 C31 2.4(14) . . . . ?
N6 C44 C43 N5 -1.7(11) . . . . ?
N6 C44 C43 C42 179.6(8) . . . . ?
N6 C44 C45 C46 2.0(12) . . . . ?
N34 C226 C227 C228 -6.3(13) . . . . ?
N34 C226 C225 N33 0.1(10) . . . . ?
N34 C226 C225 C223 -179.7(8) . . . . ?
N34 C03I C229 C156 167.9(8) . . . . ?
N34 C03I C229 C228 -7.1(13) . . . . ?
N2 C6 C7 C8 7.2(13) . . . . ?
N32 C132 C131 C128 167.7(8) . . . . ?
N32 C132 C131 C133 -3.1(14) . . . . ?
N59 C141 C142 C143 3.7(17) . . . . ?
N8 N9 C18 C17 2.1(10) . . . . ?
N8 N9 C19 C21 121.2(9) . . . . ?
N8 N9 C19 C20 -2.1(12) . . . . ?
N8 N7 C17 C18 -1.7(12) . . . . ?
N8 N7 C17 C16 -178.8(9) . . . . ?
C105 C91 C90 C89 168.3(7) . . . . ?
C105 C91 C90 C99 -14.5(12) . . . . ?
C105 C91 C92 C88 -170.2(7) . . . . ?
C105 C106 C107 C109 -2.2(15) . . . . ?
N9 N8 N7 C17 2.9(12) . . . . ?
N28 C109 C107 C106 7.0(14) . . . . ?
N10 C23 C24 N12 4.6(11) . . . . ?
N36 C196 C192 C193 -5.2(14) . . . . ?
N36 C196 C192 C183 170.2(8) . . . . ?
N36 C195 C197 N35 2.3(10) . . . . ?
N36 C195 C197 C198 -178.5(8) . . . . ?
N60 C149 C150 C148 -7.5(12) . . . . ?
N60 C149 C150 C151 163.5(8) . . . . ?
N60 C146 C145 N59 -1.6(11) . . . . ?
N60 C146 C145 C144 174.7(8) . . . . ?
O7 C21 C19 N9 156.2(7) . . . . ?
O7 C21 C19 C20 -80.5(10) . . . . ?
N11 N12 C25 C26 -30.7(14) . . . . ?
N11 N12 C25 C27 94.7(11) . . . . ?
N11 N12 C24 C23 -3.4(12) . . . . ?
N11 N10 C23 C12 -179.4(9) . . . . ?
N11 N10 C23 C24 -4.4(11) . . . . ?
O3 C75 C73 N19 -26.6(16) . . . . ?
O3 C75 C73 C74 94.0(14) . . . . ?
O9 C103 C101 N18 -18.4(16) . . . . ?
O9 C103 C101 C102 102.2(13) . . . . ?
C85 C86 C84 C83 -3.9(13) . . . . ?
C85 C86 C87 C89 122.8(9) . . . . ?
C85 C86 C87 C88 -50.9(12) . . . . ?
C85 N4 C82 C83 -5.8(13) . . . . ?
C85 N4 C82 C81 171.7(10) . . . . ?
C86 C85 N4 Fe1 175.1(6) . . . . ?
C86 C85 N4 C82 -2.1(13) . . . . ?
C86 C84 C83 C82 -3.7(14) . . . . ?
C86 C87 C88 C93 -12.6(12) . . . . ?
C86 C87 C88 C92 170.9(7) . . . . ?
N14 N15 C93 C94 -2.9(11) . . . . ?
N14 N15 C93 C88 174.3(8) . . . . ?
N14 N13 C94 C93 0.0(11) . . . . ?
N14 N13 C95 C97 90.1(11) . . . . ?
N14 N13 C95 C96 -35.8(13) . . . . ?
N39 C216 C218 O26 176.7(11) . . . . ?
N39 C216 C218 O25 44.7(19) . . . . ?
N39 C216 C218 O25A -20(2) . . . . ?
N39 N38 N37 C214 -1.2(17) . . . . ?
N45 N44 N43 C164 -0.5(11) . . . . ?
N45 C166 C168 O24 -5.4(14) . . . . ?
N45 C166 C168 O23 174.3(8) . . . . ?
C91 C105 C108 N28 -167.4(8) . . . . ?
C91 C105 C106 C107 169.5(9) . . . . ?
C91 C90 C89 C87 2.5(11) . . . . ?
C91 C90 C99 C100 179.4(9) . . . . ?
C91 C90 C99 N16 -4.1(14) . . . . ?
N40 N41 N42 C209 3.9(12) . . . . ?
N40 N41 N42 C210 -171.0(11) . . . . ?
N40 N41 N42 C163 -171.0(11) . . . . ?
N40 C208 C127 C128 6.6(14) . . . . ?
N40 C208 C127 C126 -169.7(9) . . . . ?
N40 C208 C209 N42 0.3(11) . . . . ?
C149 N60 C146 C147 -0.6(12) . . . . ?
C149 N60 C146 C145 -173.4(7) . . . . ?
N4 C85 C86 C84 7.2(13) . . . . ?
N4 C85 C86 C87 -167.9(8) . . . . ?
N3 C81 C82 N4 1.2(16) . . . . ?
N3 C81 C82 C83 178.4(11) . . . . ?
N3 C81 C80 C79 -1(2) . . . . ?
N3 C77 C78 C79 5(2) . . . . ?
N31 C140 C139 C138 -1.5(16) . . . . ?
N31 C136 C135 N32 -1.9(12) . . . . ?
N31 C136 C135 C134 -177.2(9) . . . . ?
N31 C136 C137 C138 -0.3(16) . . . . ?
N57 C174 C173 C172 3.5(16) . . . . ?
N57 C174 C175 N58 5.9(12) . . . . ?
N57 C174 C175 C176 -171.4(10) . . . . ?
C84 C86 C87 C89 -52.1(11) . . . . ?
C84 C86 C87 C88 134.2(9) . . . . ?
C84 C83 C82 N4 8.7(14) . . . . ?
C84 C83 C82 C81 -168.4(11) . . . . ?
N15 N14 N13 C94 -1.8(11) . . . . ?
N15 N14 N13 C95 -172.9(8) . . . . ?
N15 C93 C94 N13 1.8(11) . . . . ?
N15 C93 C88 C87 47.1(12) . . . . ?
N15 C93 C88 C92 -136.3(9) . . . . ?
N1 C5 C6 N2 -0.8(12) . . . . ?
N1 C5 C6 C7 177.3(9) . . . . ?
N1 C5 C4 C3 -1.7(15) . . . . ?
N1 C1 C2 C3 0.7(16) . . . . ?
C34 N25 C38 C37 -2.1(15) . . . . ?
C34 C33 C32 C31 -172.3(9) . . . . ?
N55 C115 C116 C117 -4.3(18) . . . . ?
N13 N14 N15 C93 2.8(11) . . . . ?
N13 C95 C97 O5 174.9(9) . . . . ?
N13 C95 C97 O6 -7.7(16) . . . . ?
C29 C14 C13 C12 -172.6(8) . . . . ?
C29 C14 C16 C17 -10.0(14) . . . . ?
C29 C14 C16 C15 169.6(8) . . . . ?
N51 N50 N49 C202 -0.2(13) . . . . ?
N50 N51 C203 C202 -1.0(13) . . . . ?
N50 N51 C204 C206 -75.8(11) . . . . ?
N50 N51 C204 C205 166.4(10) . . . . ?
N50 N49 C202 C182 178.2(10) . . . . ?
N50 N49 C202 C203 -0.4(13) . . . . ?
C223 C222 C221 C220 -1.3(14) . . . . ?
O10 C103 C101 N18 158.6(9) . . . . ?
O10 C103 C101 C102 -80.8(11) . . . . ?
N21 C71 C72 N19 -0.5(12) . . . . ?
N21 C71 C51 C52 23.5(16) . . . . ?
N21 C71 C51 C50 -157.2(10) . . . . ?
C222 C223 C225 N33 0.7(13) . . . . ?
C222 C223 C225 C226 -179.5(8) . . . . ?
C222 C221 C220 N33 1.6(15) . . . . ?
N49 C202 C203 N51 0.8(12) . . . . ?
C93 C88 C92 C91 -176.3(7) . . . . ?
C55 C54 C53 C52 179.8(8) . . . . ?
N7 N8 N9 C18 -3.1(11) . . . . ?
N7 N8 N9 C19 176.2(8) . . . . ?
N7 C17 C18 N9 -0.3(10) . . . . ?
N7 C17 C16 C14 6.2(15) . . . . ?
N7 C17 C16 C15 -173.4(9) . . . . ?
N30 C65 C64 C63 6.2(16) . . . . ?
N30 C62 C61 C52 -166.7(7) . . . . ?
N30 C62 C61 C63 1.2(12) . . . . ?
N44 N45 C165 C164 -0.7(10) . . . . ?
N44 N45 C166 C167 124.5(10) . . . . ?
N44 N45 C166 C168 -111.8(10) . . . . ?
C196 N36 C195 C194 1.5(11) . . . . ?
C196 N36 C195 C197 -174.0(7) . . . . ?
C196 C192 C193 C194 6.7(14) . . . . ?
C196 C192 C183 C182 51.1(13) . . . . ?
C196 C192 C183 C184 -123.4(10) . . . . ?
C152 C151 C150 C149 -126.1(9) . . . . ?
C152 C151 C150 C148 44.6(11) . . . . ?
C152 C151 C154 C164 -170.7(8) . . . . ?
C152 C151 C154 C155 6.4(12) . . . . ?
C152 C153 C157 N46 147.9(10) . . . . ?
C152 C153 C157 C158 -35.2(13) . . . . ?
N5 C43 C42 C41 2.5(14) . . . . ?
C10 C8 C7 C6 -2.2(13) . . . . ?
C10 C11 C15 C16 -175.7(8) . . . . ?
O22 C206 C204 N51 -41.4(13) . . . . ?
O22 C206 C204 C205 79.6(12) . . . . ?
N48 C159 C161 O28 -49.4(17) . . . . ?
N48 C159 C161 O27 126.6(18) . . . . ?
C220 N33 C225 C223 -0.5(12) . . . . ?
C220 N33 C225 C226 179.7(8) . . . . ?
C108 C105 C91 C90 -48.6(12) . . . . ?
C108 C105 C91 C92 124.4(9) . . . . ?
C108 C105 C106 C107 -4.0(13) . . . . ?
C108 N28 C109 C110 170.6(8) . . . . ?
C108 N28 C109 C107 -5.0(13) . . . . ?
C192 C183 C184 C185 170.7(8) . . . . ?
N18 N17 N16 C99 -3.0(13) . . . . ?
N18 C100 C99 C90 175.3(9) . . . . ?
N18 C100 C99 N16 -1.7(11) . . . . ?
O11 C59 C57 N24 -0.2(17) . . . . ?
O11 C59 C57 C58 123.2(13) . . . . ?
C111 C110 C109 N28 -172.9(9) . . . . ?
C111 C110 C109 C107 2.6(15) . . . . ?
C111 C112 C114 C113 -1.7(18) . . . . ?
C226 N34 C03I C229 1.0(12) . . . . ?
C226 C227 C228 C229 0.0(13) . . . . ?
C123 N56 C120 C115 -174.3(7) . . . . ?
C123 N56 C120 C121 1.5(13) . . . . ?
C123 C124 C122 C121 4.0(15) . . . . ?
C30 N26 C33 C34 171.9(8) . . . . ?
C30 N26 C33 C32 -3.4(13) . . . . ?
C30 C29 C14 C13 121.0(9) . . . . ?
C30 C29 C14 C16 -52.8(13) . . . . ?
C30 C29 C31 C32 -3.3(13) . . . . ?
N27 C110 C109 N28 4.6(12) . . . . ?
N27 C110 C109 C107 -179.9(8) . . . . ?
C106 C105 C91 C90 138.2(9) . . . . ?
C106 C105 C91 C92 -48.8(11) . . . . ?
C106 C105 C108 N28 6.2(13) . . . . ?
C164 C154 C155 C156 173.1(8) . . . . ?
C129 C128 C127 C208 -173.9(8) . . . . ?
C129 C128 C127 C126 2.4(12) . . . . ?
C129 C128 C131 C132 -126.7(9) . . . . ?
C129 C128 C131 C133 43.6(13) . . . . ?
C129 C130 C214 N37 173.2(10) . . . . ?
C129 C130 C214 C215 -4.6(15) . . . . ?
O21 C206 C204 N51 138.9(9) . . . . ?
O21 C206 C204 C205 -100.0(10) . . . . ?
C90 C91 C92 C88 3.2(11) . . . . ?
C90 C89 C87 C86 -173.0(7) . . . . ?
C90 C89 C87 C88 1.2(11) . . . . ?
C49 C54 C53 C52 1.9(13) . . . . ?
C49 C50 C51 C71 -177.7(8) . . . . ?
C49 C50 C51 C52 1.6(13) . . . . ?
C49 C48 C47 N6 -167.8(8) . . . . ?
C49 C48 C46 C45 166.5(8) . . . . ?
C132 N32 C135 C134 3.4(14) . . . . ?
C132 N32 C135 C136 -171.9(8) . . . . ?
C17 C16 C15 C11 -177.1(8) . . . . ?
C44 N6 C47 C48 1.6(13) . . . . ?
C44 C43 C42 C41 -178.9(9) . . . . ?
C44 C45 C46 C48 0.6(13) . . . . ?
C66 N29 C70 C69 -1.6(18) . . . . ?
C66 C65 C64 C63 -170.3(10) . . . . ?
C66 C67 C68 C69 -3.3(18) . . . . ?
C182 C202 C203 N51 -177.8(9) . . . . ?
C182 C183 C184 C185 -4.0(14) . . . . ?
C179 C180 C181 C182 172.0(8) . . . . ?
C179 C180 C185 C184 -169.9(9) . . . . ?
C179 C180 C185 C186 13.7(14) . . . . ?
C179 C180 C185 C1A 13.7(14) . . . . ?
N23 N24 C56 C55 -1.5(13) . . . . ?
N23 N24 C57 C59 101.9(12) . . . . ?
N23 N24 C57 C58 -20.8(16) . . . . ?
C14 C29 C30 N26 -170.0(8) . . . . ?
C14 C29 C31 C32 168.8(8) . . . . ?
C14 C16 C15 C11 3.2(13) . . . . ?
N22 C55 C54 C49 43.0(15) . . . . ?
N22 C55 C54 C53 -134.7(10) . . . . ?
N22 C55 C56 N24 0.5(12) . . . . ?
N22 N23 N24 C56 1.9(15) . . . . ?
N22 N23 N24 C57 -174.7(10) . . . . ?
C165 N45 N44 N43 0.7(11) . . . . ?
C165 N45 C166 C167 -52.4(13) . . . . ?
C165 N45 C166 C168 71.4(12) . . . . ?
C165 C164 N43 N44 0.0(11) . . . . ?
C165 C164 C154 C151 171.9(9) . . . . ?
C165 C164 C154 C155 -5.2(13) . . . . ?
N17 N18 C100 C99 0.0(11) . . . . ?
N17 N18 C101 C103 136.3(10) . . . . ?
N17 N18 C101 C102 15.5(15) . . . . ?
N17 N16 C99 C90 -174.2(9) . . . . ?
N17 N16 C99 C100 3.0(12) . . . . ?
C100 N18 N17 N16 1.9(12) . . . . ?
C100 N18 C101 C103 -52.6(15) . . . . ?
C100 N18 C101 C102 -173.4(10) . . . . ?
C12 C11 C15 C16 0.5(13) . . . . ?
C12 C23 C24 N12 179.6(9) . . . . ?
C71 N21 N20 N19 1.6(12) . . . . ?
C125 C124 C122 C121 -166.8(9) . . . . ?
C125 C130 C214 N37 -8.7(15) . . . . ?
C125 C130 C214 C215 173.5(11) . . . . ?
C148 C147 C146 N60 -0.9(14) . . . . ?
C148 C147 C146 C145 171.0(9) . . . . ?
C140 N31 C136 C135 179.2(8) . . . . ?
C140 N31 C136 C137 -1.9(14) . . . . ?
C89 C90 C99 C100 -3.3(13) . . . . ?
C89 C90 C99 N16 173.2(9) . . . . ?
C89 C87 C88 C93 173.9(7) . . . . ?
C89 C87 C88 C92 -2.7(11) . . . . ?
N41 N40 C208 C127 -179.8(8) . . . . ?
N41 N40 C208 C209 2.1(11) . . . . ?
N41 N42 C209 C208 -2.5(12) . . . . ?
N41 N42 C210 C212 -135.5(14) . . . . ?
N41 N42 C210 C211 -37(2) . . . . ?
N41 N42 C163 C1B 79.7(17) . . . . ?
N41 N42 C163 C211 -37(2) . . . . ?
C227 C226 C225 N33 -176.5(8) . . . . ?
C227 C226 C225 C223 3.7(14) . . . . ?
C227 C228 C229 C156 -168.4(8) . . . . ?
C227 C228 C229 C03I 6.4(12) . . . . ?
C151 C152 C153 C156 -2.1(13) . . . . ?
C151 C152 C153 C157 174.0(8) . . . . ?
C151 C154 C155 C156 -4.2(13) . . . . ?
C8 C10 C11 C12 133.5(9) . . . . ?
C8 C10 C11 C15 -50.5(11) . . . . ?
C8 C10 C9 N2 1.4(12) . . . . ?
C171 C172 C173 C174 -0.9(15) . . . . ?
C156 C153 C157 N46 -36.4(14) . . . . ?
C156 C153 C157 C158 140.5(10) . . . . ?
C18 N9 C19 C21 -59.6(11) . . . . ?
C18 N9 C19 C20 177.2(9) . . . . ?
C18 C17 C16 C14 -170.4(9) . . . . ?
C18 C17 C16 C15 10.0(13) . . . . ?
O12 C59 C57 N24 179.0(9) . . . . ?
O12 C59 C57 C58 -57.6(13) . . . . ?
C153 C152 C151 C150 171.8(8) . . . . ?
C153 C152 C151 C154 -3.5(13) . . . . ?
C153 C156 C155 C154 -1.3(13) . . . . ?
C153 C156 C229 C03I 54.9(12) . . . . ?
C153 C156 C229 C228 -130.4(9) . . . . ?
C153 C157 C158 N48 -179.9(8) . . . . ?
C124 C125 C130 C129 -174.0(8) . . . . ?
C124 C125 C130 C214 7.9(13) . . . . ?
C124 C125 C126 C127 173.5(8) . . . . ?
N24 N23 N22 C55 -1.5(15) . . . . ?
C03I N34 C226 C227 5.8(12) . . . . ?
C03I N34 C226 C225 -171.0(7) . . . . ?
C178 N58 C175 C176 0.3(14) . . . . ?
C178 N58 C175 C174 -177.0(8) . . . . ?
C178 C179 C177 C176 1.7(14) . . . . ?
C178 C179 C180 C181 -128.8(10) . . . . ?
C178 C179 C180 C185 43.3(14) . . . . ?
C33 N26 C30 C29 1.0(12) . . . . ?
C33 C34 C35 C36 179.1(10) . . . . ?
C33 C32 C31 C29 1.1(14) . . . . ?
C54 C55 N22 N23 178.0(10) . . . . ?
C54 C55 C56 N24 -176.8(9) . . . . ?
C54 C49 C50 C51 5.2(13) . . . . ?
C54 C49 C48 C47 -55.3(13) . . . . ?
C54 C49 C48 C46 136.5(10) . . . . ?
C11 C10 C8 C7 168.6(8) . . . . ?
C11 C10 C9 N2 -169.5(8) . . . . ?
C11 C12 C13 C14 2.0(13) . . . . ?
C11 C12 C23 N10 20.3(15) . . . . ?
C11 C12 C23 C24 -153.7(10) . . . . ?
C147 C148 C150 C149 5.5(12) . . . . ?
C147 C148 C150 C151 -165.7(8) . . . . ?
C147 C146 C145 N59 -174.2(9) . . . . ?
C147 C146 C145 C144 2.0(14) . . . . ?
N42 C210 C212 O16 21(4) . . . . ?
N42 C210 C212 O15 -170(2) . . . . ?
N43 C164 C165 N45 0.4(10) . . . . ?
N43 C164 C154 C151 -4.7(14) . . . . ?
N43 C164 C154 C155 178.1(9) . . . . ?
C141 N59 C145 C144 2.7(13) . . . . ?
C141 N59 C145 C146 178.9(8) . . . . ?
C141 C142 C143 C144 -3.3(17) . . . . ?
C174 N57 C170 C171 1.3(15) . . . . ?
C128 C129 C130 C125 -1.3(12) . . . . ?
C128 C129 C130 C214 176.9(8) . . . . ?
C128 C127 C126 C125 1.9(13) . . . . ?
O4 C75 C73 N19 154.8(9) . . . . ?
O4 C75 C73 C74 -84.5(12) . . . . ?
C72 N19 N20 N21 -1.9(12) . . . . ?
C72 N19 C73 C75 -78.5(13) . . . . ?
C72 N19 C73 C74 161.3(12) . . . . ?
C72 C71 C51 C52 -157.4(10) . . . . ?
C72 C71 C51 C50 21.9(14) . . . . ?
C199 C198 C197 N35 -0.5(14) . . . . ?
C199 C198 C197 C195 -179.6(9) . . . . ?
C53 C52 C51 C71 172.8(8) . . . . ?
C53 C52 C51 C50 -6.4(12) . . . . ?
C53 C52 C61 C63 -42.7(12) . . . . ?
C53 C52 C61 C62 124.7(8) . . . . ?
C134 C133 C131 C132 5.0(15) . . . . ?
C134 C133 C131 C128 -165.3(9) . . . . ?
C5 N1 C1 C2 -1.6(15) . . . . ?
C5 C6 C7 C8 -170.8(9) . . . . ?
C5 C4 C3 C2 0.7(15) . . . . ?
C94 N13 C95 C97 -79.4(12) . . . . ?
C94 N13 C95 C96 154.7(11) . . . . ?
C94 C93 C88 C87 -136.2(9) . . . . ?
C94 C93 C88 C92 40.4(12) . . . . ?
C194 C195 C197 N35 -173.1(7) . . . . ?
C194 C195 C197 C198 6.1(13) . . . . ?
N46 C157 C158 N48 -2.5(12) . . . . ?
C208 N40 N41 N42 -3.6(11) . . . . ?
C208 C127 C126 C125 178.5(8) . . . . ?
C146 N60 C149 C150 5.1(12) . . . . ?
C13 C14 C16 C17 176.2(8) . . . . ?
C13 C14 C16 C15 -4.2(13) . . . . ?
C13 C12 C11 C10 172.8(8) . . . . ?
C13 C12 C11 C15 -3.1(12) . . . . ?
C13 C12 C23 N10 -162.0(9) . . . . ?
C13 C12 C23 C24 24.0(14) . . . . ?
N29 C66 C65 N30 -4.0(14) . . . . ?
N29 C66 C65 C64 172.7(11) . . . . ?
N29 C66 C67 C68 0.0(19) . . . . ?
N29 C70 C69 C68 -1.8(19) . . . . ?
C9 N2 C6 C5 170.4(8) . . . . ?
C9 N2 C6 C7 -7.8(11) . . . . ?
C9 C10 C8 C7 -2.2(12) . . . . ?
C9 C10 C11 C12 -56.0(11) . . . . ?
C9 C10 C11 C15 120.0(9) . . . . ?
C195 N36 C196 C192 1.2(12) . . . . ?
C195 C194 C193 C192 -4.3(13) . . . . ?
C65 N30 C62 C61 -0.4(12) . . . . ?
C65 C66 N29 Fe2 9.4(13) . . . . ?
C65 C66 N29 C70 -177.1(10) . . . . ?
C65 C66 C67 C68 179.6(11) . . . . ?
C170 N57 C174 C173 -3.7(16) . . . . ?
C170 N57 C174 C175 -179.9(9) . . . . ?
C170 C171 C172 C173 -1.3(15) . . . . ?
C87 C86 C84 C83 171.1(8) . . . . ?
C87 C88 C92 C91 0.5(11) . . . . ?
C177 C179 C178 N58 -4.9(13) . . . . ?
C177 C179 C180 C181 43.5(13) . . . . ?
C177 C179 C180 C185 -144.3(9) . . . . ?
C177 C176 C175 N58 -3.1(17) . . . . ?
C177 C176 C175 C174 173.9(9) . . . . ?
C16 C17 C18 N9 176.8(8) . . . . ?
C16 C14 C13 C12 1.7(13) . . . . ?
C110 C111 C112 C114 0.6(17) . . . . ?
C110 N27 C113 C114 1.2(17) . . . . ?
C110 C109 C107 C106 -168.3(9) . . . . ?
C136 N31 C140 C139 2.8(14) . . . . ?
C109 N28 C108 C105 -1.6(13) . . . . ?
C180 C179 C178 N58 167.7(9) . . . . ?
C180 C179 C177 C176 -171.1(10) . . . . ?
C180 C185 C184 C183 0.0(14) . . . . ?
C180 C185 C186 N52 -145.1(10) . . . . ?
C180 C185 C186 C187 50.0(14) . . . . ?
C180 C185 C1A C32A 114(2) . . . . ?
C180 C185 C1A N52A -78.6(19) . . . . ?
C130 C129 C128 C127 -2.6(13) . . . . ?
C130 C129 C128 C131 172.8(8) . . . . ?
C130 C125 C124 C123 57.9(12) . . . . ?
C130 C125 C124 C122 -131.2(10) . . . . ?
C130 C125 C126 C127 -6.0(13) . . . . ?
C130 C214 C215 N39 -179.8(9) . . . . ?
C88 C93 C94 N13 -175.4(8) . . . . ?
C23 N10 N11 N12 2.4(11) . . . . ?
C23 C12 C11 C10 -9.5(13) . . . . ?
C23 C12 C11 C15 174.6(8) . . . . ?
C23 C12 C13 C14 -175.9(8) . . . . ?
C120 N56 C123 C124 0.3(12) . . . . ?
C120 C115 C116 C117 178.7(11) . . . . ?
C120 C121 C122 C124 -2.4(16) . . . . ?
C145 N59 C141 C142 -3.2(15) . . . . ?
C145 C144 C143 C142 2.7(16) . . . . ?
C50 C49 C54 C55 175.5(8) . . . . ?
C50 C49 C54 C53 -6.8(12) . . . . ?
C50 C49 C48 C47 125.8(9) . . . . ?
C50 C49 C48 C46 -42.3(12) . . . . ?
C115 N55 C119 C118 0.8(14) . . . . ?
C115 C120 C121 C122 174.7(9) . . . . ?
C99 C90 C89 C87 -175.0(7) . . . . ?
C202 C182 C181 C180 176.6(9) . . . . ?
C202 C182 C183 C192 11.4(15) . . . . ?
C202 C182 C183 C184 -174.4(9) . . . . ?
C51 C71 C72 N19 -179.7(9) . . . . ?
C51 C52 C53 C54 4.8(13) . . . . ?
C51 C52 C61 C63 141.5(9) . . . . ?
C51 C52 C61 C62 -51.0(12) . . . . ?
C127 C128 C131 C132 48.3(13) . . . . ?
C127 C128 C131 C133 -141.4(10) . . . . ?
C127 C208 C209 N42 -177.7(9) . . . . ?
N20 N21 C71 C72 -0.7(12) . . . . ?
N20 N21 C71 C51 178.5(9) . . . . ?
N20 N19 C72 C71 1.5(12) . . . . ?
N20 N19 C73 C75 91.7(12) . . . . ?
N20 N19 C73 C74 -28.5(15) . . . . ?
C193 C192 C183 C182 -133.9(10) . . . . ?
C193 C192 C183 C184 51.6(13) . . . . ?
C193 C194 C195 N36 0.0(12) . . . . ?
C193 C194 C195 C197 175.0(8) . . . . ?
C150 C148 C147 C146 -1.6(14) . . . . ?
C150 C151 C154 C164 14.4(13) . . . . ?
C150 C151 C154 C155 -168.4(8) . . . . ?
C198 C199 C200 C201 1.8(18) . . . . ?
C48 C49 C54 C55 -3.2(14) . . . . ?
C48 C49 C54 C53 174.5(8) . . . . ?
C48 C49 C50 C51 -175.9(8) . . . . ?
C43 N5 C39 C40 -0.5(14) . . . . ?
C43 C44 C45 C46 -173.4(8) . . . . ?
C43 C42 C41 C40 -2.0(16) . . . . ?
C181 C182 C202 N49 153.8(10) . . . . ?
C181 C182 C202 C203 -27.9(14) . . . . ?
C181 C182 C183 C192 -168.9(8) . . . . ?
C181 C182 C183 C184 5.4(13) . . . . ?
C181 C180 C185 C184 2.3(13) . . . . ?
C181 C180 C185 C186 -174.1(9) . . . . ?
C181 C180 C185 C1A -174.1(9) . . . . ?
C6 N2 C9 C10 3.6(12) . . . . ?
C6 C5 C4 C3 175.3(9) . . . . ?
C31 C29 C30 N26 2.4(13) . . . . ?
C31 C29 C14 C13 -51.0(12) . . . . ?
C31 C29 C14 C16 135.1(10) . . . . ?
C45 C44 C43 N5 173.8(8) . . . . ?
C45 C44 C43 C42 -4.9(14) . . . . ?
C135 N32 C132 C131 -1.1(13) . . . . ?
C135 C134 C133 C131 -2.9(16) . . . . ?
C135 C136 C137 C138 178.5(10) . . . . ?
C216 N39 N38 N37 178.5(11) . . . . ?
C216 N39 C215 C214 -178.1(10) . . . . ?
C157 N46 N47 N48 -2.5(13) . . . . ?
C133 C134 C135 N32 -1.6(15) . . . . ?
C133 C134 C135 C136 173.4(10) . . . . ?
C92 C91 C90 C89 -4.6(11) . . . . ?
C92 C91 C90 C99 172.7(8) . . . . ?
C172 C171 C170 N57 1.2(16) . . . . ?
C112 C111 C110 N27 1.5(17) . . . . ?
C112 C111 C110 C109 178.7(10) . . . . ?
C112 C114 C113 N27 1(2) . . . . ?
C225 N33 C220 C221 -0.7(13) . . . . ?
C225 C223 C222 C221 0.2(14) . . . . ?
C225 C226 C227 C228 170.1(8) . . . . ?
C1 N1 C5 C6 -175.2(9) . . . . ?
C1 N1 C5 C4 2.1(14) . . . . ?
N47 N48 C158 C157 1.0(12) . . . . ?
N47 N48 C159 C161 116.0(13) . . . . ?
N47 N48 C159 C160 -11.5(17) . . . . ?
N47 N46 C157 C153 -179.5(9) . . . . ?
N47 N46 C157 C158 3.1(12) . . . . ?
C47 N6 C44 C43 172.7(7) . . . . ?
C47 N6 C44 C45 -3.0(12) . . . . ?
C47 C48 C46 C45 -2.0(13) . . . . ?
N38 N39 C216 C218 -134.2(13) . . . . ?
N38 N39 C216 C217 104.5(15) . . . . ?
N38 N39 C215 C214 -2.9(15) . . . . ?
N38 N37 C214 C130 -178.8(10) . . . . ?
N38 N37 C214 C215 -0.6(15) . . . . ?
C25 N12 N11 N10 -176.0(9) . . . . ?
C25 N12 C24 C23 173.1(9) . . . . ?
C173 C174 C175 N58 -170.4(9) . . . . ?
C173 C174 C175 C176 12.3(16) . . . . ?
C56 C55 N22 N23 0.6(14) . . . . ?
C56 C55 C54 C49 -140.2(10) . . . . ?
C56 C55 C54 C53 42.0(13) . . . . ?
C56 N24 C57 C59 -74.1(13) . . . . ?
C56 N24 C57 C58 163.2(12) . . . . ?
C201 N35 C197 C195 176.9(7) . . . . ?
C201 N35 C197 C198 -2.3(12) . . . . ?
C4 C5 C6 N2 -178.0(9) . . . . ?
C4 C5 C6 C7 0.1(16) . . . . ?
C4 C3 C2 C1 -0.2(14) . . . . ?
C154 C164 C165 N45 -176.8(8) . . . . ?
C154 C164 N43 N44 177.3(9) . . . . ?
C154 C151 C150 C149 48.8(12) . . . . ?
C154 C151 C150 C148 -140.5(9) . . . . ?
C166 N45 N44 N43 -176.6(8) . . . . ?
C166 N45 C165 C164 176.4(8) . . . . ?
C183 C192 C193 C194 -168.6(9) . . . . ?
C183 C182 C202 N49 -26.4(16) . . . . ?
C183 C182 C202 C203 151.9(11) . . . . ?
C183 C182 C181 C180 -3.2(13) . . . . ?
C19 N9 C18 C17 -177.2(8) . . . . ?
C95 N13 C94 C93 169.9(9) . . . . ?
C24 N12 N11 N10 0.7(12) . . . . ?
C24 N12 C25 C26 153.2(11) . . . . ?
C24 N12 C25 C27 -81.4(13) . . . . ?
C46 C48 C47 N6 0.9(13) . . . . ?
C185 C180 C181 C182 -0.7(14) . . . . ?
C185 C186 N52 N53 -168.1(10) . . . . ?
C185 C186 C187 N54 166.3(12) . . . . ?
C185 C1A C32A N54A -164.5(14) . . . . ?
C185 C1A N52A N53A -172.4(17) . . . . ?
C167 C166 C168 O24 117.9(11) . . . . ?
C167 C166 C168 O23 -62.5(11) . . . . ?
C155 C156 C153 C152 4.5(12) . . . . ?
C155 C156 C153 C157 -171.2(8) . . . . ?
C155 C156 C229 C03I -121.9(9) . . . . ?
C155 C156 C229 C228 52.8(12) . . . . ?
C184 C185 C186 N52 38.5(14) . . . . ?
C184 C185 C186 C187 -126.5(11) . . . . ?
C184 C185 C1A C32A -62(2) . . . . ?
C184 C185 C1A N52A 105.0(18) . . . . ?
N37 C214 C215 N39 2.1(14) . . . . ?
C42 C41 C40 C39 0.3(17) . . . . ?
C175 N58 C178 C179 3.9(13) . . . . ?
C175 C176 C177 C179 2.1(16) . . . . ?
C175 C174 C173 C172 179.5(9) . . . . ?
C121 C120 C115 N55 -174.9(9) . . . . ?
C121 C120 C115 C116 2.4(16) . . . . ?
C64 C63 C61 C52 169.1(8) . . . . ?
C64 C63 C61 C62 1.5(13) . . . . ?
C126 C125 C124 C123 -121.6(9) . . . . ?
C126 C125 C124 C122 49.3(13) . . . . ?
C126 C125 C130 C129 5.5(12) . . . . ?
C126 C125 C130 C214 -172.6(8) . . . . ?
C143 C144 C145 N59 -2.5(14) . . . . ?
C143 C144 C145 C146 -178.4(9) . . . . ?
C158 N48 N47 N46 0.9(13) . . . . ?
C158 N48 C159 C161 -63.5(15) . . . . ?
C158 N48 C159 C160 169.0(12) . . . . ?
C62 N30 C65 C66 173.6(8) . . . . ?
C62 N30 C65 C64 -3.3(14) . . . . ?
C139 C138 C137 C136 1.6(17) . . . . ?
C229 C156 C153 C152 -172.2(8) . . . . ?
C229 C156 C153 C157 12.1(14) . . . . ?
C229 C156 C155 C154 175.7(8) . . . . ?
C137 C138 C139 C140 -0.7(17) . . . . ?
C137 C136 C135 N32 179.2(10) . . . . ?
C137 C136 C135 C134 3.9(17) . . . . ?
C197 N35 C201 C200 5.0(13) . . . . ?
C61 C52 C53 C54 -171.3(8) . . . . ?
C61 C52 C51 C71 -11.4(14) . . . . ?
C61 C52 C51 C50 169.3(8) . . . . ?
C61 C63 C64 C65 -5.2(15) . . . . ?
C81 N3 C77 C78 -3(2) . . . . ?
C81 C80 C79 C78 4(2) . . . . ?
C26 C25 C27 O2 -53.5(12) . . . . ?
C26 C25 C27 O1 127.9(12) . . . . ?
C200 C199 C198 C197 0.7(17) . . . . ?
C41 C40 C39 N5 1.0(17) . . . . ?
C38 N25 C34 C33 -177.7(9) . . . . ?
C38 N25 C34 C35 2.4(15) . . . . ?
C38 C37 C36 C35 1.1(16) . . . . ?
C82 C81 C80 C79 175.5(13) . . . . ?
C101 N18 N17 N16 174.3(10) . . . . ?
C101 N18 C100 C99 -172.0(10) . . . . ?
C169 O23 C168 O24 2.0(16) . . . . ?
C169 O23 C168 C166 -177.7(10) . . . . ?
C39 N5 C43 C44 -180.0(8) . . . . ?
C39 N5 C43 C42 -1.3(13) . . . . ?
C98 O5 C97 O6 -0.6(17) . . . . ?
C98 O5 C97 C95 176.8(10) . . . . ?
C131 C128 C127 C208 11.3(14) . . . . ?
C131 C128 C127 C126 -172.4(8) . . . . ?
C77 N3 C81 C82 -176.3(12) . . . . ?
C77 N3 C81 C80 0(2) . . . . ?
C77 C78 C79 C80 -6(2) . . . . ?
C57 N24 C56 C55 174.7(9) . . . . ?
C37 C36 C35 C34 -0.7(16) . . . . ?
C203 N51 N50 N49 0.8(13) . . . . ?
C203 N51 C204 C206 95.4(13) . . . . ?
C203 N51 C204 C205 -22.4(17) . . . . ?
C215 N39 C216 C218 40.6(18) . . . . ?
C215 N39 C216 C217 -80.7(17) . . . . ?
C215 N39 N38 N37 2.6(16) . . . . ?
C80 C81 C82 N4 -175.6(12) . . . . ?
C80 C81 C82 C83 2(2) . . . . ?
C209 N42 C210 C212 51(2) . . . . ?
C209 N42 C210 C211 148.9(19) . . . . ?
C209 N42 C163 C1B -94(2) . . . . ?
C209 N42 C163 C211 148.9(19) . . . . ?
C209 C208 C127 C128 -175.7(10) . . . . ?
C209 C208 C127 C126 8.0(14) . . . . ?
C204 N51 N50 N49 173.6(10) . . . . ?
C204 N51 C203 C202 -172.5(11) . . . . ?
C67 C66 N29 Fe2 -171.0(9) . . . . ?
C67 C66 N29 C70 2.5(18) . . . . ?
C67 C66 C65 N30 176.4(10) . . . . ?
C67 C66 C65 C64 -6.9(18) . . . . ?
C67 C68 C69 C70 4.2(18) . . . . ?
C113 N27 C110 C111 -2.4(15) . . . . ?
C113 N27 C110 C109 -179.9(9) . . . . ?
C118 C117 C116 C115 7.6(19) . . . . ?
C35 C34 C33 N26 179.1(10) . . . . ?
C35 C34 C33 C32 -5.7(17) . . . . ?
C119 N55 C115 C120 177.1(8) . . . . ?
C119 N55 C115 C116 -0.2(13) . . . . ?
C119 C118 C117 C116 -7.1(19) . . . . ?
C73 N19 C72 C71 172.8(9) . . . . ?
C73 N19 N20 N21 -173.6(9) . . . . ?
C96 C95 C97 O5 -58.8(14) . . . . ?
C96 C95 C97 O6 118.5(14) . . . . ?
C117 C118 C119 N55 3.1(18) . . . . ?
C159 N48 N47 N46 -178.7(10) . . . . ?
C159 N48 C158 C157 -179.4(10) . . . . ?
C22 O7 C21 O8 -1.1(14) . . . . ?
C22 O7 C21 C19 -179.9(9) . . . . ?
C28 O2 C27 O1 0.2(17) . . . . ?
C28 O2 C27 C25 -178.3(10) . . . . ?
C104 O10 C103 O9 -3.3(16) . . . . ?
C104 O10 C103 C101 179.5(10) . . . . ?
C76 O4 C75 O3 -5.1(16) . . . . ?
C76 O4 C75 C73 173.5(10) . . . . ?
C210 N42 C209 C208 171.5(13) . . . . ?
C210 C212 O15 C213 180(3) . . . . ?
C60 O12 C59 O11 -5.6(19) . . . . ?
C60 O12 C59 C57 175.2(12) . . . . ?
C217 C216 C218 O26 -61.3(16) . . . . ?
C217 C216 C218 O25 166.8(16) . . . . ?
C217 C216 C218 O25A 102.2(19) . . . . ?
C207 O21 C206 O22 -2.0(18) . . . . ?
C207 O21 C206 C204 177.6(11) . . . . ?
C160 C159 C161 O28 79.9(15) . . . . ?
C160 C159 C161 O27 -104(2) . . . . ?
C162 O28 C161 C159 177.7(14) . . . . ?
C162 O28 C161 O27 1(2) . . . . ?
C219 O26 C218 C216 179.1(18) . . . . ?
C219 O26 C218 O25 -50(3) . . . . ?
C219 O26 C218 O25A 15(3) . . . . ?
O16 C212 O15 C213 -10(5) . . . . ?
C186 C185 C184 C183 176.6(9) . . . . ?
C186 N52 N53 N54 0.0 . . . . ?
N52 C186 C187 N54 0.0 . . . . ?
N52 N53 N54 C187 0.0 . . . . ?
N52 N53 N54 C188 162.0(14) . . . . ?
N53 N54 C187 C186 0.0 . . . . ?
N53 N54 C188 C189 -139.6(19) . . . . ?
N53 N54 C188 C190 131.3(19) . . . . ?
C187 C186 N52 N53 0.0 . . . . ?
C187 N54 C188 C189 -48(5) . . . . ?
C187 N54 C188 C190 -137(4) . . . . ?
C1A C185 C184 C183 176.6(9) . . . . ?
C1A C32A N54A N53A -38(2) . . . . ?
C1A C32A N54A C1E -138(2) . . . . ?
C32A C1A N52A N53A -2(3) . . . . ?
C32A N54A N53A N52A 36(2) . . . . ?
C32A N54A C1E C189 -75(2) . . . . ?
C32A N54A C1E C1D 29(6) . . . . ?
N54A N53A N52A C1A -22(3) . . . . ?
N53A N54A C1E C189 -176.6(18) . . . . ?
N53A N54A C1E C1D -73(5) . . . . ?
N52A C1A C32A N54A 26(3) . . . . ?
O20 C190 C188 N54 153(3) . . . . ?
O20 C190 C188 C189 63(3) . . . . ?
O14 C1B C163 N42 10(4) . . . . ?
O14 C1B C163 C211 126(3) . . . . ?
O13 C1B O14 C1C -5(5) . . . . ?
O13 C1B C163 N42 -150(3) . . . . ?
O13 C1B C163 C211 -33(4) . . . . ?
C188 N54 C187 C186 -86(5) . . . . ?
C188 C190 O20 C0AA -176(3) . . . . ?
O18 C1D C1E N54A -168(7) . . . . ?
O18 C1D C1E C189 -70(9) . . . . ?
O17 C1D C1E N54A 24(17) . . . . ?
O17 C1D C1E C189 123(14) . . . . ?
C191 O18 C1D O17 20(19) . . . . ?
C191 O18 C1D C1E -151(12) . . . . ?
C1E N54A N53A N52A 155(2) . . . . ?
C211 C210 C212 O16 -88(4) . . . . ?
C211 C210 C212 O15 80(2) . . . . ?
O19 C190 O20 C0AA -25(5) . . . . ?
O19 C190 C188 N54 0(3) . . . . ?
O19 C190 C188 C189 -91(3) . . . . ?
C163 N42 C209 C208 171.5(13) . . . . ?
C163 C1B O14 C1C -167(2) . . . . ?

loop_
_smtbx_masks_void_nr
_smtbx_masks_void_average_x
_smtbx_masks_void_average_y
_smtbx_masks_void_average_z
_smtbx_masks_void_volume
_smtbx_masks_void_count_electrons
_smtbx_masks_void_content
1 0.025 0.268 0.267 515.5 152.2 '2 BF4'
2 -0.025 -0.232 0.733 515.5 152.4 '2 BF4'
3 0.259 0.259 0.056 35.9 0.0 ?
4 0.268 0.750 0.560 35.4 5.0 ?
5 0.496 0.692 0.256 154.0 55.9 '2 C2H3N'
6 0.504 0.192 0.744 154.0 55.9 '2 C2H3N'
7 0.732 0.250 0.440 35.4 5.0 ?
8 0.741 0.759 0.944 35.9 0.0 ?
